data_7128044
loop_
_publ_author_name
'Guo, Min'
'Li, Xiaomeng'
'Yao, Yang-Rong'
'Zhuang, Jiaxin'
'Meng, Qingyu'
'Yan, Yingjing'
'Liu, Xinye'
'Chen, Ning'

_publ_section_title
;
 A non-isolated pentagon rule C<sub>82</sub> cage stabilized by a
 stretched Sc<sub>3</sub>N cluster.
;
_journal_issue 34
_journal_name_full 'Chemical communications (Cambridge, England)'
_journal_page_first 4150
_journal_page_last 4153
_journal_paper_doi 10.1039/d1cc00328c
_journal_volume 57
_journal_year 2021
_chemical_formula_moiety 'C82 N Sc3, C36 H44 N4 Ni, C6 H6'
_chemical_formula_sum 'C124 H50 N5 Ni Sc3'
_chemical_formula_weight 1803.28
_space_group_crystal_system monoclinic
_space_group_IT_number 14
_space_group_name_Hall '-P 2ybc'
_space_group_name_H-M_alt 'P 1 21/c 1'
_atom_sites_solution_hydrogens geom
_audit_creation_date 2020-10-30
_audit_creation_method
;
Olex2 1.2
(compiled 2017.08.10 svn.r3458 for OlexSys, GUI svn.r5381)
;
_audit_update_record
;
2020-12-09 deposited with the CCDC.	2021-03-22 downloaded from the CCDC.
;
_cell_angle_alpha 90
_cell_angle_beta 93.958(19)
_cell_angle_gamma 90
_cell_formula_units_Z 4
_cell_length_a 19.830(5)
_cell_length_b 15.111(3)
_cell_length_c 25.233(8)
_cell_measurement_reflns_used 9736
_cell_measurement_temperature 130(2)
_cell_measurement_theta_max 68.30
_cell_measurement_theta_min 3.69
_cell_volume 7543(3)
_computing_molecular_graphics 'Olex2 (Dolomanov et al., 2009)'
_computing_publication_material 'Olex2 (Dolomanov et al., 2009)'
_computing_structure_refinement 'ShelXL (Sheldrick, 2015)'
_computing_structure_solution 'SHELXT 2014/5 (Sheldrick, 2014)'
_diffrn_ambient_temperature 130.01
_diffrn_measured_fraction_theta_full 0.999
_diffrn_measured_fraction_theta_max 0.996
_diffrn_measurement_device_type 'Bruker APEX-II CCD'
_diffrn_measurement_method '\f and \w scans'
_diffrn_radiation_type CuK\a
_diffrn_radiation_wavelength 1.54178
_diffrn_reflns_av_R_equivalents 0.0525
_diffrn_reflns_av_unetI/netI 0.0336
_diffrn_reflns_Laue_measured_fraction_full 0.999
_diffrn_reflns_Laue_measured_fraction_max 0.996
_diffrn_reflns_limit_h_max 20
_diffrn_reflns_limit_h_min -23
_diffrn_reflns_limit_k_max 17
_diffrn_reflns_limit_k_min -18
_diffrn_reflns_limit_l_max 30
_diffrn_reflns_limit_l_min -30
_diffrn_reflns_number 70142
_diffrn_reflns_point_group_measured_fraction_full 0.999
_diffrn_reflns_point_group_measured_fraction_max 0.996
_diffrn_reflns_theta_full 67.679
_diffrn_reflns_theta_max 68.331
_diffrn_reflns_theta_min 2.233
_diffrn_standards_number 0
_exptl_absorpt_coefficient_mu 3.039
_exptl_absorpt_correction_T_max 0.784
_exptl_absorpt_correction_T_min 0.608
_exptl_absorpt_correction_type multi-scan
_exptl_crystal_colour 'clear dark black'
_exptl_crystal_colour_lustre clear
_exptl_crystal_colour_modifier dark
_exptl_crystal_colour_primary black
_exptl_crystal_density_diffrn 1.588
_exptl_crystal_description block
_exptl_crystal_F_000 3680
_exptl_crystal_size_max 0.2
_exptl_crystal_size_mid 0.15
_exptl_crystal_size_min 0.08
_refine_diff_density_max 1.353
_refine_diff_density_min -0.531
_refine_diff_density_rms 0.104
_refine_ls_extinction_method none
_refine_ls_goodness_of_fit_ref 1.057
_refine_ls_hydrogen_treatment constr
_refine_ls_matrix_type full
_refine_ls_number_parameters 1233
_refine_ls_number_reflns 13776
_refine_ls_number_restraints 745
_refine_ls_restrained_S_all 1.198
_refine_ls_R_factor_all 0.0921
_refine_ls_R_factor_gt 0.0794
_refine_ls_shift/su_max 0.001
_refine_ls_shift/su_mean 0.000
_refine_ls_structure_factor_coef Fsqd
_refine_ls_weighting_details 'w=1/[\s^2^(Fo^2^)+(0.1402P)^2^+16.1984P] where P=(Fo^2^+2Fc^2^)/3'
_refine_ls_weighting_scheme calc
_refine_ls_wR_factor_gt 0.2210
_refine_ls_wR_factor_ref 0.2368
_reflns_Friedel_coverage 0.000
_reflns_number_gt 11277
_reflns_number_total 13776
_reflns_threshold_expression 'I > 2\s(I)'
_cod_data_source_file d1cc00328c2.cif
_cod_data_source_block sc3n@cs(39663)-c82
_cod_depositor_comments 'Adding full bibliography for 7128044.cif.'
_cod_database_code 7128044
_shelx_shelxl_version_number 2018/1
_shelx_space_group_comment
;
The symmetry employed for this shelxl refinement is uniquely defined
by the following loop, which should always be used as a source of
symmetry information in preference to the above space-group names.
They are only intended as comments.
;
_olex2_refinement_description
;
1. Fixed Uiso
 At 1.2 times of:
  All C(H) groups, All C(H,H) groups
 At 1.5 times of:
  All C(H,H,H) groups
2. Restrained distances
 C35-C58
 1.44 with sigma of 0.01
3. Uiso/Uaniso restraints and constraints
C1 \\sim C2 \\sim C3 \\sim C4 \\sim C5 \\sim C6 \\sim C7 \\sim C8 \\sim C9
\\sim C10 \\sim C11 \\sim C12 \\sim C13 \\sim C14 \\sim C15 \\sim C16 \\sim C17
\\sim C18 \\sim C19 \\sim C20 \\sim C21 \\sim C22 \\sim C23 \\sim C24 \\sim C25
\\sim C26 \\sim C27 \\sim C28 \\sim C29 \\sim C30 \\sim C31 \\sim C32 \\sim C33
\\sim C34 \\sim C35 \\sim C36 \\sim C37 \\sim C38 \\sim C39 \\sim C40 \\sim C41
\\sim C42 \\sim C43 \\sim C44 \\sim C45 \\sim C46 \\sim C47 \\sim C48 \\sim C49
\\sim C50 \\sim C51 \\sim C52 \\sim C53 \\sim C54 \\sim C55 \\sim C56 \\sim C57
\\sim C58 \\sim C59 \\sim C60 \\sim C61 \\sim C62 \\sim C63 \\sim C64 \\sim C65
\\sim C66 \\sim C67 \\sim C68 \\sim C69 \\sim C70 \\sim C71 \\sim C72 \\sim C73
\\sim C74 \\sim C75 \\sim C76 \\sim C77 \\sim C78 \\sim C79 \\sim C80 \\sim C81
\\sim C82: within 2A with sigma of 0.005 and sigma for terminal atoms of 0.01
Uanis(Sc2) \\sim Ueq: with sigma of 0.005 and sigma for terminal atoms of 0.01
4. Others
 Fixed Sof: Sc1(0.817) Sc2(0.817) Sc3(0.817) Sc4(0.183) Sc5(0.183) Sc6(0.183)
5.a Secondary CH2 refined with riding coordinates:
 C21P(H21A,H21B), C23P(H23A,H23B), C25P(H25A,H25B), C27P(H27A,H27B), C29P(H29A,
 H29B), C31P(H31A,H31B), C33P(H33A,H33B), C35P(H35A,H35B)
5.b Aromatic/amide H refined with riding coordinates:
 C2P(H2P), C7P(H7P), C12P(H12P), C17P(H17P), C1S(H1S), C2S(H2S), C3S(H3S),
 C4S(H4S), C5S(H5S), C6S(H6S)
5.c Idealised Me refined as rotating group:
 C22P(H22A,H22B,H22C), C24P(H24A,H24B,H24C), C26P(H26A,H26B,H26C), C28P(H28A,
 H28B,H28C), C30P(H30A,H30B,H30C), C32P(H32A,H32B,H32C), C34P(H34A,H34B,H34C),
 C36P(H36A,H36B,H36C)
;
_olex2_submission_special_instructions 'No special instructions were received'

loop_
_space_group_symop_operation_xyz
'x, y, z'
'-x, y+1/2, -z+1/2'
'-x, -y, -z'
'x, -y-1/2, z-1/2'

loop_
_atom_site_label
_atom_site_type_symbol
_atom_site_fract_x
_atom_site_fract_y
_atom_site_fract_z
_atom_site_U_iso_or_equiv
_atom_site_adp_type
_atom_site_occupancy
_atom_site_site_symmetry_order
_atom_site_calc_flag
_atom_site_refinement_flags_posn
_atom_site_refinement_flags_adp
_atom_site_refinement_flags_occupancy
_atom_site_disorder_assembly
_atom_site_disorder_group
Sc1 Sc 0.80192(5) 0.37227(6) 0.35630(3) 0.0319(2) Uani 0.817 1 d . . P A 1
Sc2 Sc 0.87218(17) 0.4705(2) 0.24379(9) 0.0417(5) Uani 0.817 1 d . U P A 1
Sc3 Sc 0.75088(7) 0.58921(7) 0.31762(5) 0.0372(3) Uani 0.817 1 d . . P A 1
Sc4 Sc 0.7517(2) 0.3757(3) 0.3339(2) 0.0417(11) Uani 0.183 1 d . . P A 1
Sc5 Sc 0.8886(8) 0.4788(12) 0.2608(5) 0.068(4) Uani 0.183 1 d . . P A 1
Sc6 Sc 0.7852(3) 0.6040(3) 0.3350(2) 0.0333(10) Uani 0.183 1 d . . P A 1
N1 N 0.80973(16) 0.4817(2) 0.30498(12) 0.0258(6) Uani 1 1 d . . . A 1
C1 C 0.8167(4) 0.2337(4) 0.3957(3) 0.0789(13) Uani 1 1 d . U . A 1
C2 C 0.7909(4) 0.2157(4) 0.3433(3) 0.0687(12) Uani 1 1 d . U . A 1
C3 C 0.7202(4) 0.2402(4) 0.3398(3) 0.0683(12) Uani 1 1 d . U . A 1
C4 C 0.7067(4) 0.2893(4) 0.3877(3) 0.0757(13) Uani 1 1 d . U . A 1
C5 C 0.7681(4) 0.2788(5) 0.4222(3) 0.0820(13) Uani 1 1 d . U . A 1
C6 C 0.7996(4) 0.3504(5) 0.4504(2) 0.0775(13) Uani 1 1 d . U . A 1
C7 C 0.8690(4) 0.3481(5) 0.4441(2) 0.0724(13) Uani 1 1 d . U . A 1
C8 C 0.8785(4) 0.2782(4) 0.4066(3) 0.0747(13) Uani 1 1 d . U . A 1
C9 C 0.9225(3) 0.2918(4) 0.3661(3) 0.0667(12) Uani 1 1 d . U . A 1
C10 C 0.9003(3) 0.2698(3) 0.3099(3) 0.0619(11) Uani 1 1 d . U . A 1
C11 C 0.8307(3) 0.2320(3) 0.2996(2) 0.0564(11) Uani 1 1 d . U . A 1
C12 C 0.7962(3) 0.2485(3) 0.2484(2) 0.0494(10) Uani 1 1 d . U . A 1
C13 C 0.7240(3) 0.2596(3) 0.2442(2) 0.0506(10) Uani 1 1 d . U . A 1
C14 C 0.6879(3) 0.2609(4) 0.2924(2) 0.0575(11) Uani 1 1 d . U . A 1
C15 C 0.6398(3) 0.3307(4) 0.2891(2) 0.0619(11) Uani 1 1 d . U . A 1
C16 C 0.6356(3) 0.3891(5) 0.3331(3) 0.0684(12) Uani 1 1 d . U . A 1
C17 C 0.6748(3) 0.3732(5) 0.3817(3) 0.0746(13) Uani 1 1 d . U . A 1
C18 C 0.7024(3) 0.4505(5) 0.4143(2) 0.0692(12) Uani 1 1 d . U . A 1
C19 C 0.7655(4) 0.4335(5) 0.4484(2) 0.0696(12) Uani 1 1 d . U . A 1
C20 C 0.8102(3) 0.5079(4) 0.46092(19) 0.0598(11) Uani 1 1 d . U . A 1
C21 C 0.8839(3) 0.5036(4) 0.4625(2) 0.0605(11) Uani 1 1 d . U . A 1
C22 C 0.9133(3) 0.4232(4) 0.4488(2) 0.0642(12) Uani 1 1 d . U . A 1
C23 C 0.9684(3) 0.4254(4) 0.4158(2) 0.0588(11) Uani 1 1 d . U . A 1
C24 C 0.9706(3) 0.3598(4) 0.3749(2) 0.0589(11) Uani 1 1 d . U . A 1
C25 C 1.0022(3) 0.4061(4) 0.3300(3) 0.0651(12) Uani 1 1 d . U . A 1
C26 C 0.9846(3) 0.3819(4) 0.2784(3) 0.0666(12) Uani 1 1 d . U . A 1
C27 C 0.9316(3) 0.3134(4) 0.2665(3) 0.0612(11) Uani 1 1 d . U . A 1
C28 C 0.8986(3) 0.3176(4) 0.2159(2) 0.0597(11) Uani 1 1 d . U . A 1
C29 C 0.8300(3) 0.2898(3) 0.2077(2) 0.0523(10) Uani 1 1 d . U . A 1
C30 C 0.7944(3) 0.3433(4) 0.16842(19) 0.0546(10) Uani 1 1 d . U . A 1
C31 C 0.7266(3) 0.3619(4) 0.1712(2) 0.0572(11) Uani 1 1 d . U . A 1
C32 C 0.6923(3) 0.3187(4) 0.2087(2) 0.0552(10) Uani 1 1 d . U . A 1
C33 C 0.6377(3) 0.3667(4) 0.2357(3) 0.0621(11) Uani 1 1 d . U . A 1
C34 C 0.6239(3) 0.4515(5) 0.2249(3) 0.0713(12) Uani 1 1 d . U . A 1
C35 C 0.6090(3) 0.5052(4) 0.2665(3) 0.0723(13) Uani 1 1 d D U . A 1
C36 C 0.6170(2) 0.4810(5) 0.3205(3) 0.0659(12) Uani 1 1 d . U . A 1
C37 C 0.6379(3) 0.5526(5) 0.3530(3) 0.0736(13) Uani 1 1 d . U . A 1
C38 C 0.6863(3) 0.5361(5) 0.4008(3) 0.0703(12) Uani 1 1 d . U . A 1
C39 C 0.7275(3) 0.6086(5) 0.4162(2) 0.0668(12) Uani 1 1 d . U . A 1
C40 C 0.7889(3) 0.5947(4) 0.4444(2) 0.0589(11) Uani 1 1 d . U . A 1
C41 C 0.8521(3) 0.6462(4) 0.4367(2) 0.0616(11) Uani 1 1 d . U . A 1
C42 C 0.9093(3) 0.5855(4) 0.4453(2) 0.0561(11) Uani 1 1 d . U . A 1
C43 C 0.9652(3) 0.5904(4) 0.4113(2) 0.0605(11) Uani 1 1 d . U . A 1
C44 C 0.9960(3) 0.5103(4) 0.3968(2) 0.0583(11) Uani 1 1 d . U . A 1
C45 C 1.0190(2) 0.4962(4) 0.3441(3) 0.0551(11) Uani 1 1 d . U . A 1
C46 C 1.0152(2) 0.5699(5) 0.3092(3) 0.0640(11) Uani 1 1 d . U . A 1
C47 C 1.0033(3) 0.5422(5) 0.2549(3) 0.0752(13) Uani 1 1 d . U . A 1
C48 C 0.9952(3) 0.4466(5) 0.2411(3) 0.0660(12) Uani 1 1 d . U . A 1
C49 C 0.9565(3) 0.4527(5) 0.1882(3) 0.0757(13) Uani 1 1 d . U . A 1
C50 C 0.9109(3) 0.3885(5) 0.1764(2) 0.0655(12) Uani 1 1 d . U . A 1
C51 C 0.8443(3) 0.4063(4) 0.1513(2) 0.0634(11) Uani 1 1 d . U . A 1
C52 C 0.8204(4) 0.4958(4) 0.1392(2) 0.0690(12) Uani 1 1 d . U . A 1
C53 C 0.7510(4) 0.5122(4) 0.1381(2) 0.0679(12) Uani 1 1 d . U . A 1
C54 C 0.7024(3) 0.4528(4) 0.1549(2) 0.0635(12) Uani 1 1 d . U . A 1
C55 C 0.6532(3) 0.4930(4) 0.1812(3) 0.0685(13) Uani 1 1 d . U . A 1
C56 C 0.6699(4) 0.5875(5) 0.1819(3) 0.0755(13) Uani 1 1 d . U . A 1
C57 C 0.6574(4) 0.6400(5) 0.2277(3) 0.0829(14) Uani 1 1 d . U . A 1
C58 C 0.6264(3) 0.6027(4) 0.2683(3) 0.0824(14) Uani 1 1 d D U . A 1
C59 C 0.6374(3) 0.6281(5) 0.3232(3) 0.0750(13) Uani 1 1 d . U . A 1
C60 C 0.6833(3) 0.7026(4) 0.3380(3) 0.0746(13) Uani 1 1 d . U . A 1
C61 C 0.7257(3) 0.6926(4) 0.3835(3) 0.0678(12) Uani 1 1 d . U . A 1
C62 C 0.7878(3) 0.7343(4) 0.3748(3) 0.0687(12) Uani 1 1 d . U . A 1
C63 C 0.8538(3) 0.7112(4) 0.3986(2) 0.0652(12) Uani 1 1 d . U . A 1
C64 C 0.9086(3) 0.7241(4) 0.3689(2) 0.0603(11) Uani 1 1 d . U . A 1
C65 C 0.9670(3) 0.6591(4) 0.3755(2) 0.0632(11) Uani 1 1 d . U . A 1
C66 C 0.9907(3) 0.6515(4) 0.3258(3) 0.0617(11) Uani 1 1 d . U . A 1
C67 C 0.9512(4) 0.7078(4) 0.2872(3) 0.0735(13) Uani 1 1 d . U . A 1
C68 C 0.9407(4) 0.6795(5) 0.2332(3) 0.0751(13) Uani 1 1 d . U . A 1
C69 C 0.9685(3) 0.5988(5) 0.2183(3) 0.0765(13) Uani 1 1 d . U . A 1
C70 C 0.9391(3) 0.5387(5) 0.1775(2) 0.0738(13) Uani 1 1 d . U . A 1
C71 C 0.8725(4) 0.5678(5) 0.1535(2) 0.0754(13) Uani 1 1 d . U . A 1
C72 C 0.8467(4) 0.6518(5) 0.1661(2) 0.0810(13) Uani 1 1 d . U . A 1
C73 C 0.7751(4) 0.6656(5) 0.1669(3) 0.0787(13) Uani 1 1 d . U . A 1
C74 C 0.7268(4) 0.6008(4) 0.1547(2) 0.0737(13) Uani 1 1 d . U . A 1
C75 C 0.7621(4) 0.7235(4) 0.2100(3) 0.0820(14) Uani 1 1 d . U . A 1
C76 C 0.7086(4) 0.7133(4) 0.2408(3) 0.0800(14) Uani 1 1 d . U . A 1
C77 C 0.7160(4) 0.7404(4) 0.2955(3) 0.0778(13) Uani 1 1 d . U . A 1
C78 C 0.7861(4) 0.7650(4) 0.3176(3) 0.0755(13) Uani 1 1 d . U . A 1
C79 C 0.8388(4) 0.7698(4) 0.2867(3) 0.0774(13) Uani 1 1 d . U . A 1
C80 C 0.9065(4) 0.7493(4) 0.3149(3) 0.0736(13) Uani 1 1 d . U . A 1
C81 C 0.8314(4) 0.7524(4) 0.2340(3) 0.0803(13) Uani 1 1 d . U . A 1
C82 C 0.8787(4) 0.7064(5) 0.2051(3) 0.0821(14) Uani 1 1 d . U . A 1
Ni1P Ni 0.58359(3) 0.49468(4) 0.48084(2) 0.01801(17) Uani 1 1 d . . . B 3
N1P N 0.58281(14) 0.36414(19) 0.48083(10) 0.0198(6) Uani 1 1 d . . . B 3
N2P N 0.51207(15) 0.49553(18) 0.42322(11) 0.0200(6) Uani 1 1 d . . . B 3
N3P N 0.58720(14) 0.62520(19) 0.47872(10) 0.0202(6) Uani 1 1 d . . . B 3
N4P N 0.65783(15) 0.49371(18) 0.53603(11) 0.0205(6) Uani 1 1 d . . . B 3
C1P C 0.54219(17) 0.3084(2) 0.44909(13) 0.0219(7) Uani 1 1 d . . . B 3
C2P C 0.49403(18) 0.3362(2) 0.41076(13) 0.0228(7) Uani 1 1 d . . . B 3
H2P H 0.468161 0.292326 0.391622 0.027 Uiso 1 1 calc R . . B 3
C3P C 0.48098(17) 0.4234(2) 0.39841(13) 0.0216(7) Uani 1 1 d . . . B 3
C4P C 0.43349(17) 0.4515(2) 0.35585(13) 0.0231(7) Uani 1 1 d . . . B 3
C5P C 0.43489(17) 0.5412(2) 0.35490(13) 0.0218(7) Uani 1 1 d . . . B 3
C6P C 0.48357(17) 0.5679(2) 0.39728(13) 0.0208(7) Uani 1 1 d . . . B 3
C7P C 0.49947(17) 0.6551(2) 0.40835(13) 0.0223(7) Uani 1 1 d . . . B 3
H7P H 0.474934 0.699613 0.388652 0.027 Uiso 1 1 calc R . . B 3
C8P C 0.54847(17) 0.6816(2) 0.44598(13) 0.0209(7) Uani 1 1 d . . . B 3
C9P C 0.56729(18) 0.7731(2) 0.45577(14) 0.0242(7) Uani 1 1 d . . . B 3
C10P C 0.61839(18) 0.7726(2) 0.49459(14) 0.0249(7) Uani 1 1 d . . . B 3
C11P C 0.62987(17) 0.6806(2) 0.50880(13) 0.0209(7) Uani 1 1 d . . . B 3
C12P C 0.67813(17) 0.6529(2) 0.54679(13) 0.0231(7) Uani 1 1 d . . . B 3
H12P H 0.703583 0.696991 0.566156 0.028 Uiso 1 1 calc R . . B 3
C13P C 0.69218(17) 0.5654(2) 0.55874(13) 0.0208(7) Uani 1 1 d . . . B 3
C14P C 0.74604(18) 0.5373(2) 0.59606(13) 0.0252(7) Uani 1 1 d . . . B 3
C15P C 0.74436(18) 0.4477(2) 0.59714(13) 0.0238(7) Uani 1 1 d . . . B 3
C16P C 0.68922(17) 0.4210(2) 0.56029(13) 0.0208(7) Uani 1 1 d . . . B 3
C17P C 0.67183(17) 0.3341(2) 0.55004(13) 0.0224(7) Uani 1 1 d . . . B 3
H17P H 0.695476 0.289549 0.570356 0.027 Uiso 1 1 calc R . . B 3
C18P C 0.62268(17) 0.3076(2) 0.51249(13) 0.0207(7) Uani 1 1 d . . . B 3
C19P C 0.60679(18) 0.2155(2) 0.50022(14) 0.0246(7) Uani 1 1 d . . . B 3
C20P C 0.55671(19) 0.2165(2) 0.46068(13) 0.0247(7) Uani 1 1 d . . . B 3
C21P C 0.5226(2) 0.1398(2) 0.43178(15) 0.0317(8) Uani 1 1 d . . . B 3
H21A H 0.473404 0.151549 0.427233 0.038 Uiso 1 1 calc R . . B 3
H21B H 0.529287 0.085812 0.453703 0.038 Uiso 1 1 calc R . . B 3
C22P C 0.5491(3) 0.1233(3) 0.37764(18) 0.0485(12) Uani 1 1 d . . . B 3
H22A H 0.545521 0.177752 0.356550 0.073 Uiso 1 1 calc GR . . B 3
H22B H 0.522462 0.076464 0.359340 0.073 Uiso 1 1 calc GR . . B 3
H22C H 0.596612 0.104984 0.382102 0.073 Uiso 1 1 calc GR . . B 3
C23P C 0.39519(18) 0.3891(2) 0.31815(14) 0.0268(7) Uani 1 1 d . . . B 3
H23A H 0.355249 0.419999 0.301277 0.032 Uiso 1 1 calc R . . B 3
H23B H 0.378874 0.338159 0.338356 0.032 Uiso 1 1 calc R . . B 3
C24P C 0.4393(2) 0.3552(3) 0.27484(16) 0.0406(10) Uani 1 1 d . . . B 3
H24A H 0.458546 0.405596 0.256651 0.061 Uiso 1 1 calc GR . . B 3
H24B H 0.411630 0.319722 0.249122 0.061 Uiso 1 1 calc GR . . B 3
H24C H 0.475944 0.318581 0.291075 0.061 Uiso 1 1 calc GR . . B 3
C25P C 0.39899(18) 0.6036(2) 0.31610(14) 0.0261(7) Uani 1 1 d . . . B 3
H25A H 0.385243 0.657276 0.335101 0.031 Uiso 1 1 calc R . . B 3
H25B H 0.357612 0.574837 0.300064 0.031 Uiso 1 1 calc R . . B 3
C26P C 0.4446(2) 0.6301(3) 0.27211(16) 0.0393(10) Uani 1 1 d . . . B 3
H26A H 0.418952 0.667058 0.245907 0.059 Uiso 1 1 calc GR . . B 3
H26B H 0.460436 0.576796 0.254697 0.059 Uiso 1 1 calc GR . . B 3
H26C H 0.483486 0.663475 0.287591 0.059 Uiso 1 1 calc GR . . B 3
C27P C 0.5356(2) 0.8505(2) 0.42596(14) 0.0289(8) Uani 1 1 d . . . B 3
H27A H 0.546177 0.905281 0.446429 0.035 Uiso 1 1 calc R . . B 3
H27B H 0.485894 0.843019 0.423395 0.035 Uiso 1 1 calc R . . B 3
C28P C 0.5595(2) 0.8615(3) 0.37004(17) 0.0391(10) Uani 1 1 d . . . B 3
H28A H 0.547053 0.808941 0.348840 0.059 Uiso 1 1 calc GR . . B 3
H28B H 0.608714 0.868850 0.372140 0.059 Uiso 1 1 calc GR . . B 3
H28C H 0.538046 0.913866 0.353273 0.059 Uiso 1 1 calc GR . . B 3
C29P C 0.6591(2) 0.8486(2) 0.51855(15) 0.0315(8) Uani 1 1 d . . . B 3
H29A H 0.663899 0.841177 0.557611 0.038 Uiso 1 1 calc R . . B 3
H29B H 0.634227 0.904472 0.510834 0.038 Uiso 1 1 calc R . . B 3
C30P C 0.7294(2) 0.8559(3) 0.49761(18) 0.0411(10) Uani 1 1 d . . . B 3
H30A H 0.725071 0.869332 0.459538 0.062 Uiso 1 1 calc GR . . B 3
H30B H 0.753455 0.799633 0.503327 0.062 Uiso 1 1 calc GR . . B 3
H30C H 0.754771 0.903226 0.516540 0.062 Uiso 1 1 calc GR . . B 3
C31P C 0.79619(19) 0.5991(2) 0.62443(14) 0.0283(8) Uani 1 1 d . . . B 3
H31A H 0.820784 0.566708 0.653912 0.034 Uiso 1 1 calc R . . B 3
H31B H 0.771367 0.648391 0.640054 0.034 Uiso 1 1 calc R . . B 3
C32P C 0.84749(19) 0.6372(3) 0.58785(16) 0.0326(8) Uani 1 1 d . . . B 3
H32A H 0.823786 0.673109 0.560079 0.049 Uiso 1 1 calc GR . . B 3
H32B H 0.871367 0.588721 0.571426 0.049 Uiso 1 1 calc GR . . B 3
H32C H 0.880112 0.674270 0.608652 0.049 Uiso 1 1 calc GR . . B 3
C33P C 0.79113(19) 0.3846(2) 0.62748(14) 0.0276(8) Uani 1 1 d . . . B 3
H33A H 0.764151 0.336693 0.642404 0.033 Uiso 1 1 calc R . . B 3
H33B H 0.814983 0.416448 0.657512 0.033 Uiso 1 1 calc R . . B 3
C34P C 0.84363(19) 0.3436(3) 0.59259(15) 0.0311(8) Uani 1 1 d . . . B 3
H34A H 0.820395 0.308432 0.564236 0.047 Uiso 1 1 calc GR . . B 3
H34B H 0.874259 0.305318 0.614440 0.047 Uiso 1 1 calc GR . . B 3
H34C H 0.869649 0.390771 0.576900 0.047 Uiso 1 1 calc GR . . B 3
C35P C 0.6415(2) 0.1375(2) 0.52710(15) 0.0297(8) Uani 1 1 d . . . B 3
H35A H 0.612050 0.084919 0.521844 0.036 Uiso 1 1 calc R . . B 3
H35B H 0.647243 0.149319 0.565741 0.036 Uiso 1 1 calc R . . B 3
C36P C 0.7106(2) 0.1163(3) 0.50693(18) 0.0401(10) Uani 1 1 d . . . B 3
H36A H 0.705173 0.100600 0.469189 0.060 Uiso 1 1 calc GR . . B 3
H36B H 0.730908 0.066476 0.527133 0.060 Uiso 1 1 calc GR . . B 3
H36C H 0.740065 0.168202 0.511518 0.060 Uiso 1 1 calc GR . . B 3
C1S C 0.7092(2) 0.9988(3) 0.3093(2) 0.0408(10) Uani 1 1 d . . . C 3
H1S H 0.662141 1.001732 0.299230 0.049 Uiso 1 1 calc R . . C 3
C2S C 0.7335(3) 0.9907(3) 0.3588(2) 0.0549(13) Uani 1 1 d . . . C 3
H2S H 0.702525 0.988397 0.385869 0.066 Uiso 1 1 calc R . . C 3
C3S C 0.8039(3) 0.9852(4) 0.3741(3) 0.0668(16) Uani 1 1 d . . . C 3
H3S H 0.818709 0.978385 0.410511 0.080 Uiso 1 1 calc R . . C 3
C4S C 0.8512(3) 0.9899(4) 0.3355(3) 0.0679(16) Uani 1 1 d . . . C 3
H4S H 0.897864 0.986357 0.346632 0.082 Uiso 1 1 calc R . . C 3
C5S C 0.8317(2) 1.0001(2) 0.2784(2) 0.0375(10) Uani 1 1 d . . . C 3
H5S H 0.862347 1.004138 0.251235 0.045 Uiso 1 1 calc R . . C 3
C6S C 0.7621(3) 1.0029(3) 0.2704(3) 0.0550(13) Uani 1 1 d . . . C 3
H6S H 0.745463 1.008367 0.234289 0.066 Uiso 1 1 calc R . . C 3

loop_
_atom_site_aniso_label
_atom_site_aniso_U_11
_atom_site_aniso_U_22
_atom_site_aniso_U_33
_atom_site_aniso_U_23
_atom_site_aniso_U_13
_atom_site_aniso_U_12
Sc1 0.0466(6) 0.0242(5) 0.0250(4) 0.0054(3) 0.0027(4) -0.0090(4)
Sc2 0.0540(11) 0.0413(8) 0.0330(10) 0.0047(8) 0.0265(8) 0.0134(7)
Sc3 0.0364(6) 0.0318(6) 0.0442(6) -0.0049(5) 0.0089(5) 0.0141(5)
Sc4 0.031(2) 0.029(2) 0.067(3) 0.015(2) 0.015(2) -0.0016(17)
Sc5 0.084(10) 0.060(6) 0.068(9) 0.021(7) 0.063(7) 0.026(7)
Sc6 0.036(3) 0.023(2) 0.041(3) -0.0140(18) 0.001(2) 0.0040(19)
N1 0.0303(16) 0.0208(15) 0.0277(15) 0.0032(12) 0.0119(13) 0.0011(12)
C1 0.120(3) 0.050(2) 0.065(2) 0.024(2) -0.008(2) -0.021(2)
C2 0.100(3) 0.030(2) 0.074(2) 0.011(2) -0.010(2) -0.015(2)
C3 0.089(3) 0.043(2) 0.073(2) 0.005(2) 0.006(2) -0.029(2)
C4 0.104(3) 0.061(2) 0.065(2) 0.013(2) 0.025(2) -0.038(2)
C5 0.124(3) 0.063(3) 0.058(2) 0.022(2) 0.007(2) -0.035(3)
C6 0.117(3) 0.074(3) 0.042(2) 0.016(2) 0.008(2) -0.027(3)
C7 0.103(3) 0.070(3) 0.042(2) 0.025(2) -0.012(2) -0.007(2)
C8 0.108(3) 0.051(2) 0.061(2) 0.024(2) -0.026(2) -0.004(2)
C9 0.079(3) 0.039(2) 0.078(3) 0.001(2) -0.031(2) 0.022(2)
C10 0.069(2) 0.0312(19) 0.082(3) -0.0174(19) -0.021(2) 0.0233(19)
C11 0.072(2) 0.0206(18) 0.074(2) -0.0063(18) -0.011(2) 0.0054(18)
C12 0.057(2) 0.0256(18) 0.065(2) -0.0164(17) -0.0010(19) 0.0035(17)
C13 0.050(2) 0.0355(19) 0.065(2) -0.0178(18) -0.0042(18) -0.0091(17)
C14 0.057(2) 0.042(2) 0.074(2) -0.014(2) 0.008(2) -0.0234(18)
C15 0.047(2) 0.064(2) 0.075(2) -0.026(2) 0.009(2) -0.0269(19)
C16 0.045(2) 0.085(3) 0.078(2) -0.027(2) 0.025(2) -0.026(2)
C17 0.079(3) 0.085(3) 0.064(2) -0.010(2) 0.037(2) -0.036(2)
C18 0.075(2) 0.090(3) 0.048(2) -0.018(2) 0.0440(19) -0.032(2)
C19 0.100(3) 0.082(3) 0.0302(19) 0.001(2) 0.030(2) -0.020(2)
C20 0.077(3) 0.078(3) 0.0249(18) -0.0109(18) 0.0115(19) -0.009(2)
C21 0.075(3) 0.072(3) 0.0320(19) -0.0130(18) -0.0145(19) 0.001(2)
C22 0.081(3) 0.069(2) 0.038(2) 0.0012(19) -0.026(2) 0.006(2)
C23 0.054(2) 0.060(2) 0.057(2) -0.006(2) -0.0303(19) 0.014(2)
C24 0.052(2) 0.047(2) 0.072(2) -0.008(2) -0.030(2) 0.0218(19)
C25 0.037(2) 0.067(2) 0.089(3) -0.025(2) -0.020(2) 0.0221(19)
C26 0.038(2) 0.073(3) 0.089(3) -0.029(2) 0.006(2) 0.017(2)
C27 0.047(2) 0.049(2) 0.087(3) -0.030(2) 0.005(2) 0.0204(19)
C28 0.055(2) 0.057(2) 0.070(2) -0.030(2) 0.019(2) 0.0107(19)
C29 0.055(2) 0.041(2) 0.062(2) -0.0293(18) 0.0136(18) 0.0046(18)
C30 0.071(2) 0.056(2) 0.0385(19) -0.0241(18) 0.0119(18) -0.003(2)
C31 0.068(2) 0.058(2) 0.044(2) -0.0216(19) -0.0096(19) -0.004(2)
C32 0.056(2) 0.049(2) 0.059(2) -0.0183(19) -0.0089(19) -0.0095(19)
C33 0.044(2) 0.064(2) 0.076(2) -0.020(2) -0.013(2) -0.017(2)
C34 0.044(2) 0.083(3) 0.084(3) -0.018(2) -0.021(2) -0.002(2)
C35 0.029(2) 0.086(3) 0.100(3) -0.029(2) -0.009(2) 0.013(2)
C36 0.0265(18) 0.087(3) 0.086(3) -0.030(2) 0.0186(19) -0.0111(19)
C37 0.037(2) 0.095(3) 0.092(3) -0.045(2) 0.023(2) 0.000(2)
C38 0.055(2) 0.095(3) 0.066(2) -0.033(2) 0.039(2) -0.008(2)
C39 0.060(2) 0.083(3) 0.060(2) -0.036(2) 0.024(2) 0.005(2)
C40 0.068(2) 0.073(2) 0.0375(19) -0.0282(19) 0.0183(18) -0.004(2)
C41 0.078(2) 0.057(2) 0.049(2) -0.0244(19) -0.004(2) -0.010(2)
C42 0.055(2) 0.068(2) 0.043(2) -0.0219(19) -0.0138(18) -0.005(2)
C43 0.054(2) 0.061(2) 0.063(2) -0.012(2) -0.023(2) -0.008(2)
C44 0.040(2) 0.062(2) 0.069(2) -0.016(2) -0.0268(19) 0.0063(18)
C45 0.0232(18) 0.063(2) 0.077(3) -0.016(2) -0.0115(18) 0.0052(17)
C46 0.0295(19) 0.081(3) 0.083(3) -0.013(2) 0.0095(19) -0.0159(19)
C47 0.044(2) 0.099(3) 0.087(3) -0.009(2) 0.030(2) -0.018(2)
C48 0.0358(19) 0.084(3) 0.082(3) -0.028(2) 0.0303(19) -0.002(2)
C49 0.067(2) 0.097(3) 0.068(2) -0.018(2) 0.043(2) -0.007(2)
C50 0.065(2) 0.082(3) 0.053(2) -0.025(2) 0.029(2) 0.004(2)
C51 0.085(3) 0.074(3) 0.0330(19) -0.0172(19) 0.0195(19) -0.001(2)
C52 0.092(3) 0.087(3) 0.0285(19) 0.002(2) 0.008(2) -0.006(2)
C53 0.088(3) 0.078(3) 0.035(2) 0.006(2) -0.013(2) -0.004(2)
C54 0.077(3) 0.070(3) 0.039(2) -0.002(2) -0.023(2) -0.012(2)
C55 0.067(3) 0.072(3) 0.061(2) -0.010(2) -0.036(2) 0.010(2)
C56 0.080(3) 0.068(3) 0.072(3) 0.004(2) -0.040(2) 0.018(2)
C57 0.076(3) 0.065(3) 0.101(3) -0.007(2) -0.041(2) 0.038(2)
C58 0.050(2) 0.085(3) 0.109(3) -0.022(3) -0.017(2) 0.032(2)
C59 0.038(2) 0.081(3) 0.105(3) -0.047(2) -0.002(2) 0.025(2)
C60 0.059(2) 0.058(2) 0.106(3) -0.039(2) -0.005(2) 0.030(2)
C61 0.061(2) 0.058(2) 0.086(3) -0.041(2) 0.012(2) 0.015(2)
C62 0.078(3) 0.040(2) 0.086(3) -0.036(2) -0.011(2) 0.012(2)
C63 0.079(3) 0.048(2) 0.067(2) -0.026(2) -0.006(2) -0.010(2)
C64 0.072(2) 0.040(2) 0.068(2) -0.0114(19) -0.004(2) -0.023(2)
C65 0.060(2) 0.058(2) 0.069(2) -0.004(2) -0.014(2) -0.029(2)
C66 0.045(2) 0.060(2) 0.080(3) -0.008(2) 0.002(2) -0.0270(19)
C67 0.079(3) 0.059(2) 0.083(3) 0.005(2) 0.010(2) -0.042(2)
C68 0.088(3) 0.068(3) 0.072(3) 0.016(2) 0.025(2) -0.046(2)
C69 0.069(3) 0.092(3) 0.073(3) 0.006(2) 0.033(2) -0.032(2)
C70 0.078(3) 0.096(3) 0.052(2) 0.001(2) 0.042(2) -0.026(2)
C71 0.104(3) 0.088(3) 0.037(2) 0.015(2) 0.026(2) -0.026(3)
C72 0.113(3) 0.077(3) 0.053(2) 0.035(2) 0.005(2) -0.022(3)
C73 0.109(3) 0.064(3) 0.059(2) 0.035(2) -0.021(2) -0.005(2)
C74 0.102(3) 0.064(2) 0.050(2) 0.019(2) -0.032(2) 0.004(2)
C75 0.119(3) 0.042(2) 0.080(3) 0.023(2) -0.031(3) 0.010(2)
C76 0.091(3) 0.043(2) 0.100(3) -0.001(2) -0.042(2) 0.031(2)
C77 0.083(3) 0.042(2) 0.103(3) -0.019(2) -0.031(2) 0.036(2)
C78 0.092(3) 0.032(2) 0.099(3) -0.015(2) -0.021(2) 0.016(2)
C79 0.108(3) 0.029(2) 0.092(3) 0.008(2) -0.019(3) -0.009(2)
C80 0.093(3) 0.043(2) 0.084(3) 0.001(2) -0.006(2) -0.029(2)
C81 0.118(3) 0.036(2) 0.084(3) 0.028(2) -0.013(3) -0.012(2)
C82 0.117(3) 0.062(3) 0.068(3) 0.031(2) 0.008(2) -0.037(2)
Ni1P 0.0221(3) 0.0157(3) 0.0162(3) -0.0004(2) 0.0009(2) 0.0016(2)
N1P 0.0235(14) 0.0183(14) 0.0175(13) -0.0014(10) 0.0002(11) 0.0010(11)
N2P 0.0237(15) 0.0188(14) 0.0176(13) -0.0009(10) 0.0024(11) 0.0009(11)
N3P 0.0227(14) 0.0198(14) 0.0179(13) 0.0007(10) 0.0007(11) 0.0026(11)
N4P 0.0243(15) 0.0182(14) 0.0192(14) -0.0011(10) 0.0025(11) 0.0020(11)
C1P 0.0272(17) 0.0209(17) 0.0178(15) -0.0018(12) 0.0039(13) 0.0003(13)
C2P 0.0282(17) 0.0209(17) 0.0195(16) -0.0028(13) 0.0025(13) -0.0026(14)
C3P 0.0236(16) 0.0246(17) 0.0169(15) -0.0001(13) 0.0022(12) 0.0020(13)
C4P 0.0245(17) 0.0275(18) 0.0171(15) 0.0004(13) 0.0001(13) 0.0018(14)
C5P 0.0203(16) 0.0277(18) 0.0172(15) 0.0018(13) 0.0009(12) 0.0030(14)
C6P 0.0217(16) 0.0235(17) 0.0174(15) 0.0008(13) 0.0026(12) 0.0013(13)
C7P 0.0254(17) 0.0196(16) 0.0220(16) 0.0031(13) 0.0026(13) 0.0050(13)
C8P 0.0262(17) 0.0181(16) 0.0191(15) 0.0000(12) 0.0054(13) 0.0040(13)
C9P 0.0313(18) 0.0179(17) 0.0242(17) -0.0019(13) 0.0065(14) 0.0030(14)
C10P 0.0324(19) 0.0182(17) 0.0244(17) -0.0023(13) 0.0036(14) 0.0017(14)
C11P 0.0257(17) 0.0178(16) 0.0191(15) -0.0028(12) 0.0007(13) 0.0012(13)
C12P 0.0257(17) 0.0210(17) 0.0223(16) -0.0051(13) 0.0006(13) 0.0000(13)
C13P 0.0255(17) 0.0201(16) 0.0166(15) -0.0029(12) 0.0006(12) 0.0009(13)
C14P 0.0304(18) 0.0255(18) 0.0193(16) -0.0038(14) -0.0009(14) 0.0020(15)
C15P 0.0271(17) 0.0261(18) 0.0179(15) -0.0011(13) -0.0011(13) 0.0024(14)
C16P 0.0248(17) 0.0209(17) 0.0170(15) 0.0008(12) 0.0031(12) 0.0035(13)
C17P 0.0254(17) 0.0218(17) 0.0200(16) 0.0042(13) 0.0014(13) 0.0035(13)
C18P 0.0261(17) 0.0176(16) 0.0185(15) 0.0010(12) 0.0039(13) 0.0033(13)
C19P 0.0318(18) 0.0182(17) 0.0239(17) 0.0008(13) 0.0040(14) 0.0020(14)
C20P 0.0342(19) 0.0178(17) 0.0226(16) -0.0030(13) 0.0042(14) -0.0015(14)
C21P 0.044(2) 0.0187(18) 0.0315(19) 0.0001(15) -0.0027(16) -0.0011(16)
C22P 0.075(3) 0.032(2) 0.038(2) -0.0147(18) 0.004(2) 0.004(2)
C23P 0.0290(18) 0.0265(18) 0.0243(17) -0.0012(14) -0.0036(14) -0.0039(15)
C24P 0.048(2) 0.047(3) 0.027(2) -0.0152(18) 0.0063(17) -0.012(2)
C25P 0.0265(17) 0.0270(19) 0.0240(17) 0.0014(14) -0.0039(14) 0.0050(14)
C26P 0.042(2) 0.047(3) 0.030(2) 0.0181(18) 0.0042(17) 0.0147(19)
C27P 0.041(2) 0.0174(17) 0.0279(18) 0.0003(14) 0.0025(15) 0.0062(15)
C28P 0.054(3) 0.029(2) 0.035(2) 0.0096(17) 0.0089(18) 0.0055(18)
C29P 0.044(2) 0.0173(17) 0.0317(19) -0.0046(14) -0.0045(16) 0.0009(16)
C30P 0.048(2) 0.027(2) 0.048(2) -0.0034(18) -0.0013(19) -0.0103(18)
C31P 0.0307(19) 0.0247(18) 0.0277(18) -0.0057(14) -0.0108(14) 0.0024(15)
C32P 0.0297(19) 0.034(2) 0.033(2) -0.0049(16) -0.0046(15) 0.0018(16)
C33P 0.0338(19) 0.0245(18) 0.0234(17) 0.0019(14) -0.0058(14) 0.0055(15)
C34P 0.0286(19) 0.034(2) 0.0307(19) 0.0037(16) -0.0006(15) 0.0059(16)
C35P 0.041(2) 0.0187(18) 0.0285(18) 0.0020(14) -0.0012(16) 0.0025(15)
C36P 0.049(2) 0.029(2) 0.043(2) 0.0056(17) 0.0073(19) 0.0134(18)
C1S 0.037(2) 0.032(2) 0.051(3) -0.0018(18) -0.012(2) 0.0013(17)
C2S 0.064(3) 0.036(3) 0.067(4) -0.002(2) 0.023(3) -0.005(2)
C3S 0.067(4) 0.074(4) 0.058(3) 0.007(3) -0.002(3) -0.006(3)
C4S 0.046(3) 0.067(4) 0.090(5) 0.001(3) 0.001(3) 0.000(3)
C5S 0.031(2) 0.0211(19) 0.060(3) -0.0038(17) 0.0042(19) 0.0040(15)
C6S 0.045(3) 0.041(3) 0.078(4) 0.002(2) 0.002(3) -0.002(2)

loop_
_atom_type_symbol
_atom_type_description
_atom_type_scat_dispersion_real
_atom_type_scat_dispersion_imag
_atom_type_scat_source
C C 0.0181 0.0091 'International Tables Vol C Tables 4.2.6.8 and 6.1.1.4'
H H 0.0000 0.0000 'International Tables Vol C Tables 4.2.6.8 and 6.1.1.4'
N N 0.0311 0.0180 'International Tables Vol C Tables 4.2.6.8 and 6.1.1.4'
Ni Ni -3.0029 0.5091 'International Tables Vol C Tables 4.2.6.8 and 6.1.1.4'
Sc Sc 0.3119 1.5331 'International Tables Vol C Tables 4.2.6.8 and 6.1.1.4'

loop_
_geom_angle_atom_site_label_1
_geom_angle_atom_site_label_2
_geom_angle_atom_site_label_3
_geom_angle
_geom_angle_site_symmetry_1
_geom_angle_site_symmetry_3
_geom_angle_publ_flag
Sc4 Sc1 N1 75.7(2) . . ?
Sc4 Sc1 C1 110.0(3) . . ?
Sc4 Sc1 C2 84.6(3) . . ?
Sc4 Sc1 C3 54.9(3) . . ?
Sc4 Sc1 C4 60.3(3) . . ?
Sc4 Sc1 C5 95.8(3) . . ?
Sc4 Sc1 C6 115.6(3) . . ?
Sc4 Sc1 C7 148.3(3) . . ?
Sc4 Sc1 C8 144.6(3) . . ?
Sc4 Sc1 C11 88.9(3) . . ?
Sc4 Sc1 C17 44.6(3) . . ?
N1 Sc1 C1 162.5(2) . . ?
N1 Sc1 C2 134.35(18) . . ?
N1 Sc1 C3 125.25(18) . . ?
N1 Sc1 C4 133.7(2) . . ?
N1 Sc1 C5 162.7(2) . . ?
N1 Sc1 C6 136.1(2) . . ?
N1 Sc1 C7 126.40(18) . . ?
N1 Sc1 C8 136.3(2) . . ?
N1 Sc1 C11 105.55(16) . . ?
N1 Sc1 C17 104.84(19) . . ?
C1 Sc1 C2 34.7(2) . . ?
C1 Sc1 C3 55.5(2) . . ?
C1 Sc1 C4 58.5(3) . . ?
C1 Sc1 C6 57.6(3) . . ?
C1 Sc1 C7 56.8(2) . . ?
C1 Sc1 C8 34.8(2) . . ?
C1 Sc1 C11 59.0(2) . . ?
C1 Sc1 C17 89.7(3) . . ?
C2 Sc1 C3 33.5(2) . . ?
C2 Sc1 C4 58.2(3) . . ?
C2 Sc1 C6 89.5(2) . . ?
C2 Sc1 C7 90.8(2) . . ?
C2 Sc1 C11 32.3(2) . . ?
C2 Sc1 C17 87.6(2) . . ?
C3 Sc1 C11 56.6(2) . . ?
C3 Sc1 C17 56.3(2) . . ?
C4 Sc1 C3 33.6(2) . . ?
C4 Sc1 C7 90.7(2) . . ?
C4 Sc1 C11 88.0(2) . . ?
C4 Sc1 C17 32.1(2) . . ?
C5 Sc1 C1 34.8(3) . . ?
C5 Sc1 C2 57.9(3) . . ?
C5 Sc1 C3 55.7(2) . . ?
C5 Sc1 C4 35.5(3) . . ?
C5 Sc1 C6 34.9(2) . . ?
C5 Sc1 C7 56.2(2) . . ?
C5 Sc1 C8 57.2(3) . . ?
C5 Sc1 C11 89.1(2) . . ?
C5 Sc1 C17 60.0(3) . . ?
C6 Sc1 C3 89.9(2) . . ?
C6 Sc1 C4 62.6(2) . . ?
C6 Sc1 C7 32.8(2) . . ?
C6 Sc1 C11 116.4(2) . . ?
C6 Sc1 C17 71.2(3) . . ?
C7 Sc1 C3 108.3(2) . . ?
C7 Sc1 C11 103.8(2) . . ?
C7 Sc1 C17 103.9(2) . . ?
C8 Sc1 C2 62.1(2) . . ?
C8 Sc1 C3 89.7(2) . . ?
C8 Sc1 C4 90.0(3) . . ?
C8 Sc1 C6 56.4(3) . . ?
C8 Sc1 C7 33.9(2) . . ?
C8 Sc1 C11 69.9(2) . . ?
C8 Sc1 C17 117.2(3) . . ?
C11 Sc1 C17 112.4(2) . . ?
Sc5 Sc2 N1 75.1(19) . . ?
Sc5 Sc2 C26 54(2) . . ?
Sc5 Sc2 C27 79(2) . . ?
Sc5 Sc2 C28 109(2) . . ?
Sc5 Sc2 C48 61(2) . . ?
Sc5 Sc2 C49 95(2) . . ?
Sc5 Sc2 C50 121(2) . . ?
Sc5 Sc2 C51 155(2) . . ?
Sc5 Sc2 C52 153(2) . . ?
Sc5 Sc2 C70 97(2) . . ?
Sc5 Sc2 C71 121(2) . . ?
N1 Sc2 C26 109.0(2) . . ?
N1 Sc2 C27 101.0(2) . . ?
N1 Sc2 C28 116.1(2) . . ?
N1 Sc2 C48 132.9(2) . . ?
N1 Sc2 C49 169.3(3) . . ?
N1 Sc2 C50 149.1(3) . . ?
N1 Sc2 C51 128.0(2) . . ?
N1 Sc2 C52 119.9(2) . . ?
N1 Sc2 C70 150.2(3) . . ?
N1 Sc2 C71 128.6(2) . . ?
C26 Sc2 C52 128.1(2) . . ?
C26 Sc2 C71 119.4(3) . . ?
C27 Sc2 C26 32.15(19) . . ?
C27 Sc2 C52 116.7(2) . . ?
C27 Sc2 C71 129.0(2) . . ?
C28 Sc2 C26 56.2(2) . . ?
C28 Sc2 C27 30.92(19) . . ?
C28 Sc2 C51 54.8(2) . . ?
C28 Sc2 C52 86.0(2) . . ?
C28 Sc2 C71 104.7(2) . . ?
C48 Sc2 C26 30.7(2) . . ?
C48 Sc2 C27 57.3(2) . . ?
C48 Sc2 C28 68.2(2) . . ?
C48 Sc2 C51 94.1(2) . . ?
C48 Sc2 C52 107.0(2) . . ?
C48 Sc2 C71 89.8(3) . . ?
C49 Sc2 C26 60.9(3) . . ?
C49 Sc2 C27 72.4(3) . . ?
C49 Sc2 C28 62.3(3) . . ?
C49 Sc2 C48 36.4(2) . . ?
C49 Sc2 C50 34.4(2) . . ?
C49 Sc2 C51 60.8(2) . . ?
C49 Sc2 C52 70.8(3) . . ?
C49 Sc2 C70 33.6(3) . . ?
C49 Sc2 C71 60.0(3) . . ?
C50 Sc2 C26 70.0(2) . . ?
C50 Sc2 C27 61.0(2) . . ?
C50 Sc2 C28 36.3(2) . . ?
C50 Sc2 C48 61.1(2) . . ?
C50 Sc2 C51 34.3(2) . . ?
C50 Sc2 C52 59.3(2) . . ?
C50 Sc2 C70 59.4(3) . . ?
C50 Sc2 C71 69.3(3) . . ?
C51 Sc2 C26 103.3(2) . . ?
C51 Sc2 C27 85.6(2) . . ?
C51 Sc2 C52 31.3(2) . . ?
C51 Sc2 C71 56.7(2) . . ?
C70 Sc2 C26 87.4(3) . . ?
C70 Sc2 C27 105.5(3) . . ?
C70 Sc2 C28 93.6(3) . . ?
C70 Sc2 C48 57.1(3) . . ?
C70 Sc2 C51 68.1(2) . . ?
C70 Sc2 C52 58.3(2) . . ?
C70 Sc2 C71 32.9(2) . . ?
C71 Sc2 C52 32.2(2) . . ?
Sc6 Sc3 N1 80.7(3) . . ?
Sc6 Sc3 C37 126.6(4) . . ?
Sc6 Sc3 C38 95.0(4) . . ?
Sc6 Sc3 C39 69.4(4) . . ?
Sc6 Sc3 C58 158.7(4) . . ?
Sc6 Sc3 C59 132.0(4) . . ?
Sc6 Sc3 C60 98.9(4) . . ?
Sc6 Sc3 C61 69.3(4) . . ?
Sc6 Sc3 C62 45.8(3) . . ?
Sc6 Sc3 C77 94.5(4) . . ?
Sc6 Sc3 C78 62.1(4) . . ?
N1 Sc3 C37 114.3(2) . . ?
N1 Sc3 C38 101.26(18) . . ?
N1 Sc3 C39 112.63(18) . . ?
N1 Sc3 C58 120.28(18) . . ?
N1 Sc3 C59 140.6(2) . . ?
N1 Sc3 C60 175.1(2) . . ?
N1 Sc3 C61 142.1(2) . . ?
N1 Sc3 C62 126.46(17) . . ?
N1 Sc3 C77 150.1(2) . . ?
N1 Sc3 C78 128.51(19) . . ?
C37 Sc3 C38 33.7(2) . . ?
C37 Sc3 C39 57.4(2) . . ?
C37 Sc3 C58 51.2(3) . . ?
C37 Sc3 C62 101.7(2) . . ?
C37 Sc3 C78 116.3(2) . . ?
C38 Sc3 C58 84.9(2) . . ?
C38 Sc3 C62 87.2(2) . . ?
C38 Sc3 C78 115.4(2) . . ?
C39 Sc3 C38 31.1(2) . . ?
C39 Sc3 C58 102.5(2) . . ?
C39 Sc3 C62 56.8(2) . . ?
C39 Sc3 C78 87.3(2) . . ?
C58 Sc3 C62 113.06(19) . . ?
C58 Sc3 C78 98.7(2) . . ?
C59 Sc3 C37 32.3(3) . . ?
C59 Sc3 C38 60.7(3) . . ?
C59 Sc3 C39 71.0(2) . . ?
C59 Sc3 C58 32.3(2) . . ?
C59 Sc3 C61 62.6(2) . . ?
C59 Sc3 C62 89.5(2) . . ?
C59 Sc3 C77 61.3(3) . . ?
C59 Sc3 C78 90.2(2) . . ?
C60 Sc3 C37 62.0(3) . . ?
C60 Sc3 C38 73.9(3) . . ?
C60 Sc3 C39 62.9(3) . . ?
C60 Sc3 C58 60.6(2) . . ?
C60 Sc3 C59 37.5(2) . . ?
C60 Sc3 C61 34.8(2) . . ?
C60 Sc3 C62 53.5(2) . . ?
C60 Sc3 C77 34.7(3) . . ?
C60 Sc3 C78 54.6(3) . . ?
C61 Sc3 C37 70.2(2) . . ?
C61 Sc3 C38 60.4(2) . . ?
C61 Sc3 C39 35.3(2) . . ?
C61 Sc3 C58 92.5(2) . . ?
C61 Sc3 C62 31.6(2) . . ?
C61 Sc3 C77 58.1(3) . . ?
C61 Sc3 C78 55.0(2) . . ?
C62 Sc3 C78 32.3(2) . . ?
C77 Sc3 C37 92.4(3) . . ?
C77 Sc3 C38 108.6(3) . . ?
C77 Sc3 C39 92.7(2) . . ?
C77 Sc3 C58 65.6(2) . . ?
C77 Sc3 C62 54.8(2) . . ?
C77 Sc3 C78 33.1(2) . . ?
Sc1 Sc4 N1 73.9(2) . . ?
Sc1 Sc4 C2 69.6(3) . . ?
Sc1 Sc4 C3 100.0(3) . . ?
Sc1 Sc4 C4 92.7(4) . . ?
Sc1 Sc4 C5 59.7(3) . . ?
Sc1 Sc4 C11 68.1(3) . . ?
Sc1 Sc4 C14 128.9(4) . . ?
Sc1 Sc4 C15 161.4(4) . . ?
Sc1 Sc4 C16 149.8(4) . . ?
Sc1 Sc4 C17 112.5(4) . . ?
Sc1 Sc4 C18 89.7(4) . . ?
N1 Sc4 C2 125.3(3) . . ?
N1 Sc4 C3 155.1(3) . . ?
N1 Sc4 C5 131.4(3) . . ?
N1 Sc4 C11 98.5(2) . . ?
N1 Sc4 C14 133.6(3) . . ?
N1 Sc4 C15 122.1(3) . . ?
N1 Sc4 C16 119.6(3) . . ?
N1 Sc4 C18 100.5(2) . . ?
C2 Sc4 C5 51.8(2) . . ?
C2 Sc4 C11 29.9(2) . . ?
C2 Sc4 C18 118.2(3) . . ?
C3 Sc4 C2 34.6(2) . . ?
C3 Sc4 C5 55.8(3) . . ?
C3 Sc4 C11 57.5(3) . . ?
C3 Sc4 C14 34.7(2) . . ?
C3 Sc4 C15 61.4(3) . . ?
C3 Sc4 C16 77.8(3) . . ?
C3 Sc4 C18 103.6(3) . . ?
C4 Sc4 N1 160.3(4) . . ?
C4 Sc4 C2 59.7(3) . . ?
C4 Sc4 C3 39.9(3) . . ?
C4 Sc4 C5 32.9(3) . . ?
C4 Sc4 C11 89.4(3) . . ?
C4 Sc4 C14 66.1(3) . . ?
C4 Sc4 C15 74.0(3) . . ?
C4 Sc4 C16 66.2(3) . . ?
C4 Sc4 C18 64.3(3) . . ?
C5 Sc4 C11 78.3(3) . . ?
C14 Sc4 C2 59.5(2) . . ?
C14 Sc4 C5 89.9(3) . . ?
C14 Sc4 C11 65.9(2) . . ?
C14 Sc4 C15 33.8(2) . . ?
C14 Sc4 C18 117.0(3) . . ?
C15 Sc4 C2 92.3(3) . . ?
C15 Sc4 C5 106.3(3) . . ?
C15 Sc4 C11 98.3(2) . . ?
C15 Sc4 C18 95.8(2) . . ?
C16 Sc4 C2 112.4(3) . . ?
C16 Sc4 C5 96.8(3) . . ?
C16 Sc4 C11 129.3(3) . . ?
C16 Sc4 C14 63.6(2) . . ?
C16 Sc4 C15 34.0(2) . . ?
C16 Sc4 C18 62.3(2) . . ?
C17 Sc4 N1 132.0(3) . . ?
C17 Sc4 C2 99.5(3) . . ?
C17 Sc4 C3 72.8(3) . . ?
C17 Sc4 C4 40.1(3) . . ?
C17 Sc4 C5 62.7(3) . . ?
C17 Sc4 C11 128.6(3) . . ?
C17 Sc4 C14 81.2(3) . . ?
C17 Sc4 C15 65.3(3) . . ?
C17 Sc4 C16 37.7(3) . . ?
C17 Sc4 C18 35.8(2) . . ?
C18 Sc4 C5 67.2(3) . . ?
C18 Sc4 C11 145.2(3) . . ?
Sc2 Sc5 Sc6 102(2) . . ?
Sc2 Sc5 N1 90(2) . . ?
Sc2 Sc5 C26 116(2) . . ?
Sc2 Sc5 C27 90(2) . . ?
Sc2 Sc5 C28 61(2) . . ?
Sc2 Sc5 C47 124(2) . . ?
Sc2 Sc5 C48 107(2) . . ?
Sc2 Sc5 C49 71.9(18) . . ?
Sc2 Sc5 C50 49.2(18) . . ?
Sc2 Sc5 C69 101(2) . . ?
Sc2 Sc5 C70 71.1(19) . . ?
N1 Sc5 Sc6 32.7(3) . . ?
N1 Sc5 C26 123.4(7) . . ?
N1 Sc5 C27 104.7(7) . . ?
N1 Sc5 C28 109.8(8) . . ?
N1 Sc5 C47 141.9(8) . . ?
N1 Sc5 C48 156.3(8) . . ?
N1 Sc5 C49 161.2(8) . . ?
N1 Sc5 C50 131.2(8) . . ?
N1 Sc5 C69 136.1(8) . . ?
N1 Sc5 C70 145.5(8) . . ?
C26 Sc5 Sc6 136.4(5) . . ?
C26 Sc5 C27 33.9(3) . . ?
C26 Sc5 C28 56.7(4) . . ?
C26 Sc5 C47 62.1(5) . . ?
C26 Sc5 C50 69.9(5) . . ?
C26 Sc5 C69 90.2(6) . . ?
C26 Sc5 C70 91.0(6) . . ?
C27 Sc5 Sc6 133.9(6) . . ?
C27 Sc5 C28 30.2(3) . . ?
C27 Sc5 C69 117.7(6) . . ?
C28 Sc5 Sc6 142.1(6) . . ?
C47 Sc5 Sc6 113.8(6) . . ?
C47 Sc5 C27 94.3(6) . . ?
C47 Sc5 C28 103.2(6) . . ?
C47 Sc5 C50 86.9(5) . . ?
C47 Sc5 C69 31.3(3) . . ?
C47 Sc5 C70 53.2(4) . . ?
C48 Sc5 Sc6 147.3(7) . . ?
C48 Sc5 C26 34.2(3) . . ?
C48 Sc5 C27 60.3(5) . . ?
C48 Sc5 C28 67.4(5) . . ?
C48 Sc5 C47 36.3(4) . . ?
C48 Sc5 C49 37.5(3) . . ?
C48 Sc5 C50 59.4(4) . . ?
C48 Sc5 C69 58.0(5) . . ?
C48 Sc5 C70 57.9(4) . . ?
C49 Sc5 Sc6 154.3(7) . . ?
C49 Sc5 C26 64.0(5) . . ?
C49 Sc5 C27 71.8(5) . . ?
C49 Sc5 C28 57.7(4) . . ?
C49 Sc5 C47 56.5(4) . . ?
C49 Sc5 C50 31.0(3) . . ?
C49 Sc5 C69 54.8(4) . . ?
C49 Sc5 C70 31.9(3) . . ?
C50 Sc5 Sc6 151.5(6) . . ?
C50 Sc5 C27 58.3(4) . . ?
C50 Sc5 C28 32.7(3) . . ?
C50 Sc5 C69 83.6(5) . . ?
C69 Sc5 Sc6 103.7(6) . . ?
C69 Sc5 C28 112.4(5) . . ?
C70 Sc5 Sc6 122.4(6) . . ?
C70 Sc5 C27 103.7(6) . . ?
C70 Sc5 C28 86.0(5) . . ?
C70 Sc5 C50 54.0(3) . . ?
C70 Sc5 C69 32.4(3) . . ?
Sc3 Sc6 N1 76.4(3) . . ?
Sc3 Sc6 C38 68.4(4) . . ?
Sc3 Sc6 C39 92.2(4) . . ?
Sc3 Sc6 C40 119.2(4) . . ?
Sc3 Sc6 C41 149.1(4) . . ?
Sc3 Sc6 C60 62.4(3) . . ?
Sc3 Sc6 C61 90.4(4) . . ?
Sc3 Sc6 C62 118.9(4) . . ?
Sc3 Sc6 C63 152.4(4) . . ?
Sc3 Sc6 C77 67.5(4) . . ?
Sc3 Sc6 C78 101.0(4) . . ?
N1 Sc6 C38 94.6(2) . . ?
N1 Sc6 C39 118.2(3) . . ?
N1 Sc6 C40 109.3(3) . . ?
N1 Sc6 C41 114.8(3) . . ?
N1 Sc6 C60 138.6(3) . . ?
N1 Sc6 C61 153.2(3) . . ?
N1 Sc6 C62 164.6(4) . . ?
N1 Sc6 C63 131.1(3) . . ?
N1 Sc6 C77 133.6(3) . . ?
N1 Sc6 C78 144.0(3) . . ?
C38 Sc6 C41 81.6(2) . . ?
C39 Sc6 C38 29.5(2) . . ?
C39 Sc6 C40 30.1(2) . . ?
C39 Sc6 C41 56.9(2) . . ?
C39 Sc6 C60 61.9(3) . . ?
C39 Sc6 C63 73.6(3) . . ?
C39 Sc6 C77 91.9(3) . . ?
C39 Sc6 C78 97.6(3) . . ?
C40 Sc6 C38 51.0(2) . . ?
C40 Sc6 C41 30.77(18) . . ?
C60 Sc6 C38 67.0(3) . . ?
C60 Sc6 C40 88.1(3) . . ?
C60 Sc6 C41 99.5(2) . . ?
C60 Sc6 C63 90.0(2) . . ?
C60 Sc6 C77 31.7(2) . . ?
C61 Sc6 C38 58.7(3) . . ?
C61 Sc6 C39 37.9(3) . . ?
C61 Sc6 C40 57.0(3) . . ?
C61 Sc6 C41 66.6(2) . . ?
C61 Sc6 C60 33.3(2) . . ?
C61 Sc6 C63 63.7(2) . . ?
C61 Sc6 C77 56.8(3) . . ?
C61 Sc6 C78 60.9(3) . . ?
C62 Sc6 C38 93.0(3) . . ?
C62 Sc6 C39 65.6(3) . . ?
C62 Sc6 C40 66.0(3) . . ?
C62 Sc6 C41 53.3(2) . . ?
C62 Sc6 C60 56.8(2) . . ?
C62 Sc6 C61 37.4(3) . . ?
C62 Sc6 C63 33.8(2) . . ?
C62 Sc6 C77 58.0(2) . . ?
C62 Sc6 C78 37.2(3) . . ?
C63 Sc6 C38 102.6(3) . . ?
C63 Sc6 C40 55.8(2) . . ?
C63 Sc6 C41 28.5(2) . . ?
C63 Sc6 C77 89.0(2) . . ?
C77 Sc6 C38 98.1(3) . . ?
C77 Sc6 C40 113.3(3) . . ?
C77 Sc6 C41 111.1(2) . . ?
C78 Sc6 C38 118.2(3) . . ?
C78 Sc6 C40 103.2(3) . . ?
C78 Sc6 C41 86.1(3) . . ?
C78 Sc6 C60 55.8(3) . . ?
C78 Sc6 C63 59.1(2) . . ?
C78 Sc6 C77 34.2(2) . . ?
Sc1 N1 Sc4 30.39(14) . . ?
Sc2 N1 Sc1 118.05(17) . . ?
Sc2 N1 Sc4 124.3(2) . . ?
Sc2 N1 Sc6 121.3(2) . . ?
Sc3 N1 Sc1 117.45(14) . . ?
Sc3 N1 Sc2 124.43(18) . . ?
Sc3 N1 Sc4 102.55(18) . . ?
Sc3 N1 Sc6 22.87(15) . . ?
Sc5 N1 Sc1 114.9(5) . . ?
Sc5 N1 Sc2 15.1(4) . . ?
Sc5 N1 Sc3 126.0(5) . . ?
Sc5 N1 Sc4 129.9(6) . . ?
Sc5 N1 Sc6 116.1(6) . . ?
Sc6 N1 Sc1 116.5(2) . . ?
Sc6 N1 Sc4 113.6(2) . . ?
C2 C1 Sc1 75.3(3) . . ?
C5 C1 Sc1 72.1(4) . . ?
C5 C1 C2 109.0(7) . . ?
C5 C1 C8 107.2(7) . . ?
C8 C1 Sc1 74.7(3) . . ?
C8 C1 C2 122.0(6) . . ?
Sc1 C2 Sc4 25.78(13) . . ?
C1 C2 Sc1 70.0(3) . . ?
C1 C2 Sc4 89.7(4) . . ?
C1 C2 C3 107.2(7) . . ?
C1 C2 C11 120.6(6) . . ?
C3 C2 Sc1 80.5(3) . . ?
C3 C2 Sc4 57.5(3) . . ?
C11 C2 Sc1 83.4(3) . . ?
C11 C2 Sc4 86.8(3) . . ?
C11 C2 C3 119.7(5) . . ?
Sc4 C3 Sc1 25.06(15) . . ?
C2 C3 Sc1 66.1(3) . . ?
C2 C3 Sc4 87.9(4) . . ?
C2 C3 C4 108.2(6) . . ?
C4 C3 Sc1 67.9(3) . . ?
C4 C3 Sc4 69.2(3) . . ?
C14 C3 Sc1 102.5(3) . . ?
C14 C3 Sc4 80.8(4) . . ?
C14 C3 C2 120.7(6) . . ?
C14 C3 C4 120.8(7) . . ?
Sc4 C4 Sc1 27.04(15) . . ?
C3 C4 Sc1 78.6(3) . . ?
C3 C4 Sc4 70.9(3) . . ?
C5 C4 Sc1 67.5(3) . . ?
C5 C4 Sc4 94.5(4) . . ?
C5 C4 C3 104.3(7) . . ?
C17 C4 Sc1 81.7(3) . . ?
C17 C4 Sc4 65.6(3) . . ?
C17 C4 C3 118.2(6) . . ?
C17 C4 C5 120.6(6) . . ?
Sc1 C5 Sc4 24.50(12) . . ?
C1 C5 Sc1 73.1(3) . . ?
C1 C5 Sc4 85.2(4) . . ?
C1 C5 C4 110.2(6) . . ?
C1 C5 C6 108.7(7) . . ?
C4 C5 Sc1 77.0(3) . . ?
C4 C5 Sc4 52.5(3) . . ?
C6 C5 Sc1 75.9(3) . . ?
C6 C5 Sc4 91.4(4) . . ?
C6 C5 C4 122.6(7) . . ?
C5 C6 Sc1 69.3(3) . . ?
C5 C6 C19 117.6(7) . . ?
C7 C6 Sc1 78.7(3) . . ?
C7 C6 C5 109.1(7) . . ?
C7 C6 C19 119.1(6) . . ?
C19 C6 Sc1 83.4(3) . . ?
C6 C7 Sc1 68.5(3) . . ?
C6 C7 C8 105.6(6) . . ?
C6 C7 C22 124.9(7) . . ?
C8 C7 Sc1 67.4(3) . . ?
C22 C7 Sc1 103.8(3) . . ?
C22 C7 C8 121.8(7) . . ?
C1 C8 Sc1 70.5(4) . . ?
C1 C8 C7 109.1(7) . . ?
C7 C8 Sc1 78.8(4) . . ?
C9 C8 Sc1 85.9(3) . . ?
C9 C8 C1 120.2(6) . . ?
C9 C8 C7 119.2(6) . . ?
C8 C9 Sc1 62.5(3) . . ?
C8 C9 C10 120.1(6) . . ?
C8 C9 C24 116.1(6) . . ?
C10 C9 Sc1 79.1(3) . . ?
C24 C9 Sc1 105.9(3) . . ?
C24 C9 C10 117.7(6) . . ?
C9 C10 Sc1 69.5(3) . . ?
C9 C10 C11 117.2(6) . . ?
C11 C10 Sc1 68.0(3) . . ?
C27 C10 Sc1 114.2(3) . . ?
C27 C10 C9 120.1(5) . . ?
C27 C10 C11 118.6(5) . . ?
Sc1 C11 Sc4 23.00(12) . . ?
C2 C11 Sc1 64.3(3) . . ?
C2 C11 Sc4 63.3(3) . . ?
C2 C11 C10 119.0(5) . . ?
C2 C11 C12 118.1(5) . . ?
C10 C11 Sc1 80.2(3) . . ?
C10 C11 Sc4 100.1(3) . . ?
C12 C11 Sc1 103.9(3) . . ?
C12 C11 Sc4 84.5(3) . . ?
C12 C11 C10 117.6(5) . . ?
C13 C12 C11 119.6(5) . . ?
C29 C12 C11 120.6(5) . . ?
C29 C12 C13 114.6(5) . . ?
C12 C13 C14 119.1(5) . . ?
C32 C13 C12 121.9(5) . . ?
C32 C13 C14 107.8(5) . . ?
C3 C14 Sc4 64.5(3) . . ?
C3 C14 C13 120.4(6) . . ?
C3 C14 C15 119.8(6) . . ?
C13 C14 Sc4 95.8(3) . . ?
C15 C14 Sc4 79.5(3) . . ?
C15 C14 C13 109.2(5) . . ?
C14 C15 Sc4 66.8(3) . . ?
C14 C15 C16 119.2(6) . . ?
C14 C15 C33 107.9(5) . . ?
C16 C15 Sc4 65.1(3) . . ?
C16 C15 C33 119.5(6) . . ?
C33 C15 Sc4 106.4(3) . . ?
C15 C16 Sc4 80.8(4) . . ?
C15 C16 C17 120.6(7) . . ?
C15 C16 C36 116.3(6) . . ?
C17 C16 Sc4 59.7(3) . . ?
C17 C16 C36 117.4(6) . . ?
C36 C16 Sc4 108.6(4) . . ?
Sc4 C17 Sc1 22.87(18) . . ?
C4 C17 Sc1 66.2(4) . . ?
C4 C17 Sc4 74.3(4) . . ?
C4 C17 C16 117.0(6) . . ?
C4 C17 C18 119.4(7) . . ?
C16 C17 Sc1 105.3(3) . . ?
C16 C17 Sc4 82.6(4) . . ?
C16 C17 C18 119.6(7) . . ?
C18 C17 Sc1 79.6(3) . . ?
C18 C17 Sc4 92.9(4) . . ?
Sc4 C18 Sc1 23.42(12) . . ?
C17 C18 Sc1 68.3(3) . . ?
C17 C18 Sc4 51.3(3) . . ?
C19 C18 Sc1 68.6(3) . . ?
C19 C18 Sc4 91.7(4) . . ?
C19 C18 C17 116.0(7) . . ?
C38 C18 Sc1 115.5(3) . . ?
C38 C18 Sc4 108.3(4) . . ?
C38 C18 C17 121.7(7) . . ?
C38 C18 C19 118.6(6) . . ?
C6 C19 Sc1 64.3(3) . . ?
C6 C19 C18 123.4(6) . . ?
C6 C19 C20 113.1(6) . . ?
C18 C19 Sc1 79.8(3) . . ?
C20 C19 Sc1 105.2(3) . . ?
C20 C19 C18 117.8(6) . . ?
C19 C20 C21 124.4(6) . . ?
C40 C20 C19 118.8(6) . . ?
C40 C20 C21 108.9(5) . . ?
C22 C21 C20 117.7(5) . . ?
C22 C21 C42 121.3(6) . . ?
C42 C21 C20 109.3(5) . . ?
C21 C22 C7 116.3(6) . . ?
C21 C22 C23 118.4(6) . . ?
C23 C22 C7 117.5(6) . . ?
C22 C23 C24 118.0(5) . . ?
C22 C23 C44 121.6(5) . . ?
C24 C23 C44 109.5(5) . . ?
C9 C24 C23 124.3(6) . . ?
C9 C24 C25 122.2(5) . . ?
C23 C24 C25 104.8(5) . . ?
C26 C25 C24 119.8(6) . . ?
C26 C25 C45 121.7(7) . . ?
C45 C25 C24 110.8(5) . . ?
Sc5 C26 Sc2 10.3(4) . . ?
C25 C26 Sc2 109.0(3) . . ?
C25 C26 Sc5 99.1(5) . . ?
C25 C26 C27 120.4(6) . . ?
C25 C26 C48 114.6(6) . . ?
C27 C26 Sc2 73.9(3) . . ?
C27 C26 Sc5 81.2(5) . . ?
C48 C26 Sc2 65.8(3) . . ?
C48 C26 Sc5 66.5(5) . . ?
C48 C26 C27 119.4(6) . . ?
Sc5 C27 Sc2 11.5(3) . . ?
C10 C27 Sc2 110.9(3) . . ?
C10 C27 Sc5 108.5(4) . . ?
C10 C27 C26 119.6(5) . . ?
C26 C27 Sc2 74.0(3) . . ?
C26 C27 Sc5 64.8(5) . . ?
C28 C27 Sc2 66.1(3) . . ?
C28 C27 Sc5 77.2(4) . . ?
C28 C27 C10 120.8(5) . . ?
C28 C27 C26 115.7(6) . . ?
Sc2 C28 Sc5 10.8(3) . . ?
C27 C28 Sc2 83.0(3) . . ?
C27 C28 Sc5 72.6(4) . . ?
C27 C28 C29 120.1(6) . . ?
C27 C28 C50 123.8(5) . . ?
C29 C28 Sc2 95.6(3) . . ?
C29 C28 Sc5 103.3(5) . . ?
C29 C28 C50 108.1(5) . . ?
C50 C28 Sc2 64.5(3) . . ?
C50 C28 Sc5 69.7(4) . . ?
C12 C29 C28 121.4(5) . . ?
C12 C29 C30 121.3(5) . . ?
C28 C29 C30 110.8(5) . . ?
C29 C30 C51 105.3(5) . . ?
C31 C30 C29 121.1(5) . . ?
C31 C30 C51 124.4(6) . . ?
C30 C31 C54 117.8(6) . . ?
C32 C31 C30 118.2(5) . . ?
C32 C31 C54 117.4(5) . . ?
C13 C32 C33 109.0(5) . . ?
C31 C32 C13 121.9(5) . . ?
C31 C32 C33 119.4(5) . . ?
C15 C33 C32 105.4(5) . . ?
C34 C33 C15 122.8(6) . . ?
C34 C33 C32 121.0(6) . . ?
C33 C34 C35 117.6(7) . . ?
C33 C34 C55 119.4(6) . . ?
C35 C34 C55 116.8(7) . . ?
C34 C35 C36 124.7(6) . . ?
C34 C35 C58 122.6(7) . . ?
C36 C35 C58 102.2(6) . . ?
C35 C36 C16 117.8(5) . . ?
C37 C36 C16 122.9(7) . . ?
C37 C36 C35 112.0(7) . . ?
C36 C37 Sc3 101.2(3) . . ?
C36 C37 C38 119.1(7) . . ?
C38 C37 Sc3 77.8(3) . . ?
C59 C37 Sc3 66.2(3) . . ?
C59 C37 C36 109.3(7) . . ?
C59 C37 C38 123.9(6) . . ?
Sc3 C38 Sc6 16.57(11) . . ?
C18 C38 Sc3 111.4(3) . . ?
C18 C38 Sc6 109.1(3) . . ?
C18 C38 C37 118.7(6) . . ?
C18 C38 C39 123.1(7) . . ?
C37 C38 Sc3 68.5(3) . . ?
C37 C38 Sc6 84.3(4) . . ?
C39 C38 Sc3 71.4(3) . . ?
C39 C38 Sc6 58.0(3) . . ?
C39 C38 C37 114.7(7) . . ?
Sc6 C39 Sc3 18.42(13) . . ?
C38 C39 Sc3 77.6(3) . . ?
C38 C39 Sc6 92.5(3) . . ?
C38 C39 C61 120.9(6) . . ?
C40 C39 Sc3 105.6(3) . . ?
C40 C39 Sc6 88.9(3) . . ?
C40 C39 C38 119.9(7) . . ?
C40 C39 C61 113.2(6) . . ?
C61 C39 Sc3 64.4(3) . . ?
C61 C39 Sc6 63.7(3) . . ?
C20 C40 Sc6 108.9(3) . . ?
C20 C40 C41 106.3(5) . . ?
C39 C40 Sc6 61.0(3) . . ?
C39 C40 C20 121.4(6) . . ?
C39 C40 C41 124.6(6) . . ?
C41 C40 Sc6 78.9(3) . . ?
C40 C41 Sc6 70.3(3) . . ?
C42 C41 Sc6 107.4(3) . . ?
C42 C41 C40 107.6(5) . . ?
C63 C41 Sc6 64.3(3) . . ?
C63 C41 C40 121.4(6) . . ?
C63 C41 C42 119.7(6) . . ?
C21 C42 C41 107.7(5) . . ?
C21 C42 C43 121.9(5) . . ?
C43 C42 C41 119.8(5) . . ?
C44 C43 C42 118.1(6) . . ?
C65 C43 C42 118.7(6) . . ?
C65 C43 C44 116.3(6) . . ?
C43 C44 C23 118.6(6) . . ?
C43 C44 C45 122.1(6) . . ?
C45 C44 C23 108.3(5) . . ?
C25 C45 C44 106.5(6) . . ?
C46 C45 C25 126.0(6) . . ?
C46 C45 C44 116.5(5) . . ?
C45 C46 C47 111.2(6) . . ?
C66 C46 C45 120.7(6) . . ?
C66 C46 C47 120.3(7) . . ?
Sc5 C47 Sc2 9.1(3) . . ?
C46 C47 Sc2 107.3(3) . . ?
C46 C47 Sc5 98.4(4) . . ?
C46 C47 C48 120.9(7) . . ?
C48 C47 Sc2 61.4(3) . . ?
C48 C47 Sc5 63.7(5) . . ?
C69 C47 Sc2 76.1(4) . . ?
C69 C47 Sc5 82.1(5) . . ?
C69 C47 C46 119.3(7) . . ?
C69 C47 C48 113.3(6) . . ?
Sc5 C48 Sc2 11.9(4) . . ?
C26 C48 Sc2 83.5(3) . . ?
C26 C48 Sc5 79.3(5) . . ?
C26 C48 C47 122.9(6) . . ?
C26 C48 C49 123.9(6) . . ?
C47 C48 Sc2 86.7(3) . . ?
C47 C48 Sc5 80.0(5) . . ?
C47 C48 C49 101.0(6) . . ?
C49 C48 Sc2 64.4(3) . . ?
C49 C48 Sc5 75.7(5) . . ?
Sc2 C49 Sc5 12.9(4) . . ?
C48 C49 Sc2 79.1(3) . . ?
C48 C49 Sc5 66.8(5) . . ?
C50 C49 Sc2 73.2(3) . . ?
C50 C49 Sc5 83.3(5) . . ?
C50 C49 C48 116.7(7) . . ?
C50 C49 C70 119.0(7) . . ?
C70 C49 Sc2 79.8(3) . . ?
C70 C49 Sc5 81.1(5) . . ?
C70 C49 C48 109.9(6) . . ?
Sc2 C50 Sc5 10.2(4) . . ?
C28 C50 Sc2 79.2(3) . . ?
C28 C50 Sc5 77.5(5) . . ?
C49 C50 Sc2 72.4(3) . . ?
C49 C50 Sc5 65.7(5) . . ?
C49 C50 C28 120.4(6) . . ?
C49 C50 C51 122.7(7) . . ?
C51 C50 Sc2 83.2(3) . . ?
C51 C50 Sc5 93.4(5) . . ?
C51 C50 C28 103.9(5) . . ?
C30 C51 Sc2 94.9(3) . . ?
C50 C51 Sc2 62.5(3) . . ?
C50 C51 C30 111.4(6) . . ?
C50 C51 C52 122.5(6) . . ?
C52 C51 Sc2 83.4(3) . . ?
C52 C51 C30 116.7(6) . . ?
C51 C52 Sc2 65.3(3) . . ?
C51 C52 C71 114.0(6) . . ?
C53 C52 Sc2 109.9(4) . . ?
C53 C52 C51 118.3(6) . . ?
C53 C52 C71 121.9(6) . . ?
C71 C52 Sc2 71.1(3) . . ?
C52 C53 C54 125.3(6) . . ?
C52 C53 C74 119.3(6) . . ?
C54 C53 C74 104.4(6) . . ?
C53 C54 C31 116.9(6) . . ?
C55 C54 C31 120.0(6) . . ?
C55 C54 C53 113.1(6) . . ?
C34 C55 C56 121.6(6) . . ?
C54 C55 C34 121.7(6) . . ?
C54 C55 C56 105.7(7) . . ?
C57 C56 C55 119.6(7) . . ?
C74 C56 C55 109.3(7) . . ?
C74 C56 C57 120.9(7) . . ?
C56 C57 C76 115.2(8) . . ?
C58 C57 C56 119.5(7) . . ?
C58 C57 C76 118.0(7) . . ?
C35 C58 Sc3 98.1(3) . . ?
C57 C58 Sc3 86.0(4) . . ?
C57 C58 C35 119.8(7) . . ?
C57 C58 C59 124.8(7) . . ?
C59 C58 Sc3 60.2(3) . . ?
C59 C58 C35 108.0(7) . . ?
C37 C59 Sc3 81.6(3) . . ?
C37 C59 C58 107.6(6) . . ?
C37 C59 C60 121.0(6) . . ?
C58 C59 Sc3 87.6(3) . . ?
C58 C59 C60 119.7(7) . . ?
C60 C59 Sc3 68.2(3) . . ?
Sc3 C60 Sc6 18.68(11) . . ?
C59 C60 Sc3 74.3(3) . . ?
C59 C60 Sc6 91.4(3) . . ?
C61 C60 Sc3 76.7(3) . . ?
C61 C60 Sc6 61.1(3) . . ?
C61 C60 C59 117.0(7) . . ?
C61 C60 C77 113.0(6) . . ?
C77 C60 Sc3 79.8(3) . . ?
C77 C60 Sc6 78.8(3) . . ?
C77 C60 C59 115.0(6) . . ?
Sc6 C61 Sc3 20.20(15) . . ?
C39 C61 Sc3 80.2(3) . . ?
C39 C61 Sc6 78.5(3) . . ?
C60 C61 Sc3 68.5(3) . . ?
C60 C61 Sc6 85.6(4) . . ?
C60 C61 C39 122.2(6) . . ?
C60 C61 C62 107.9(7) . . ?
C62 C61 Sc3 87.5(3) . . ?
C62 C61 Sc6 71.3(3) . . ?
C62 C61 C39 118.2(6) . . ?
Sc6 C62 Sc3 15.34(15) . . ?
C61 C62 Sc3 60.9(3) . . ?
C61 C62 Sc6 71.3(3) . . ?
C61 C62 C63 126.9(7) . . ?
C61 C62 C78 108.8(6) . . ?
C63 C62 Sc3 103.4(3) . . ?
C63 C62 Sc6 88.1(4) . . ?
C63 C62 C78 115.6(6) . . ?
C78 C62 Sc3 75.7(3) . . ?
C78 C62 Sc6 80.9(3) . . ?
C41 C63 Sc6 87.1(3) . . ?
C41 C63 C62 113.5(6) . . ?
C62 C63 Sc6 58.2(3) . . ?
C64 C63 Sc6 98.7(4) . . ?
C64 C63 C41 122.6(6) . . ?
C64 C63 C62 117.7(6) . . ?
C63 C64 C65 118.2(6) . . ?
C63 C64 C80 126.3(6) . . ?
C80 C64 C65 104.6(6) . . ?
C43 C65 C64 120.4(6) . . ?
C66 C65 C43 124.2(6) . . ?
C66 C65 C64 105.1(5) . . ?
C46 C66 C67 119.3(6) . . ?
C65 C66 C46 119.6(6) . . ?
C65 C66 C67 110.7(6) . . ?
C68 C67 C66 119.5(7) . . ?
C80 C67 C66 105.5(6) . . ?
C80 C67 C68 125.9(7) . . ?
C67 C68 C82 116.7(7) . . ?
C69 C68 C67 118.8(7) . . ?
C69 C68 C82 117.0(7) . . ?
Sc5 C69 Sc2 10.7(3) . . ?
C47 C69 Sc2 75.0(4) . . ?
C47 C69 Sc5 66.6(5) . . ?
C47 C69 C70 103.8(7) . . ?
C68 C69 Sc2 104.7(4) . . ?
C68 C69 Sc5 103.2(5) . . ?
C68 C69 C47 122.6(7) . . ?
C68 C69 C70 125.8(7) . . ?
C70 C69 Sc2 59.5(3) . . ?
C70 C69 Sc5 69.1(4) . . ?
Sc2 C70 Sc5 12.0(4) . . ?
C49 C70 Sc2 66.7(3) . . ?
C49 C70 Sc5 67.0(5) . . ?
C49 C70 C69 111.6(7) . . ?
C49 C70 C71 124.7(6) . . ?
C69 C70 Sc2 89.4(3) . . ?
C69 C70 Sc5 78.5(5) . . ?
C69 C70 C71 113.9(7) . . ?
C71 C70 Sc2 84.0(3) . . ?
C71 C70 Sc5 93.1(5) . . ?
C52 C71 Sc2 76.8(3) . . ?
C70 C71 Sc2 63.2(3) . . ?
C70 C71 C52 117.1(6) . . ?
C72 C71 Sc2 105.9(4) . . ?
C72 C71 C52 116.3(7) . . ?
C72 C71 C70 120.0(7) . . ?
C71 C72 C73 120.5(7) . . ?
C82 C72 C71 122.3(7) . . ?
C82 C72 C73 107.8(8) . . ?
C74 C73 C72 124.2(7) . . ?
C74 C73 C75 116.2(8) . . ?
C75 C73 C72 109.2(7) . . ?
C56 C74 C53 107.4(6) . . ?
C56 C74 C73 124.7(7) . . ?
C73 C74 C53 117.7(7) . . ?
C73 C75 C81 105.8(7) . . ?
C76 C75 C73 123.4(7) . . ?
C76 C75 C81 121.2(7) . . ?
C57 C76 Sc3 79.9(4) . . ?
C75 C76 Sc3 105.3(4) . . ?
C75 C76 C57 119.3(7) . . ?
C75 C76 C77 118.8(7) . . ?
C77 C76 Sc3 61.2(3) . . ?
C77 C76 C57 116.0(8) . . ?
Sc3 C77 Sc6 17.97(11) . . ?
C60 C77 Sc3 65.5(3) . . ?
C60 C77 Sc6 69.5(3) . . ?
C60 C77 C76 126.3(7) . . ?
C60 C77 C78 106.1(6) . . ?
C76 C77 Sc3 87.8(3) . . ?
C76 C77 Sc6 99.0(3) . . ?
C76 C77 C78 117.1(7) . . ?
C78 C77 Sc3 84.7(3) . . ?
C78 C77 Sc6 67.1(3) . . ?
Sc6 C78 Sc3 16.93(14) . . ?
C62 C78 Sc3 72.1(3) . . ?
C62 C78 Sc6 61.9(3) . . ?
C77 C78 Sc3 62.2(3) . . ?
C77 C78 Sc6 78.8(4) . . ?
C77 C78 C62 103.7(7) . . ?
C79 C78 Sc3 105.0(4) . . ?
C79 C78 Sc6 99.9(4) . . ?
C79 C78 C62 126.8(6) . . ?
C79 C78 C77 122.1(7) . . ?
C78 C79 C80 114.7(6) . . ?
C78 C79 C81 121.4(7) . . ?
C81 C79 C80 117.1(8) . . ?
C64 C80 C79 118.4(7) . . ?
C67 C80 C64 114.0(7) . . ?
C67 C80 C79 117.1(7) . . ?
C79 C81 C75 118.7(8) . . ?
C79 C81 C82 124.9(7) . . ?
C82 C81 C75 105.4(7) . . ?
C72 C82 C68 120.7(8) . . ?
C72 C82 C81 111.6(7) . . ?
C81 C82 C68 117.6(7) . . ?
N1P Ni1P N3P 177.66(12) . . ?
N2P Ni1P N1P 90.07(11) . . ?
N2P Ni1P N3P 89.95(11) . . ?
N4P Ni1P N1P 89.89(11) . . ?
N4P Ni1P N2P 177.53(12) . . ?
N4P Ni1P N3P 89.99(11) . . ?
C1P N1P Ni1P 127.8(2) . . ?
C18P N1P Ni1P 127.9(2) . . ?
C18P N1P C1P 104.2(3) . . ?
C3P N2P Ni1P 127.5(2) . . ?
C6P N2P Ni1P 127.6(2) . . ?
C6P N2P C3P 104.8(3) . . ?
C8P N3P Ni1P 127.8(2) . . ?
C11P N3P Ni1P 127.8(2) . . ?
C11P N3P C8P 104.4(3) . . ?
C13P N4P Ni1P 127.9(2) . . ?
C13P N4P C16P 104.1(3) . . ?
C16P N4P Ni1P 127.9(2) . . ?
N1P C1P C20P 111.6(3) . . ?
C2P C1P N1P 124.7(3) . . ?
C2P C1P C20P 123.7(3) . . ?
C1P C2P H2P 117.9 . . ?
C3P C2P C1P 124.2(3) . . ?
C3P C2P H2P 117.9 . . ?
N2P C3P C4P 110.7(3) . . ?
C2P C3P N2P 125.6(3) . . ?
C2P C3P C4P 123.7(3) . . ?
C3P C4P C23P 124.1(3) . . ?
C5P C4P C3P 107.1(3) . . ?
C5P C4P C23P 128.6(3) . . ?
C4P C5P C6P 106.2(3) . . ?
C4P C5P C25P 129.0(3) . . ?
C6P C5P C25P 124.6(3) . . ?
N2P C6P C5P 111.1(3) . . ?
N2P C6P C7P 125.6(3) . . ?
C7P C6P C5P 123.2(3) . . ?
C6P C7P H7P 117.9 . . ?
C8P C7P C6P 124.1(3) . . ?
C8P C7P H7P 117.9 . . ?
N3P C8P C9P 111.1(3) . . ?
C7P C8P N3P 124.9(3) . . ?
C7P C8P C9P 124.0(3) . . ?
C8P C9P C27P 124.3(3) . . ?
C10P C9P C8P 106.7(3) . . ?
C10P C9P C27P 129.0(3) . . ?
C9P C10P C11P 106.2(3) . . ?
C9P C10P C29P 129.6(3) . . ?
C11P C10P C29P 124.1(3) . . ?
N3P C11P C10P 111.5(3) . . ?
C12P C11P N3P 124.9(3) . . ?
C12P C11P C10P 123.7(3) . . ?
C11P C12P H12P 117.8 . . ?
C11P C12P C13P 124.4(3) . . ?
C13P C12P H12P 117.8 . . ?
N4P C13P C14P 111.3(3) . . ?
C12P C13P N4P 125.0(3) . . ?
C12P C13P C14P 123.7(3) . . ?
C13P C14P C31P 124.3(3) . . ?
C15P C14P C13P 106.9(3) . . ?
C15P C14P C31P 128.7(3) . . ?
C14P C15P C16P 106.5(3) . . ?
C14P C15P C33P 129.0(3) . . ?
C16P C15P C33P 124.4(3) . . ?
N4P C16P C15P 111.2(3) . . ?
C17P C16P N4P 125.1(3) . . ?
C17P C16P C15P 123.8(3) . . ?
C16P C17P H17P 117.8 . . ?
C18P C17P C16P 124.4(3) . . ?
C18P C17P H17P 117.8 . . ?
N1P C18P C19P 111.2(3) . . ?
C17P C18P N1P 124.8(3) . . ?
C17P C18P C19P 124.0(3) . . ?
C18P C19P C35P 124.6(3) . . ?
C20P C19P C18P 106.4(3) . . ?
C20P C19P C35P 129.0(3) . . ?
C1P C20P C21P 124.4(3) . . ?
C19P C20P C1P 106.5(3) . . ?
C19P C20P C21P 129.0(3) . . ?
C20P C21P H21A 109.0 . . ?
C20P C21P H21B 109.0 . . ?
C20P C21P C22P 113.0(3) . . ?
H21A C21P H21B 107.8 . . ?
C22P C21P H21A 109.0 . . ?
C22P C21P H21B 109.0 . . ?
C21P C22P H22A 109.5 . . ?
C21P C22P H22B 109.5 . . ?
C21P C22P H22C 109.5 . . ?
H22A C22P H22B 109.5 . . ?
H22A C22P H22C 109.5 . . ?
H22B C22P H22C 109.5 . . ?
C4P C23P H23A 109.3 . . ?
C4P C23P H23B 109.3 . . ?
C4P C23P C24P 111.8(3) . . ?
H23A C23P H23B 107.9 . . ?
C24P C23P H23A 109.3 . . ?
C24P C23P H23B 109.3 . . ?
C23P C24P H24A 109.5 . . ?
C23P C24P H24B 109.5 . . ?
C23P C24P H24C 109.5 . . ?
H24A C24P H24B 109.5 . . ?
H24A C24P H24C 109.5 . . ?
H24B C24P H24C 109.5 . . ?
C5P C25P H25A 109.4 . . ?
C5P C25P H25B 109.4 . . ?
C5P C25P C26P 111.1(3) . . ?
H25A C25P H25B 108.0 . . ?
C26P C25P H25A 109.4 . . ?
C26P C25P H25B 109.4 . . ?
C25P C26P H26A 109.5 . . ?
C25P C26P H26B 109.5 . . ?
C25P C26P H26C 109.5 . . ?
H26A C26P H26B 109.5 . . ?
H26A C26P H26C 109.5 . . ?
H26B C26P H26C 109.5 . . ?
C9P C27P H27A 108.8 . . ?
C9P C27P H27B 108.8 . . ?
C9P C27P C28P 113.6(3) . . ?
H27A C27P H27B 107.7 . . ?
C28P C27P H27A 108.8 . . ?
C28P C27P H27B 108.8 . . ?
C27P C28P H28A 109.5 . . ?
C27P C28P H28B 109.5 . . ?
C27P C28P H28C 109.5 . . ?
H28A C28P H28B 109.5 . . ?
H28A C28P H28C 109.5 . . ?
H28B C28P H28C 109.5 . . ?
C10P C29P H29A 109.0 . . ?
C10P C29P H29B 109.0 . . ?
C10P C29P C30P 113.1(3) . . ?
H29A C29P H29B 107.8 . . ?
C30P C29P H29A 109.0 . . ?
C30P C29P H29B 109.0 . . ?
C29P C30P H30A 109.5 . . ?
C29P C30P H30B 109.5 . . ?
C29P C30P H30C 109.5 . . ?
H30A C30P H30B 109.5 . . ?
H30A C30P H30C 109.5 . . ?
H30B C30P H30C 109.5 . . ?
C14P C31P H31A 109.0 . . ?
C14P C31P H31B 109.0 . . ?
C14P C31P C32P 113.0(3) . . ?
H31A C31P H31B 107.8 . . ?
C32P C31P H31A 109.0 . . ?
C32P C31P H31B 109.0 . . ?
C31P C32P H32A 109.5 . . ?
C31P C32P H32B 109.5 . . ?
C31P C32P H32C 109.5 . . ?
H32A C32P H32B 109.5 . . ?
H32A C32P H32C 109.5 . . ?
H32B C32P H32C 109.5 . . ?
C15P C33P H33A 109.1 . . ?
C15P C33P H33B 109.1 . . ?
C15P C33P C34P 112.5(3) . . ?
H33A C33P H33B 107.8 . . ?
C34P C33P H33A 109.1 . . ?
C34P C33P H33B 109.1 . . ?
C33P C34P H34A 109.5 . . ?
C33P C34P H34B 109.5 . . ?
C33P C34P H34C 109.5 . . ?
H34A C34P H34B 109.5 . . ?
H34A C34P H34C 109.5 . . ?
H34B C34P H34C 109.5 . . ?
C19P C35P H35A 108.7 . . ?
C19P C35P H35B 108.7 . . ?
C19P C35P C36P 114.1(3) . . ?
H35A C35P H35B 107.6 . . ?
C36P C35P H35A 108.7 . . ?
C36P C35P H35B 108.7 . . ?
C35P C36P H36A 109.5 . . ?
C35P C36P H36B 109.5 . . ?
C35P C36P H36C 109.5 . . ?
H36A C36P H36B 109.5 . . ?
H36A C36P H36C 109.5 . . ?
H36B C36P H36C 109.5 . . ?
C2S C1S H1S 123.2 . . ?
C2S C1S C6S 113.7(5) . . ?
C6S C1S H1S 123.2 . . ?
C1S C2S H2S 118.2 . . ?
C1S C2S C3S 123.5(5) . . ?
C3S C2S H2S 118.2 . . ?
C2S C3S H3S 120.0 . . ?
C4S C3S C2S 120.0(6) . . ?
C4S C3S H3S 120.0 . . ?
C3S C4S H4S 118.6 . . ?
C3S C4S C5S 122.8(5) . . ?
C5S C4S H4S 118.6 . . ?
C4S C5S H5S 125.1 . . ?
C6S C5S C4S 109.8(5) . . ?
C6S C5S H5S 125.1 . . ?
C1S C6S H6S 114.9 . . ?
C5S C6S C1S 130.2(6) . . ?
C5S C6S H6S 114.9 . . ?

loop_
_geom_bond_atom_site_label_1
_geom_bond_atom_site_label_2
_geom_bond_distance
_geom_bond_site_symmetry_2
_geom_bond_publ_flag
Sc1 Sc4 1.112(5) . ?
Sc1 N1 2.112(3) . ?
Sc1 C1 2.329(6) . ?
Sc1 C2 2.396(5) . ?
Sc1 C3 2.586(6) . ?
Sc1 C4 2.444(6) . ?
Sc1 C5 2.316(6) . ?
Sc1 C6 2.402(6) . ?
Sc1 C7 2.531(6) . ?
Sc1 C8 2.382(6) . ?
Sc1 C11 2.642(5) . ?
Sc1 C17 2.644(6) . ?
Sc2 Sc5 0.535(15) . ?
Sc2 N1 2.052(4) . ?
Sc2 C26 2.695(7) . ?
Sc2 C27 2.694(7) . ?
Sc2 C28 2.482(6) . ?
Sc2 C48 2.472(6) . ?
Sc2 C49 2.272(6) . ?
Sc2 C50 2.280(6) . ?
Sc2 C51 2.553(5) . ?
Sc2 C52 2.792(6) . ?
Sc2 C70 2.434(6) . ?
Sc2 C71 2.713(6) . ?
Sc3 Sc6 0.815(5) . ?
Sc3 N1 2.038(3) . ?
Sc3 C37 2.530(6) . ?
Sc3 C38 2.657(6) . ?
Sc3 C39 2.578(6) . ?
Sc3 C58 2.695(6) . ?
Sc3 C59 2.340(5) . ?
Sc3 C60 2.256(5) . ?
Sc3 C61 2.360(5) . ?
Sc3 C62 2.697(5) . ?
Sc3 C77 2.441(6) . ?
Sc3 C78 2.747(6) . ?
Sc4 N1 2.130(5) . ?
Sc4 C2 2.546(7) . ?
Sc4 C3 2.149(7) . ?
Sc4 C4 2.125(7) . ?
Sc4 C5 2.669(8) . ?
Sc4 C11 2.846(7) . ?
Sc4 C14 2.350(7) . ?
Sc4 C15 2.514(7) . ?
Sc4 C16 2.311(7) . ?
Sc4 C17 2.011(7) . ?
Sc4 C18 2.574(7) . ?
Sc5 Sc6 3.439(16) . ?
Sc5 N1 1.983(15) . ?
Sc5 C26 2.419(17) . ?
Sc5 C27 2.641(18) . ?
Sc5 C28 2.700(18) . ?
Sc5 C47 2.481(18) . ?
Sc5 C48 2.258(17) . ?
Sc5 C49 2.380(15) . ?
Sc5 C50 2.594(15) . ?
Sc5 C69 2.679(18) . ?
Sc5 C70 2.554(15) . ?
Sc6 N1 2.069(5) . ?
Sc6 C38 2.846(8) . ?
Sc6 C39 2.415(7) . ?
Sc6 C40 2.761(7) . ?
Sc6 C41 2.878(8) . ?
Sc6 C60 2.514(7) . ?
Sc6 C61 2.208(6) . ?
Sc6 C62 2.208(7) . ?
Sc6 C63 2.597(7) . ?
Sc6 C77 2.633(7) . ?
Sc6 C78 2.472(7) . ?
C1 C2 1.411(9) . ?
C1 C5 1.390(11) . ?
C1 C8 1.408(10) . ?
C2 C3 1.446(10) . ?
C2 C11 1.423(9) . ?
C3 C4 1.458(9) . ?
C3 C14 1.355(9) . ?
C4 C5 1.456(11) . ?
C4 C17 1.420(11) . ?
C5 C6 1.416(10) . ?
C6 C7 1.397(10) . ?
C6 C19 1.425(10) . ?
C7 C8 1.439(10) . ?
C7 C22 1.436(9) . ?
C8 C9 1.405(10) . ?
C9 C10 1.493(8) . ?
C9 C24 1.409(9) . ?
C10 C11 1.500(8) . ?
C10 C27 1.453(9) . ?
C11 C12 1.441(8) . ?
C12 C13 1.438(7) . ?
C12 C29 1.411(8) . ?
C13 C14 1.451(8) . ?
C13 C32 1.384(8) . ?
C14 C15 1.421(9) . ?
C15 C16 1.426(8) . ?
C15 C33 1.450(9) . ?
C16 C17 1.426(10) . ?
C16 C36 1.468(10) . ?
C17 C18 1.509(9) . ?
C18 C19 1.491(10) . ?
C18 C38 1.369(10) . ?
C19 C20 1.453(9) . ?
C20 C21 1.460(9) . ?
C20 C40 1.431(9) . ?
C21 C22 1.401(8) . ?
C21 C42 1.417(9) . ?
C22 C23 1.418(9) . ?
C23 C24 1.434(8) . ?
C23 C44 1.489(9) . ?
C24 C25 1.504(10) . ?
C25 C26 1.373(9) . ?
C25 C45 1.440(8) . ?
C26 C27 1.492(8) . ?
C26 C48 1.385(10) . ?
C27 C28 1.395(9) . ?
C28 C29 1.426(8) . ?
C28 C50 1.495(9) . ?
C29 C30 1.427(8) . ?
C30 C31 1.380(8) . ?
C30 C51 1.460(8) . ?
C31 C32 1.369(8) . ?
C31 C54 1.504(9) . ?
C32 C33 1.504(8) . ?
C33 C34 1.335(9) . ?
C34 C35 1.375(9) . ?
C34 C55 1.426(11) . ?
C35 C36 1.409(10) . ?
C35 C58 1.512(7) . ?
C36 C37 1.403(8) . ?
C37 C38 1.509(10) . ?
C37 C59 1.366(11) . ?
C38 C39 1.405(9) . ?
C39 C40 1.385(9) . ?
C39 C61 1.512(10) . ?
C40 C41 1.500(8) . ?
C41 C42 1.464(8) . ?
C41 C63 1.376(9) . ?
C42 C43 1.449(9) . ?
C43 C44 1.415(8) . ?
C43 C65 1.378(9) . ?
C44 C45 1.451(9) . ?
C45 C46 1.418(9) . ?
C46 C47 1.436(9) . ?
C46 C66 1.400(9) . ?
C47 C48 1.491(10) . ?
C47 C69 1.405(11) . ?
C48 C49 1.496(10) . ?
C49 C50 1.346(9) . ?
C49 C70 1.367(11) . ?
C50 C51 1.450(9) . ?
C51 C52 1.458(9) . ?
C52 C53 1.397(10) . ?
C52 C71 1.526(10) . ?
C53 C54 1.404(9) . ?
C53 C74 1.491(10) . ?
C54 C55 1.360(10) . ?
C55 C56 1.466(9) . ?
C56 C57 1.439(10) . ?
C56 C74 1.375(11) . ?
C57 C58 1.354(11) . ?
C57 C76 1.524(10) . ?
C58 C59 1.439(10) . ?
C59 C60 1.480(9) . ?
C60 C61 1.384(9) . ?
C60 C77 1.411(11) . ?
C61 C62 1.414(9) . ?
C62 C63 1.444(9) . ?
C62 C78 1.513(10) . ?
C63 C64 1.376(9) . ?
C64 C65 1.519(9) . ?
C64 C80 1.412(9) . ?
C65 C66 1.374(9) . ?
C66 C67 1.478(10) . ?
C67 C68 1.430(9) . ?
C67 C80 1.324(10) . ?
C68 C69 1.400(10) . ?
C68 C82 1.435(11) . ?
C69 C70 1.463(10) . ?
C70 C71 1.481(11) . ?
C71 C72 1.414(11) . ?
C72 C73 1.436(11) . ?
C72 C82 1.402(10) . ?
C73 C74 1.389(10) . ?
C73 C75 1.432(11) . ?
C75 C76 1.369(11) . ?
C75 C81 1.526(11) . ?
C76 C77 1.437(10) . ?
C77 C78 1.508(10) . ?
C78 C79 1.347(11) . ?
C79 C80 1.509(10) . ?
C79 C81 1.354(10) . ?
C81 C82 1.410(11) . ?
Ni1P N1P 1.973(3) . ?
Ni1P N2P 1.960(3) . ?
Ni1P N3P 1.974(3) . ?
Ni1P N4P 1.955(3) . ?
N1P C1P 1.382(4) . ?
N1P C18P 1.381(4) . ?
N2P C3P 1.381(4) . ?
N2P C6P 1.376(4) . ?
N3P C8P 1.383(4) . ?
N3P C11P 1.379(4) . ?
N4P C13P 1.382(4) . ?
N4P C16P 1.384(4) . ?
C1P C2P 1.377(5) . ?
C1P C20P 1.445(5) . ?
C2P H2P 0.9500 . ?
C2P C3P 1.374(5) . ?
C3P C4P 1.443(5) . ?
C4P C5P 1.356(5) . ?
C4P C23P 1.507(5) . ?
C5P C6P 1.448(5) . ?
C5P C25P 1.503(5) . ?
C6P C7P 1.379(5) . ?
C7P H7P 0.9500 . ?
C7P C8P 1.371(5) . ?
C8P C9P 1.449(5) . ?
C9P C10P 1.360(5) . ?
C9P C27P 1.505(5) . ?
C10P C11P 1.451(5) . ?
C10P C29P 1.506(5) . ?
C11P C12P 1.372(5) . ?
C12P H12P 0.9500 . ?
C12P C13P 1.381(5) . ?
C13P C14P 1.438(5) . ?
C14P C15P 1.354(5) . ?
C14P C31P 1.508(5) . ?
C15P C16P 1.443(5) . ?
C15P C33P 1.502(5) . ?
C16P C17P 1.378(5) . ?
C17P H17P 0.9500 . ?
C17P C18P 1.371(5) . ?
C18P C19P 1.455(5) . ?
C19P C20P 1.358(5) . ?
C19P C35P 1.503(5) . ?
C20P C21P 1.504(5) . ?
C21P H21A 0.9900 . ?
C21P H21B 0.9900 . ?
C21P C22P 1.518(6) . ?
C22P H22A 0.9800 . ?
C22P H22B 0.9800 . ?
C22P H22C 0.9800 . ?
C23P H23A 0.9900 . ?
C23P H23B 0.9900 . ?
C23P C24P 1.534(5) . ?
C24P H24A 0.9800 . ?
C24P H24B 0.9800 . ?
C24P H24C 0.9800 . ?
C25P H25A 0.9900 . ?
C25P H25B 0.9900 . ?
C25P C26P 1.532(5) . ?
C26P H26A 0.9800 . ?
C26P H26B 0.9800 . ?
C26P H26C 0.9800 . ?
C27P H27A 0.9900 . ?
C27P H27B 0.9900 . ?
C27P C28P 1.528(5) . ?
C28P H28A 0.9800 . ?
C28P H28B 0.9800 . ?
C28P H28C 0.9800 . ?
C29P H29A 0.9900 . ?
C29P H29B 0.9900 . ?
C29P C30P 1.529(6) . ?
C30P H30A 0.9800 . ?
C30P H30B 0.9800 . ?
C30P H30C 0.9800 . ?
C31P H31A 0.9900 . ?
C31P H31B 0.9900 . ?
C31P C32P 1.533(6) . ?
C32P H32A 0.9800 . ?
C32P H32B 0.9800 . ?
C32P H32C 0.9800 . ?
C33P H33A 0.9900 . ?
C33P H33B 0.9900 . ?
C33P C34P 1.540(5) . ?
C34P H34A 0.9800 . ?
C34P H34B 0.9800 . ?
C34P H34C 0.9800 . ?
C35P H35A 0.9900 . ?
C35P H35B 0.9900 . ?
C35P C36P 1.528(6) . ?
C36P H36A 0.9800 . ?
C36P H36B 0.9800 . ?
C36P H36C 0.9800 . ?
C1S H1S 0.9500 . ?
C1S C2S 1.315(8) . ?
C1S C6S 1.487(8) . ?
C2S H2S 0.9500 . ?
C2S C3S 1.424(9) . ?
C3S H3S 0.9500 . ?
C3S C4S 1.399(10) . ?
C4S H4S 0.9500 . ?
C4S C5S 1.474(9) . ?
C5S H5S 0.9500 . ?
C5S C6S 1.381(7) . ?
C6S H6S 0.9500 . ?

loop_
_geom_torsion_atom_site_label_1
_geom_torsion_atom_site_label_2
_geom_torsion_atom_site_label_3
_geom_torsion_atom_site_label_4
_geom_torsion
_geom_torsion_site_symmetry_1
_geom_torsion_site_symmetry_2
_geom_torsion_site_symmetry_3
_geom_torsion_site_symmetry_4
_geom_torsion_publ_flag
Sc1 C1 C2 Sc4 -17.06(18) . . . . ?
Sc1 C1 C2 C3 -72.7(4) . . . . ?
Sc1 C1 C2 C11 69.0(5) . . . . ?
Sc1 C1 C5 Sc4 21.74(14) . . . . ?
Sc1 C1 C5 C4 68.8(4) . . . . ?
Sc1 C1 C5 C6 -68.1(4) . . . . ?
Sc1 C1 C8 C7 70.1(4) . . . . ?
Sc1 C1 C8 C9 -73.0(5) . . . . ?
Sc1 C2 C3 Sc4 12.7(2) . . . . ?
Sc1 C2 C3 C4 -54.6(4) . . . . ?
Sc1 C2 C3 C14 90.7(5) . . . . ?
Sc1 C2 C11 Sc4 -25.65(13) . . . . ?
Sc1 C2 C11 C10 61.2(4) . . . . ?
Sc1 C2 C11 C12 -92.6(4) . . . . ?
Sc1 C3 C4 Sc4 26.92(15) . . . . ?
Sc1 C3 C4 C5 -63.0(4) . . . . ?
Sc1 C3 C4 C17 74.1(5) . . . . ?
Sc1 C3 C14 Sc4 -12.58(18) . . . . ?
Sc1 C3 C14 C13 68.8(5) . . . . ?
Sc1 C3 C14 C15 -72.2(5) . . . . ?
Sc1 C4 C5 Sc4 0.5(3) . . . . ?
Sc1 C4 C5 C1 -66.2(4) . . . . ?
Sc1 C4 C5 C6 63.6(6) . . . . ?
Sc1 C4 C17 Sc4 22.7(2) . . . . ?
Sc1 C4 C17 C16 95.7(5) . . . . ?
Sc1 C4 C17 C18 -61.6(5) . . . . ?
Sc1 C5 C6 C7 -69.4(4) . . . . ?
Sc1 C5 C6 C19 70.3(5) . . . . ?
Sc1 C6 C7 C8 -57.4(4) . . . . ?
Sc1 C6 C7 C22 92.2(5) . . . . ?
Sc1 C6 C19 C18 56.4(5) . . . . ?
Sc1 C6 C19 C20 -96.4(4) . . . . ?
Sc1 C7 C8 C1 -64.6(4) . . . . ?
Sc1 C7 C8 C9 78.8(5) . . . . ?
Sc1 C7 C22 C21 75.5(5) . . . . ?
Sc1 C7 C22 C23 -73.3(6) . . . . ?
Sc1 C8 C9 C10 -56.7(5) . . . . ?
Sc1 C8 C9 C24 95.1(4) . . . . ?
Sc1 C9 C10 C11 -50.0(4) . . . . ?
Sc1 C9 C10 C27 106.8(4) . . . . ?
Sc1 C9 C24 C23 53.4(6) . . . . ?
Sc1 C9 C24 C25 -89.3(5) . . . . ?
Sc1 C10 C11 Sc4 11.66(16) . . . . ?
Sc1 C10 C11 C2 -53.3(4) . . . . ?
Sc1 C10 C11 C12 100.7(4) . . . . ?
Sc1 C10 C27 Sc2 -5.2(4) . . . . ?
Sc1 C10 C27 Sc5 6.7(5) . . . . ?
Sc1 C10 C27 C26 77.7(5) . . . . ?
Sc1 C10 C27 C28 -79.1(5) . . . . ?
Sc1 C11 C12 C13 -59.8(5) . . . . ?
Sc1 C11 C12 C29 93.3(4) . . . . ?
Sc1 C17 C18 Sc4 18.7(2) . . . . ?
Sc1 C17 C18 C19 -50.9(4) . . . . ?
Sc1 C17 C18 C38 107.4(5) . . . . ?
Sc1 C18 C19 C6 -49.7(5) . . . . ?
Sc1 C18 C19 C20 101.9(4) . . . . ?
Sc1 C18 C38 Sc3 4.7(6) . . . . ?
Sc1 C18 C38 Sc6 -12.8(5) . . . . ?
Sc1 C18 C38 C37 81.2(6) . . . . ?
Sc1 C18 C38 C39 -76.4(6) . . . . ?
Sc1 C19 C20 C21 -53.5(6) . . . . ?
Sc1 C19 C20 C40 92.2(5) . . . . ?
Sc2 C26 C27 Sc5 -7.4(4) . . . . ?
Sc2 C26 C27 C10 -105.2(4) . . . . ?
Sc2 C26 C27 C28 52.7(4) . . . . ?
Sc2 C26 C48 Sc5 11.3(4) . . . . ?
Sc2 C26 C48 C47 81.8(5) . . . . ?
Sc2 C26 C48 C49 -53.2(5) . . . . ?
Sc2 C27 C28 Sc5 3.1(4) . . . . ?
Sc2 C27 C28 C29 -92.4(4) . . . . ?
Sc2 C27 C28 C50 52.8(4) . . . . ?
Sc2 C28 C29 C12 -92.3(5) . . . . ?
Sc2 C28 C29 C30 59.7(4) . . . . ?
Sc2 C28 C50 Sc5 10.3(4) . . . . ?
Sc2 C28 C50 C49 62.1(5) . . . . ?
Sc2 C28 C50 C51 -80.1(4) . . . . ?
Sc2 C47 C48 Sc5 -9.9(4) . . . . ?
Sc2 C47 C48 C26 -80.1(5) . . . . ?
Sc2 C47 C48 C49 63.2(3) . . . . ?
Sc2 C47 C69 Sc5 7.0(4) . . . . ?
Sc2 C47 C69 C68 98.0(5) . . . . ?
Sc2 C47 C69 C70 -52.6(4) . . . . ?
Sc2 C48 C49 Sc5 4.3(6) . . . . ?
Sc2 C48 C49 C50 -64.7(5) . . . . ?
Sc2 C48 C49 C70 74.8(4) . . . . ?
Sc2 C49 C50 Sc5 -8.2(5) . . . . ?
Sc2 C49 C50 C28 -65.6(5) . . . . ?
Sc2 C49 C50 C51 69.4(5) . . . . ?
Sc2 C49 C70 Sc5 13.1(4) . . . . ?
Sc2 C49 C70 C69 79.4(4) . . . . ?
Sc2 C49 C70 C71 -64.1(5) . . . . ?
Sc2 C50 C51 C30 -84.2(4) . . . . ?
Sc2 C50 C51 C52 61.0(5) . . . . ?
Sc2 C51 C52 C53 -100.2(5) . . . . ?
Sc2 C51 C52 C71 53.5(4) . . . . ?
Sc2 C52 C53 C54 -62.6(7) . . . . ?
Sc2 C52 C53 C74 75.6(6) . . . . ?
Sc2 C52 C71 C70 50.1(4) . . . . ?
Sc2 C52 C71 C72 -101.5(5) . . . . ?
Sc2 C69 C70 Sc5 -5.2(5) . . . . ?
Sc2 C69 C70 C49 -64.5(4) . . . . ?
Sc2 C69 C70 C71 83.1(4) . . . . ?
Sc2 C70 C71 C52 -56.8(5) . . . . ?
Sc2 C70 C71 C72 93.6(5) . . . . ?
Sc2 C71 C72 C73 -80.9(6) . . . . ?
Sc2 C71 C72 C82 61.4(7) . . . . ?
Sc3 C37 C38 Sc6 5.28(13) . . . . ?
Sc3 C37 C38 C18 -103.4(4) . . . . ?
Sc3 C37 C38 C39 56.0(4) . . . . ?
Sc3 C37 C59 C58 84.7(4) . . . . ?
Sc3 C37 C59 C60 -58.1(5) . . . . ?
Sc3 C38 C39 Sc6 -10.83(17) . . . . ?
Sc3 C38 C39 C40 -101.0(5) . . . . ?
Sc3 C38 C39 C61 49.7(4) . . . . ?
Sc3 C39 C40 Sc6 7.85(16) . . . . ?
Sc3 C39 C40 C20 -87.7(5) . . . . ?
Sc3 C39 C40 C41 57.4(6) . . . . ?
Sc3 C39 C61 Sc6 -20.48(15) . . . . ?
Sc3 C39 C61 C60 56.7(5) . . . . ?
Sc3 C39 C61 C62 -81.8(4) . . . . ?
Sc3 C58 C59 C37 -80.4(4) . . . . ?
Sc3 C58 C59 C60 63.1(4) . . . . ?
Sc3 C59 C60 Sc6 -7.73(17) . . . . ?
Sc3 C59 C60 C61 -65.7(4) . . . . ?
Sc3 C59 C60 C77 70.5(4) . . . . ?
Sc3 C60 C61 Sc6 11.1(2) . . . . ?
Sc3 C60 C61 C39 -62.3(5) . . . . ?
Sc3 C60 C61 C62 79.8(4) . . . . ?
Sc3 C60 C77 Sc6 -18.98(12) . . . . ?
Sc3 C60 C77 C76 67.1(6) . . . . ?
Sc3 C60 C77 C78 -76.2(4) . . . . ?
Sc3 C61 C62 Sc6 -12.36(18) . . . . ?
Sc3 C61 C62 C63 -85.0(6) . . . . ?
Sc3 C61 C62 C78 60.7(4) . . . . ?
Sc3 C62 C63 Sc6 1.31(16) . . . . ?
Sc3 C62 C63 C41 -69.2(5) . . . . ?
Sc3 C62 C63 C64 84.1(5) . . . . ?
Sc3 C62 C78 Sc6 -14.72(16) . . . . ?
Sc3 C62 C78 C77 54.3(3) . . . . ?
Sc3 C62 C78 C79 -95.6(6) . . . . ?
Sc3 C76 C77 Sc6 14.08(15) . . . . ?
Sc3 C76 C77 C60 -57.0(5) . . . . ?
Sc3 C76 C77 C78 82.8(4) . . . . ?
Sc3 C77 C78 Sc6 -3.78(18) . . . . ?
Sc3 C77 C78 C62 -60.9(4) . . . . ?
Sc3 C77 C78 C79 90.9(6) . . . . ?
Sc3 C78 C79 C80 -84.2(5) . . . . ?
Sc3 C78 C79 C81 66.1(7) . . . . ?
Sc4 C2 C3 Sc1 -12.7(2) . . . . ?
Sc4 C2 C3 C4 -67.3(4) . . . . ?
Sc4 C2 C3 C14 78.0(5) . . . . ?
Sc4 C2 C11 Sc1 25.65(13) . . . . ?
Sc4 C2 C11 C10 86.9(4) . . . . ?
Sc4 C2 C11 C12 -66.9(4) . . . . ?
Sc4 C3 C4 Sc1 -26.92(15) . . . . ?
Sc4 C3 C4 C5 -89.9(4) . . . . ?
Sc4 C3 C4 C17 47.1(5) . . . . ?
Sc4 C3 C14 C13 81.4(5) . . . . ?
Sc4 C3 C14 C15 -59.6(5) . . . . ?
Sc4 C4 C5 Sc1 -0.5(3) . . . . ?
Sc4 C4 C5 C1 -66.7(5) . . . . ?
Sc4 C4 C5 C6 63.1(7) . . . . ?
Sc4 C4 C17 Sc1 -22.7(2) . . . . ?
Sc4 C4 C17 C16 73.0(5) . . . . ?
Sc4 C4 C17 C18 -84.4(5) . . . . ?
Sc4 C5 C6 Sc1 -19.09(16) . . . . ?
Sc4 C5 C6 C7 -88.4(5) . . . . ?
Sc4 C5 C6 C19 51.2(6) . . . . ?
Sc4 C11 C12 C13 -47.4(4) . . . . ?
Sc4 C11 C12 C29 105.7(4) . . . . ?
Sc4 C14 C15 C16 -40.1(5) . . . . ?
Sc4 C14 C15 C33 100.6(4) . . . . ?
Sc4 C15 C16 C17 -46.4(4) . . . . ?
Sc4 C15 C16 C36 106.3(4) . . . . ?
Sc4 C15 C33 C32 65.7(4) . . . . ?
Sc4 C15 C33 C34 -78.7(6) . . . . ?
Sc4 C16 C17 Sc1 2.52(19) . . . . ?
Sc4 C16 C17 C4 -68.2(5) . . . . ?
Sc4 C16 C17 C18 89.1(5) . . . . ?
Sc4 C16 C36 C35 85.1(5) . . . . ?
Sc4 C16 C36 C37 -62.8(6) . . . . ?
Sc4 C17 C18 Sc1 -18.7(2) . . . . ?
Sc4 C17 C18 C19 -69.6(5) . . . . ?
Sc4 C17 C18 C38 88.7(5) . . . . ?
Sc4 C18 C19 Sc1 3.76(17) . . . . ?
Sc4 C18 C19 C6 -46.0(5) . . . . ?
Sc4 C18 C19 C20 105.6(5) . . . . ?
Sc4 C18 C38 Sc3 -19.4(5) . . . . ?
Sc4 C18 C38 Sc6 -36.9(5) . . . . ?
Sc4 C18 C38 C37 57.1(6) . . . . ?
Sc4 C18 C38 C39 -100.4(5) . . . . ?
Sc5 C26 C27 Sc2 7.4(4) . . . . ?
Sc5 C26 C27 C10 -97.8(5) . . . . ?
Sc5 C26 C27 C28 60.2(5) . . . . ?
Sc5 C26 C48 Sc2 -11.3(4) . . . . ?
Sc5 C26 C48 C47 70.6(6) . . . . ?
Sc5 C26 C48 C49 -64.5(6) . . . . ?
Sc5 C27 C28 Sc2 -3.1(4) . . . . ?
Sc5 C27 C28 C29 -95.5(6) . . . . ?
Sc5 C27 C28 C50 49.7(6) . . . . ?
Sc5 C28 C29 C12 -84.6(6) . . . . ?
Sc5 C28 C29 C30 67.4(5) . . . . ?
Sc5 C28 C50 Sc2 -10.3(4) . . . . ?
Sc5 C28 C50 C49 51.8(6) . . . . ?
Sc5 C28 C50 C51 -90.4(5) . . . . ?
Sc5 C47 C48 Sc2 9.9(4) . . . . ?
Sc5 C47 C48 C26 -70.2(6) . . . . ?
Sc5 C47 C48 C49 73.1(5) . . . . ?
Sc5 C47 C69 Sc2 -7.0(4) . . . . ?
Sc5 C47 C69 C68 91.1(6) . . . . ?
Sc5 C47 C69 C70 -59.6(5) . . . . ?
Sc5 C48 C49 Sc2 -4.3(6) . . . . ?
Sc5 C48 C49 C50 -69.0(7) . . . . ?
Sc5 C48 C49 C70 70.5(6) . . . . ?
Sc5 C49 C50 Sc2 8.2(5) . . . . ?
Sc5 C49 C50 C28 -57.3(6) . . . . ?
Sc5 C49 C50 C51 77.7(6) . . . . ?
Sc5 C49 C70 Sc2 -13.1(4) . . . . ?
Sc5 C49 C70 C69 66.3(6) . . . . ?
Sc5 C49 C70 C71 -77.1(6) . . . . ?
Sc5 C50 C51 Sc2 -0.9(5) . . . . ?
Sc5 C50 C51 C30 -85.1(6) . . . . ?
Sc5 C50 C51 C52 60.1(6) . . . . ?
Sc5 C69 C70 Sc2 5.2(5) . . . . ?
Sc5 C69 C70 C49 -59.4(5) . . . . ?
Sc5 C69 C70 C71 88.3(5) . . . . ?
Sc5 C70 C71 Sc2 -7.8(4) . . . . ?
Sc5 C70 C71 C52 -64.7(6) . . . . ?
Sc5 C70 C71 C72 85.8(6) . . . . ?
Sc6 C38 C39 Sc3 10.83(17) . . . . ?
Sc6 C38 C39 C40 -90.2(5) . . . . ?
Sc6 C38 C39 C61 60.6(4) . . . . ?
Sc6 C39 C40 C20 -95.5(5) . . . . ?
Sc6 C39 C40 C41 49.5(5) . . . . ?
Sc6 C39 C61 Sc3 20.48(15) . . . . ?
Sc6 C39 C61 C60 77.2(5) . . . . ?
Sc6 C39 C61 C62 -61.3(4) . . . . ?
Sc6 C40 C41 C42 -102.7(4) . . . . ?
Sc6 C40 C41 C63 40.7(5) . . . . ?
Sc6 C41 C42 C21 -79.6(4) . . . . ?
Sc6 C41 C42 C43 65.8(5) . . . . ?
Sc6 C41 C63 C62 53.3(4) . . . . ?
Sc6 C41 C63 C64 -98.5(5) . . . . ?
Sc6 C60 C61 Sc3 -11.1(2) . . . . ?
Sc6 C60 C61 C39 -73.4(4) . . . . ?
Sc6 C60 C61 C62 68.7(4) . . . . ?
Sc6 C60 C77 Sc3 18.98(12) . . . . ?
Sc6 C60 C77 C76 86.1(6) . . . . ?
Sc6 C60 C77 C78 -57.2(4) . . . . ?
Sc6 C61 C62 Sc3 12.36(18) . . . . ?
Sc6 C61 C62 C63 -72.7(5) . . . . ?
Sc6 C61 C62 C78 73.1(4) . . . . ?
Sc6 C62 C63 C41 -70.5(5) . . . . ?
Sc6 C62 C63 C64 82.8(5) . . . . ?
Sc6 C62 C78 Sc3 14.72(16) . . . . ?
Sc6 C62 C78 C77 69.0(4) . . . . ?
Sc6 C62 C78 C79 -80.9(6) . . . . ?
Sc6 C63 C64 C65 -87.1(5) . . . . ?
Sc6 C63 C64 C80 51.5(7) . . . . ?
Sc6 C77 C78 Sc3 3.78(18) . . . . ?
Sc6 C77 C78 C62 -57.1(3) . . . . ?
Sc6 C77 C78 C79 94.7(6) . . . . ?
Sc6 C78 C79 C80 -67.7(6) . . . . ?
Sc6 C78 C79 C81 82.6(6) . . . . ?
N1 Sc1 Sc4 C2 138.5(2) . . . . ?
N1 Sc1 Sc4 C3 155.2(3) . . . . ?
N1 Sc1 Sc4 C4 -165.3(3) . . . . ?
N1 Sc1 Sc4 C5 -164.7(2) . . . . ?
N1 Sc1 Sc4 C11 106.37(17) . . . . ?
N1 Sc1 Sc4 C14 133.6(4) . . . . ?
N1 Sc1 Sc4 C15 151.4(13) . . . . ?
N1 Sc1 Sc4 C16 -121.8(7) . . . . ?
N1 Sc1 Sc4 C17 -129.4(4) . . . . ?
N1 Sc1 Sc4 C18 -101.1(2) . . . . ?
N1 Sc2 Sc5 Sc6 -30.4(4) . . . . ?
N1 Sc2 Sc5 C26 127.5(18) . . . . ?
N1 Sc2 Sc5 C27 104.7(7) . . . . ?
N1 Sc2 Sc5 C28 113.1(7) . . . . ?
N1 Sc2 Sc5 C47 -160(2) . . . . ?
N1 Sc2 Sc5 C48 163.4(17) . . . . ?
N1 Sc2 Sc5 C49 175.6(3) . . . . ?
N1 Sc2 Sc5 C50 150.9(10) . . . . ?
N1 Sc2 Sc5 C69 -137.1(12) . . . . ?
N1 Sc2 Sc5 C70 -150.7(3) . . . . ?
N1 Sc3 Sc6 C38 -100.62(19) . . . . ?
N1 Sc3 Sc6 C39 -118.6(2) . . . . ?
N1 Sc3 Sc6 C40 -104.7(3) . . . . ?
N1 Sc3 Sc6 C41 -115.8(8) . . . . ?
N1 Sc3 Sc6 C60 -175.1(2) . . . . ?
N1 Sc3 Sc6 C61 -156.4(3) . . . . ?
N1 Sc3 Sc6 C62 178.2(5) . . . . ?
N1 Sc3 Sc6 C63 -176.0(10) . . . . ?
N1 Sc3 Sc6 C77 150.2(2) . . . . ?
N1 Sc3 Sc6 C78 143.2(3) . . . . ?
C1 Sc1 Sc4 N1 -162.6(2) . . . . ?
C1 Sc1 Sc4 C2 -24.1(3) . . . . ?
C1 Sc1 Sc4 C3 -7.4(4) . . . . ?
C1 Sc1 Sc4 C4 32.1(4) . . . . ?
C1 Sc1 Sc4 C5 32.7(3) . . . . ?
C1 Sc1 Sc4 C11 -56.2(3) . . . . ?
C1 Sc1 Sc4 C14 -29.0(5) . . . . ?
C1 Sc1 Sc4 C15 -11.2(13) . . . . ?
C1 Sc1 Sc4 C16 75.6(8) . . . . ?
C1 Sc1 Sc4 C17 68.0(4) . . . . ?
C1 Sc1 Sc4 C18 96.3(3) . . . . ?
C1 C2 C3 Sc1 65.5(4) . . . . ?
C1 C2 C3 Sc4 78.2(4) . . . . ?
C1 C2 C3 C4 10.9(6) . . . . ?
C1 C2 C3 C14 156.2(5) . . . . ?
C1 C2 C11 Sc1 -62.1(5) . . . . ?
C1 C2 C11 Sc4 -87.7(6) . . . . ?
C1 C2 C11 C10 -0.8(8) . . . . ?
C1 C2 C11 C12 -154.6(6) . . . . ?
C1 C5 C6 Sc1 66.3(4) . . . . ?
C1 C5 C6 C7 -3.1(7) . . . . ?
C1 C5 C6 C19 136.6(6) . . . . ?
C1 C8 C9 Sc1 64.7(5) . . . . ?
C1 C8 C9 C10 7.9(9) . . . . ?
C1 C8 C9 C24 159.8(6) . . . . ?
C2 Sc1 Sc4 N1 -138.5(2) . . . . ?
C2 Sc1 Sc4 C3 16.7(3) . . . . ?
C2 Sc1 Sc4 C4 56.2(3) . . . . ?
C2 Sc1 Sc4 C5 56.9(3) . . . . ?
C2 Sc1 Sc4 C11 -32.1(2) . . . . ?
C2 Sc1 Sc4 C14 -4.8(4) . . . . ?
C2 Sc1 Sc4 C15 12.9(12) . . . . ?
C2 Sc1 Sc4 C16 99.7(7) . . . . ?
C2 Sc1 Sc4 C17 92.1(4) . . . . ?
C2 Sc1 Sc4 C18 120.5(2) . . . . ?
C2 C1 C5 Sc1 -66.8(4) . . . . ?
C2 C1 C5 Sc4 -45.1(5) . . . . ?
C2 C1 C5 C4 2.0(7) . . . . ?
C2 C1 C5 C6 -135.0(6) . . . . ?
C2 C1 C8 Sc1 61.2(6) . . . . ?
C2 C1 C8 C7 131.3(7) . . . . ?
C2 C1 C8 C9 -11.8(10) . . . . ?
C2 C3 C4 Sc1 53.5(4) . . . . ?
C2 C3 C4 Sc4 80.4(4) . . . . ?
C2 C3 C4 C5 -9.5(6) . . . . ?
C2 C3 C4 C17 127.6(6) . . . . ?
C2 C3 C14 Sc4 -82.0(5) . . . . ?
C2 C3 C14 C13 -0.6(8) . . . . ?
C2 C3 C14 C15 -141.6(5) . . . . ?
C2 C11 C12 C13 8.2(7) . . . . ?
C2 C11 C12 C29 161.3(5) . . . . ?
C3 Sc1 Sc4 N1 -155.2(3) . . . . ?
C3 Sc1 Sc4 C2 -16.7(3) . . . . ?
C3 Sc1 Sc4 C4 39.5(3) . . . . ?
C3 Sc1 Sc4 C5 40.2(3) . . . . ?
C3 Sc1 Sc4 C11 -48.8(3) . . . . ?
C3 Sc1 Sc4 C14 -21.6(3) . . . . ?
C3 Sc1 Sc4 C15 -3.8(11) . . . . ?
C3 Sc1 Sc4 C16 83.0(7) . . . . ?
C3 Sc1 Sc4 C17 75.4(4) . . . . ?
C3 Sc1 Sc4 C18 103.8(3) . . . . ?
C3 C2 C11 Sc1 75.0(5) . . . . ?
C3 C2 C11 Sc4 49.4(5) . . . . ?
C3 C2 C11 C10 136.3(5) . . . . ?
C3 C2 C11 C12 -17.5(7) . . . . ?
C3 C4 C5 Sc1 70.9(4) . . . . ?
C3 C4 C5 Sc4 71.4(4) . . . . ?
C3 C4 C5 C1 4.7(6) . . . . ?
C3 C4 C5 C6 134.5(7) . . . . ?
C3 C4 C17 Sc1 -72.3(5) . . . . ?
C3 C4 C17 Sc4 -49.5(5) . . . . ?
C3 C4 C17 C16 23.4(8) . . . . ?
C3 C4 C17 C18 -133.9(6) . . . . ?
C3 C14 C15 Sc4 52.3(5) . . . . ?
C3 C14 C15 C16 12.2(8) . . . . ?
C3 C14 C15 C33 153.0(5) . . . . ?
C4 Sc1 Sc4 N1 165.3(3) . . . . ?
C4 Sc1 Sc4 C2 -56.2(3) . . . . ?
C4 Sc1 Sc4 C3 -39.5(3) . . . . ?
C4 Sc1 Sc4 C5 0.7(3) . . . . ?
C4 Sc1 Sc4 C11 -88.3(3) . . . . ?
C4 Sc1 Sc4 C14 -61.0(4) . . . . ?
C4 Sc1 Sc4 C15 -43.3(11) . . . . ?
C4 Sc1 Sc4 C16 43.5(6) . . . . ?
C4 Sc1 Sc4 C17 35.9(3) . . . . ?
C4 Sc1 Sc4 C18 64.3(3) . . . . ?
C4 C3 C14 Sc4 58.9(5) . . . . ?
C4 C3 C14 C13 140.3(5) . . . . ?
C4 C3 C14 C15 -0.7(8) . . . . ?
C4 C5 C6 Sc1 -64.2(6) . . . . ?
C4 C5 C6 C7 -133.5(7) . . . . ?
C4 C5 C6 C19 6.1(9) . . . . ?
C4 C17 C18 Sc1 54.9(4) . . . . ?
C4 C17 C18 Sc4 73.6(5) . . . . ?
C4 C17 C18 C19 4.0(7) . . . . ?
C4 C17 C18 C38 162.3(5) . . . . ?
C5 Sc1 Sc4 N1 164.7(2) . . . . ?
C5 Sc1 Sc4 C2 -56.9(3) . . . . ?
C5 Sc1 Sc4 C3 -40.2(3) . . . . ?
C5 Sc1 Sc4 C4 -0.7(3) . . . . ?
C5 Sc1 Sc4 C11 -89.0(2) . . . . ?
C5 Sc1 Sc4 C14 -61.7(5) . . . . ?
C5 Sc1 Sc4 C15 -43.9(13) . . . . ?
C5 Sc1 Sc4 C16 42.9(8) . . . . ?
C5 Sc1 Sc4 C17 35.2(4) . . . . ?
C5 Sc1 Sc4 C18 63.6(3) . . . . ?
C5 C1 C2 Sc1 64.7(4) . . . . ?
C5 C1 C2 Sc4 47.7(5) . . . . ?
C5 C1 C2 C3 -8.0(6) . . . . ?
C5 C1 C2 C11 133.8(6) . . . . ?
C5 C1 C8 Sc1 -65.3(4) . . . . ?
C5 C1 C8 C7 4.7(7) . . . . ?
C5 C1 C8 C9 -138.3(6) . . . . ?
C5 C4 C17 Sc1 57.6(5) . . . . ?
C5 C4 C17 Sc4 80.4(6) . . . . ?
C5 C4 C17 C16 153.3(6) . . . . ?
C5 C4 C17 C18 -4.0(8) . . . . ?
C5 C6 C7 Sc1 63.2(4) . . . . ?
C5 C6 C7 C8 5.8(6) . . . . ?
C5 C6 C7 C22 155.4(5) . . . . ?
C5 C6 C19 Sc1 -62.4(5) . . . . ?
C5 C6 C19 C18 -6.0(8) . . . . ?
C5 C6 C19 C20 -158.8(5) . . . . ?
C6 Sc1 Sc4 N1 134.7(2) . . . . ?
C6 Sc1 Sc4 C2 -86.9(3) . . . . ?
C6 Sc1 Sc4 C3 -70.2(4) . . . . ?
C6 Sc1 Sc4 C4 -30.7(4) . . . . ?
C6 Sc1 Sc4 C5 -30.0(3) . . . . ?
C6 Sc1 Sc4 C11 -119.0(3) . . . . ?
C6 Sc1 Sc4 C14 -91.7(5) . . . . ?
C6 Sc1 Sc4 C15 -73.9(13) . . . . ?
C6 Sc1 Sc4 C16 12.9(8) . . . . ?
C6 Sc1 Sc4 C17 5.2(5) . . . . ?
C6 Sc1 Sc4 C18 33.6(3) . . . . ?
C6 C7 C8 Sc1 58.1(4) . . . . ?
C6 C7 C8 C1 -6.5(6) . . . . ?
C6 C7 C8 C9 136.9(6) . . . . ?
C6 C7 C22 C21 2.2(8) . . . . ?
C6 C7 C22 C23 -146.5(6) . . . . ?
C6 C19 C20 C21 14.6(7) . . . . ?
C6 C19 C20 C40 160.3(5) . . . . ?
C7 Sc1 Sc4 N1 138.7(5) . . . . ?
C7 Sc1 Sc4 C2 -82.8(5) . . . . ?
C7 Sc1 Sc4 C3 -66.1(6) . . . . ?
C7 Sc1 Sc4 C4 -26.6(7) . . . . ?
C7 Sc1 Sc4 C5 -26.0(5) . . . . ?
C7 Sc1 Sc4 C11 -114.9(5) . . . . ?
C7 Sc1 Sc4 C14 -87.7(7) . . . . ?
C7 Sc1 Sc4 C15 -69.9(15) . . . . ?
C7 Sc1 Sc4 C16 16.9(11) . . . . ?
C7 Sc1 Sc4 C17 9.3(7) . . . . ?
C7 Sc1 Sc4 C18 37.6(6) . . . . ?
C7 C6 C19 Sc1 73.1(5) . . . . ?
C7 C6 C19 C18 129.6(6) . . . . ?
C7 C6 C19 C20 -23.2(7) . . . . ?
C7 C8 C9 Sc1 -74.7(5) . . . . ?
C7 C8 C9 C10 -131.4(6) . . . . ?
C7 C8 C9 C24 20.4(8) . . . . ?
C7 C22 C23 C24 9.0(7) . . . . ?
C7 C22 C23 C44 149.5(5) . . . . ?
C8 Sc1 Sc4 N1 -158.0(5) . . . . ?
C8 Sc1 Sc4 C2 -19.5(5) . . . . ?
C8 Sc1 Sc4 C3 -2.8(7) . . . . ?
C8 Sc1 Sc4 C4 36.7(6) . . . . ?
C8 Sc1 Sc4 C5 37.3(5) . . . . ?
C8 Sc1 Sc4 C11 -51.7(5) . . . . ?
C8 Sc1 Sc4 C14 -24.4(8) . . . . ?
C8 Sc1 Sc4 C15 -6.6(16) . . . . ?
C8 Sc1 Sc4 C16 80.2(9) . . . . ?
C8 Sc1 Sc4 C17 72.5(7) . . . . ?
C8 Sc1 Sc4 C18 100.9(5) . . . . ?
C8 C1 C2 Sc1 -60.9(6) . . . . ?
C8 C1 C2 Sc4 -78.0(7) . . . . ?
C8 C1 C2 C3 -133.6(7) . . . . ?
C8 C1 C2 C11 8.1(10) . . . . ?
C8 C1 C5 Sc1 67.0(4) . . . . ?
C8 C1 C5 Sc4 88.8(4) . . . . ?
C8 C1 C5 C4 135.8(5) . . . . ?
C8 C1 C5 C6 -1.1(7) . . . . ?
C8 C7 C22 C21 147.2(6) . . . . ?
C8 C7 C22 C23 -1.6(8) . . . . ?
C8 C9 C10 Sc1 49.1(5) . . . . ?
C8 C9 C10 C11 -0.9(7) . . . . ?
C8 C9 C10 C27 155.8(5) . . . . ?
C8 C9 C24 C23 -13.3(7) . . . . ?
C8 C9 C24 C25 -156.0(5) . . . . ?
C9 C10 C11 Sc1 50.7(4) . . . . ?
C9 C10 C11 Sc4 62.4(5) . . . . ?
C9 C10 C11 C2 -2.6(7) . . . . ?
C9 C10 C11 C12 151.4(5) . . . . ?
C9 C10 C27 Sc2 -84.6(5) . . . . ?
C9 C10 C27 Sc5 -72.7(6) . . . . ?
C9 C10 C27 C26 -1.7(7) . . . . ?
C9 C10 C27 C28 -158.5(5) . . . . ?
C9 C24 C25 C26 -0.4(8) . . . . ?
C9 C24 C25 C45 149.5(5) . . . . ?
C10 C9 C24 C23 139.3(6) . . . . ?
C10 C9 C24 C25 -3.4(7) . . . . ?
C10 C11 C12 C13 -146.0(5) . . . . ?
C10 C11 C12 C29 7.2(7) . . . . ?
C10 C27 C28 Sc2 100.9(4) . . . . ?
C10 C27 C28 Sc5 104.1(6) . . . . ?
C10 C27 C28 C29 8.5(7) . . . . ?
C10 C27 C28 C50 153.8(5) . . . . ?
C11 Sc1 Sc4 N1 -106.37(17) . . . . ?
C11 Sc1 Sc4 C2 32.1(2) . . . . ?
C11 Sc1 Sc4 C3 48.8(3) . . . . ?
C11 Sc1 Sc4 C4 88.3(3) . . . . ?
C11 Sc1 Sc4 C5 89.0(2) . . . . ?
C11 Sc1 Sc4 C14 27.3(4) . . . . ?
C11 Sc1 Sc4 C15 45.1(12) . . . . ?
C11 Sc1 Sc4 C16 131.9(7) . . . . ?
C11 Sc1 Sc4 C17 124.2(4) . . . . ?
C11 Sc1 Sc4 C18 152.6(2) . . . . ?
C11 C2 C3 Sc1 -76.7(4) . . . . ?
C11 C2 C3 Sc4 -64.0(5) . . . . ?
C11 C2 C3 C4 -131.3(5) . . . . ?
C11 C2 C3 C14 14.0(8) . . . . ?
C11 C10 C27 Sc2 71.9(5) . . . . ?
C11 C10 C27 Sc5 83.8(6) . . . . ?
C11 C10 C27 C26 154.8(5) . . . . ?
C11 C10 C27 C28 -2.0(7) . . . . ?
C11 C12 C13 C14 4.8(7) . . . . ?
C11 C12 C13 C32 144.0(5) . . . . ?
C11 C12 C29 C28 -0.9(7) . . . . ?
C11 C12 C29 C30 -150.0(5) . . . . ?
C12 C13 C14 Sc4 55.0(5) . . . . ?
C12 C13 C14 C3 -8.7(7) . . . . ?
C12 C13 C14 C15 135.9(5) . . . . ?
C12 C13 C32 C31 8.0(7) . . . . ?
C12 C13 C32 C33 -137.8(5) . . . . ?
C12 C29 C30 C31 4.8(7) . . . . ?
C12 C29 C30 C51 152.9(4) . . . . ?
C13 C12 C29 C28 153.5(4) . . . . ?
C13 C12 C29 C30 4.4(6) . . . . ?
C13 C14 C15 Sc4 -92.6(4) . . . . ?
C13 C14 C15 C16 -132.7(5) . . . . ?
C13 C14 C15 C33 8.1(5) . . . . ?
C13 C32 C33 C15 -0.5(5) . . . . ?
C13 C32 C33 C34 144.7(5) . . . . ?
C14 C3 C4 Sc1 -91.7(5) . . . . ?
C14 C3 C4 Sc4 -64.8(5) . . . . ?
C14 C3 C4 C5 -154.6(5) . . . . ?
C14 C3 C4 C17 -17.6(9) . . . . ?
C14 C13 C32 C31 151.1(5) . . . . ?
C14 C13 C32 C33 5.4(5) . . . . ?
C14 C15 C16 Sc4 40.7(5) . . . . ?
C14 C15 C16 C17 -5.6(8) . . . . ?
C14 C15 C16 C36 147.0(5) . . . . ?
C14 C15 C33 C32 -4.6(5) . . . . ?
C14 C15 C33 C34 -149.0(5) . . . . ?
C15 C16 C17 Sc1 58.4(6) . . . . ?
C15 C16 C17 Sc4 55.9(5) . . . . ?
C15 C16 C17 C4 -12.3(8) . . . . ?
C15 C16 C17 C18 145.0(5) . . . . ?
C15 C16 C36 C35 -3.7(7) . . . . ?
C15 C16 C36 C37 -151.6(5) . . . . ?
C15 C33 C34 C35 -2.1(8) . . . . ?
C15 C33 C34 C55 149.3(5) . . . . ?
C16 C15 C33 C32 136.0(5) . . . . ?
C16 C15 C33 C34 -8.4(8) . . . . ?
C16 C17 C18 Sc1 -101.8(5) . . . . ?
C16 C17 C18 Sc4 -83.1(5) . . . . ?
C16 C17 C18 C19 -152.7(5) . . . . ?
C16 C17 C18 C38 5.5(8) . . . . ?
C16 C36 C37 Sc3 87.5(6) . . . . ?
C16 C36 C37 C38 5.3(8) . . . . ?
C16 C36 C37 C59 155.9(5) . . . . ?
C17 Sc1 Sc4 N1 129.4(4) . . . . ?
C17 Sc1 Sc4 C2 -92.1(4) . . . . ?
C17 Sc1 Sc4 C3 -75.4(4) . . . . ?
C17 Sc1 Sc4 C4 -35.9(3) . . . . ?
C17 Sc1 Sc4 C5 -35.2(4) . . . . ?
C17 Sc1 Sc4 C11 -124.2(4) . . . . ?
C17 Sc1 Sc4 C14 -96.9(5) . . . . ?
C17 Sc1 Sc4 C15 -79.1(12) . . . . ?
C17 Sc1 Sc4 C16 7.7(6) . . . . ?
C17 Sc1 Sc4 C18 28.4(3) . . . . ?
C17 C4 C5 Sc1 -64.8(5) . . . . ?
C17 C4 C5 Sc4 -64.3(5) . . . . ?
C17 C4 C5 C1 -131.0(6) . . . . ?
C17 C4 C5 C6 -1.2(10) . . . . ?
C17 C16 C36 C35 149.8(5) . . . . ?
C17 C16 C36 C37 2.0(8) . . . . ?
C17 C18 C19 Sc1 50.8(4) . . . . ?
C17 C18 C19 C6 1.0(7) . . . . ?
C17 C18 C19 C20 152.6(5) . . . . ?
C17 C18 C38 Sc3 -74.6(6) . . . . ?
C17 C18 C38 Sc6 -92.1(5) . . . . ?
C17 C18 C38 C37 1.9(7) . . . . ?
C17 C18 C38 C39 -155.7(5) . . . . ?
C18 C19 C20 C21 -139.8(6) . . . . ?
C18 C19 C20 C40 5.9(7) . . . . ?
C18 C38 C39 Sc3 103.8(5) . . . . ?
C18 C38 C39 Sc6 93.0(5) . . . . ?
C18 C38 C39 C40 2.8(8) . . . . ?
C18 C38 C39 C61 153.6(5) . . . . ?
C19 C6 C7 Sc1 -75.7(5) . . . . ?
C19 C6 C7 C8 -133.1(6) . . . . ?
C19 C6 C7 C22 16.5(9) . . . . ?
C19 C18 C38 Sc3 83.2(5) . . . . ?
C19 C18 C38 Sc6 65.7(5) . . . . ?
C19 C18 C38 C37 159.6(5) . . . . ?
C19 C18 C38 C39 2.1(7) . . . . ?
C19 C20 C21 C22 2.8(8) . . . . ?
C19 C20 C21 C42 146.4(5) . . . . ?
C19 C20 C40 Sc6 -68.2(5) . . . . ?
C19 C20 C40 C39 -1.2(7) . . . . ?
C19 C20 C40 C41 -151.8(4) . . . . ?
C20 C21 C22 C7 -11.3(7) . . . . ?
C20 C21 C22 C23 137.2(5) . . . . ?
C20 C21 C42 C41 4.7(5) . . . . ?
C20 C21 C42 C43 -139.8(5) . . . . ?
C20 C40 C41 Sc6 106.7(3) . . . . ?
C20 C40 C41 C42 4.0(5) . . . . ?
C20 C40 C41 C63 147.4(5) . . . . ?
C21 C20 C40 Sc6 82.4(4) . . . . ?
C21 C20 C40 C39 149.4(5) . . . . ?
C21 C20 C40 C41 -1.2(5) . . . . ?
C21 C22 C23 C24 -139.1(5) . . . . ?
C21 C22 C23 C44 1.4(7) . . . . ?
C21 C42 C43 C44 -2.1(7) . . . . ?
C21 C42 C43 C65 147.8(5) . . . . ?
C22 C7 C8 Sc1 -92.6(5) . . . . ?
C22 C7 C8 C1 -157.3(5) . . . . ?
C22 C7 C8 C9 -13.8(9) . . . . ?
C22 C21 C42 C41 146.8(5) . . . . ?
C22 C21 C42 C43 2.2(8) . . . . ?
C22 C23 C24 C9 -1.7(7) . . . . ?
C22 C23 C24 C25 146.3(5) . . . . ?
C22 C23 C44 C43 -1.4(7) . . . . ?
C22 C23 C44 C45 -146.4(5) . . . . ?
C23 C24 C25 C26 -149.2(5) . . . . ?
C23 C24 C25 C45 0.6(5) . . . . ?
C23 C44 C45 C25 3.2(5) . . . . ?
C23 C44 C45 C46 149.5(4) . . . . ?
C24 C9 C10 Sc1 -102.4(4) . . . . ?
C24 C9 C10 C11 -152.4(5) . . . . ?
C24 C9 C10 C27 4.4(7) . . . . ?
C24 C23 C44 C43 142.1(5) . . . . ?
C24 C23 C44 C45 -2.9(5) . . . . ?
C24 C25 C26 Sc2 85.4(6) . . . . ?
C24 C25 C26 Sc5 88.5(7) . . . . ?
C24 C25 C26 C27 3.4(8) . . . . ?
C24 C25 C26 C48 156.7(5) . . . . ?
C24 C25 C45 C44 -2.4(5) . . . . ?
C24 C25 C45 C46 -144.6(5) . . . . ?
C25 C26 C27 Sc2 102.9(5) . . . . ?
C25 C26 C27 Sc5 95.5(6) . . . . ?
C25 C26 C27 C10 -2.3(7) . . . . ?
C25 C26 C27 C28 155.7(5) . . . . ?
C25 C26 C48 Sc2 -100.7(4) . . . . ?
C25 C26 C48 Sc5 -89.5(6) . . . . ?
C25 C26 C48 C47 -18.9(8) . . . . ?
C25 C26 C48 C49 -154.0(5) . . . . ?
C25 C45 C46 C47 -10.0(7) . . . . ?
C25 C45 C46 C66 139.3(6) . . . . ?
C26 Sc2 Sc5 Sc6 -158(2) . . . . ?
C26 Sc2 Sc5 N1 -127.5(18) . . . . ?
C26 Sc2 Sc5 C27 -22.8(12) . . . . ?
C26 Sc2 Sc5 C28 -14(2) . . . . ?
C26 Sc2 Sc5 C47 72.2(19) . . . . ?
C26 Sc2 Sc5 C48 35.9(8) . . . . ?
C26 Sc2 Sc5 C49 48.0(17) . . . . ?
C26 Sc2 Sc5 C50 23(3) . . . . ?
C26 Sc2 Sc5 C69 95.4(16) . . . . ?
C26 Sc2 Sc5 C70 81.7(16) . . . . ?
C26 C25 C45 C44 146.9(5) . . . . ?
C26 C25 C45 C46 4.7(8) . . . . ?
C26 C27 C28 Sc2 -56.8(4) . . . . ?
C26 C27 C28 Sc5 -53.6(5) . . . . ?
C26 C27 C28 C29 -149.2(5) . . . . ?
C26 C27 C28 C50 -4.0(7) . . . . ?
C26 C48 C49 Sc2 61.9(5) . . . . ?
C26 C48 C49 Sc5 66.2(7) . . . . ?
C26 C48 C49 C50 -2.8(8) . . . . ?
C26 C48 C49 C70 136.7(6) . . . . ?
C27 Sc2 Sc5 Sc6 -135.1(10) . . . . ?
C27 Sc2 Sc5 N1 -104.7(7) . . . . ?
C27 Sc2 Sc5 C26 22.8(12) . . . . ?
C27 Sc2 Sc5 C28 8.4(11) . . . . ?
C27 Sc2 Sc5 C47 95(2) . . . . ?
C27 Sc2 Sc5 C48 58.7(11) . . . . ?
C27 Sc2 Sc5 C49 70.9(6) . . . . ?
C27 Sc2 Sc5 C50 46.2(17) . . . . ?
C27 Sc2 Sc5 C69 118.2(10) . . . . ?
C27 Sc2 Sc5 C70 104.6(5) . . . . ?
C27 C10 C11 Sc1 -106.4(4) . . . . ?
C27 C10 C11 Sc4 -94.8(4) . . . . ?
C27 C10 C11 C2 -159.7(5) . . . . ?
C27 C10 C11 C12 -5.8(7) . . . . ?
C27 C26 C48 Sc2 52.9(4) . . . . ?
C27 C26 C48 Sc5 64.2(6) . . . . ?
C27 C26 C48 C47 134.7(6) . . . . ?
C27 C26 C48 C49 -0.3(8) . . . . ?
C27 C28 C29 C12 -7.2(7) . . . . ?
C27 C28 C29 C30 144.7(5) . . . . ?
C27 C28 C50 Sc2 -61.2(5) . . . . ?
C27 C28 C50 Sc5 -50.9(6) . . . . ?
C27 C28 C50 C49 0.9(8) . . . . ?
C27 C28 C50 C51 -141.3(5) . . . . ?
C28 Sc2 Sc5 Sc6 -143.5(5) . . . . ?
C28 Sc2 Sc5 N1 -113.1(7) . . . . ?
C28 Sc2 Sc5 C26 14(2) . . . . ?
C28 Sc2 Sc5 C27 -8.4(11) . . . . ?
C28 Sc2 Sc5 C47 87(2) . . . . ?
C28 Sc2 Sc5 C48 50.3(18) . . . . ?
C28 Sc2 Sc5 C49 62.5(7) . . . . ?
C28 Sc2 Sc5 C50 37.9(10) . . . . ?
C28 Sc2 Sc5 C69 109.8(10) . . . . ?
C28 Sc2 Sc5 C70 96.2(9) . . . . ?
C28 C29 C30 C31 -147.2(5) . . . . ?
C28 C29 C30 C51 0.8(5) . . . . ?
C28 C50 C51 Sc2 77.1(3) . . . . ?
C28 C50 C51 C30 -7.1(5) . . . . ?
C28 C50 C51 C52 138.1(5) . . . . ?
C29 C12 C13 C14 -149.9(5) . . . . ?
C29 C12 C13 C32 -10.7(6) . . . . ?
C29 C28 C50 Sc2 87.5(3) . . . . ?
C29 C28 C50 Sc5 97.9(5) . . . . ?
C29 C28 C50 C49 149.6(5) . . . . ?
C29 C28 C50 C51 7.4(5) . . . . ?
C29 C30 C31 C32 -8.1(7) . . . . ?
C29 C30 C31 C54 142.5(5) . . . . ?
C29 C30 C51 Sc2 -58.2(4) . . . . ?
C29 C30 C51 C50 4.1(5) . . . . ?
C29 C30 C51 C52 -143.3(5) . . . . ?
C30 C31 C32 C13 1.8(7) . . . . ?
C30 C31 C32 C33 144.2(5) . . . . ?
C30 C31 C54 C53 -0.3(7) . . . . ?
C30 C31 C54 C55 -143.5(5) . . . . ?
C30 C51 C52 Sc2 92.2(4) . . . . ?
C30 C51 C52 C53 -8.1(7) . . . . ?
C30 C51 C52 C71 145.6(5) . . . . ?
C31 C30 C51 Sc2 88.5(5) . . . . ?
C31 C30 C51 C50 150.8(5) . . . . ?
C31 C30 C51 C52 3.4(7) . . . . ?
C31 C32 C33 C15 -147.3(5) . . . . ?
C31 C32 C33 C34 -2.1(8) . . . . ?
C31 C54 C55 C34 0.6(8) . . . . ?
C31 C54 C55 C56 145.1(5) . . . . ?
C32 C13 C14 Sc4 -89.3(4) . . . . ?
C32 C13 C14 C3 -153.1(5) . . . . ?
C32 C13 C14 C15 -8.4(5) . . . . ?
C32 C31 C54 C53 150.6(5) . . . . ?
C32 C31 C54 C55 7.4(7) . . . . ?
C32 C33 C34 C35 -141.1(6) . . . . ?
C32 C33 C34 C55 10.2(8) . . . . ?
C33 C15 C16 Sc4 -95.5(5) . . . . ?
C33 C15 C16 C17 -141.8(6) . . . . ?
C33 C15 C16 C36 10.8(7) . . . . ?
C33 C34 C35 C36 10.0(9) . . . . ?
C33 C34 C35 C58 148.3(6) . . . . ?
C33 C34 C55 C54 -9.5(8) . . . . ?
C33 C34 C55 C56 -148.5(6) . . . . ?
C34 C35 C36 C16 -7.0(8) . . . . ?
C34 C35 C36 C37 144.2(6) . . . . ?
C34 C35 C58 Sc3 -89.5(6) . . . . ?
C34 C35 C58 C57 0.5(9) . . . . ?
C34 C35 C58 C59 -150.7(6) . . . . ?
C34 C55 C56 C57 0.8(9) . . . . ?
C34 C55 C56 C74 146.4(6) . . . . ?
C35 C34 C55 C54 142.1(6) . . . . ?
C35 C34 C55 C56 3.1(8) . . . . ?
C35 C36 C37 Sc3 -62.0(5) . . . . ?
C35 C36 C37 C38 -144.1(5) . . . . ?
C35 C36 C37 C59 6.5(6) . . . . ?
C35 C58 C59 Sc3 89.1(4) . . . . ?
C35 C58 C59 C37 8.8(6) . . . . ?
C35 C58 C59 C60 152.2(5) . . . . ?
C36 C16 C17 Sc1 -94.0(5) . . . . ?
C36 C16 C17 Sc4 -96.5(5) . . . . ?
C36 C16 C17 C4 -164.7(5) . . . . ?
C36 C16 C17 C18 -7.4(7) . . . . ?
C36 C35 C58 Sc3 56.4(4) . . . . ?
C36 C35 C58 C57 146.5(6) . . . . ?
C36 C35 C58 C59 -4.7(6) . . . . ?
C36 C37 C38 Sc3 96.1(5) . . . . ?
C36 C37 C38 Sc6 101.4(5) . . . . ?
C36 C37 C38 C18 -7.2(8) . . . . ?
C36 C37 C38 C39 152.2(5) . . . . ?
C36 C37 C59 Sc3 -94.0(4) . . . . ?
C36 C37 C59 C58 -9.3(6) . . . . ?
C36 C37 C59 C60 -152.1(5) . . . . ?
C37 Sc3 Sc6 N1 113.4(3) . . . . ?
C37 Sc3 Sc6 C38 12.8(3) . . . . ?
C37 Sc3 Sc6 C39 -5.1(5) . . . . ?
C37 Sc3 Sc6 C40 8.7(6) . . . . ?
C37 Sc3 Sc6 C41 -2.4(10) . . . . ?
C37 Sc3 Sc6 C60 -61.7(4) . . . . ?
C37 Sc3 Sc6 C61 -42.9(5) . . . . ?
C37 Sc3 Sc6 C62 -68.3(6) . . . . ?
C37 Sc3 Sc6 C63 -62.5(12) . . . . ?
C37 Sc3 Sc6 C77 -96.3(4) . . . . ?
C37 Sc3 Sc6 C78 -103.3(4) . . . . ?
C37 C38 C39 Sc3 -54.5(4) . . . . ?
C37 C38 C39 Sc6 -65.4(4) . . . . ?
C37 C38 C39 C40 -155.6(5) . . . . ?
C37 C38 C39 C61 -4.8(7) . . . . ?
C37 C59 C60 Sc3 64.8(5) . . . . ?
C37 C59 C60 Sc6 57.1(6) . . . . ?
C37 C59 C60 C61 -0.9(8) . . . . ?
C37 C59 C60 C77 135.3(6) . . . . ?
C38 Sc3 Sc6 N1 100.62(19) . . . . ?
C38 Sc3 Sc6 C39 -17.9(3) . . . . ?
C38 Sc3 Sc6 C40 -4.1(4) . . . . ?
C38 Sc3 Sc6 C41 -15.2(8) . . . . ?
C38 Sc3 Sc6 C60 -74.5(3) . . . . ?
C38 Sc3 Sc6 C61 -55.8(3) . . . . ?
C38 Sc3 Sc6 C62 -81.2(4) . . . . ?
C38 Sc3 Sc6 C63 -75.4(10) . . . . ?
C38 Sc3 Sc6 C77 -109.1(3) . . . . ?
C38 Sc3 Sc6 C78 -116.1(3) . . . . ?
C38 C18 C19 Sc1 -108.2(4) . . . . ?
C38 C18 C19 C6 -158.0(5) . . . . ?
C38 C18 C19 C20 -6.3(7) . . . . ?
C38 C37 C59 Sc3 54.8(5) . . . . ?
C38 C37 C59 C58 139.5(5) . . . . ?
C38 C37 C59 C60 -3.3(8) . . . . ?
C38 C39 C40 Sc6 92.3(5) . . . . ?
C38 C39 C40 C20 -3.3(7) . . . . ?
C38 C39 C40 C41 141.8(6) . . . . ?
C38 C39 C61 Sc3 -55.7(4) . . . . ?
C38 C39 C61 Sc6 -76.2(5) . . . . ?
C38 C39 C61 C60 1.0(8) . . . . ?
C38 C39 C61 C62 -137.5(5) . . . . ?
C39 Sc3 Sc6 N1 118.6(2) . . . . ?
C39 Sc3 Sc6 C38 17.9(3) . . . . ?
C39 Sc3 Sc6 C40 13.8(3) . . . . ?
C39 Sc3 Sc6 C41 2.8(7) . . . . ?
C39 Sc3 Sc6 C60 -56.5(3) . . . . ?
C39 Sc3 Sc6 C61 -37.8(3) . . . . ?
C39 Sc3 Sc6 C62 -63.2(4) . . . . ?
C39 Sc3 Sc6 C63 -57.4(9) . . . . ?
C39 Sc3 Sc6 C77 -91.2(3) . . . . ?
C39 Sc3 Sc6 C78 -98.2(3) . . . . ?
C39 C40 C41 Sc6 -42.7(4) . . . . ?
C39 C40 C41 C42 -145.3(5) . . . . ?
C39 C40 C41 C63 -2.0(8) . . . . ?
C39 C61 C62 Sc3 77.5(4) . . . . ?
C39 C61 C62 Sc6 65.1(4) . . . . ?
C39 C61 C62 C63 -7.5(8) . . . . ?
C39 C61 C62 C78 138.2(5) . . . . ?
C40 C20 C21 C22 -145.7(5) . . . . ?
C40 C20 C21 C42 -2.1(6) . . . . ?
C40 C39 C61 Sc3 96.9(4) . . . . ?
C40 C39 C61 Sc6 76.4(4) . . . . ?
C40 C39 C61 C60 153.6(5) . . . . ?
C40 C39 C61 C62 15.1(7) . . . . ?
C40 C41 C42 C21 -5.4(5) . . . . ?
C40 C41 C42 C43 140.0(5) . . . . ?
C40 C41 C63 Sc6 -42.9(5) . . . . ?
C40 C41 C63 C62 10.4(7) . . . . ?
C40 C41 C63 C64 -141.4(5) . . . . ?
C41 C42 C43 C44 -142.5(5) . . . . ?
C41 C42 C43 C65 7.4(7) . . . . ?
C41 C63 C64 C65 5.1(8) . . . . ?
C41 C63 C64 C80 143.6(6) . . . . ?
C42 C21 C22 C7 -150.3(5) . . . . ?
C42 C21 C22 C23 -1.8(7) . . . . ?
C42 C41 C63 Sc6 96.2(4) . . . . ?
C42 C41 C63 C62 149.5(5) . . . . ?
C42 C41 C63 C64 -2.3(8) . . . . ?
C42 C43 C44 C23 1.7(7) . . . . ?
C42 C43 C44 C45 141.6(5) . . . . ?
C42 C43 C65 C64 -4.7(7) . . . . ?
C42 C43 C65 C66 -144.4(5) . . . . ?
C43 C44 C45 C25 -140.3(5) . . . . ?
C43 C44 C45 C46 6.0(7) . . . . ?
C43 C65 C66 C46 0.0(8) . . . . ?
C43 C65 C66 C67 144.7(5) . . . . ?
C44 C23 C24 C9 -146.6(5) . . . . ?
C44 C23 C24 C25 1.4(5) . . . . ?
C44 C43 C65 C64 145.8(5) . . . . ?
C44 C43 C65 C66 6.1(8) . . . . ?
C44 C45 C46 C47 -148.9(5) . . . . ?
C44 C45 C46 C66 0.4(7) . . . . ?
C45 C25 C26 Sc2 -61.2(6) . . . . ?
C45 C25 C26 Sc5 -58.1(7) . . . . ?
C45 C25 C26 C27 -143.2(6) . . . . ?
C45 C25 C26 C48 10.2(7) . . . . ?
C45 C46 C47 Sc2 67.7(5) . . . . ?
C45 C46 C47 Sc5 65.5(6) . . . . ?
C45 C46 C47 C48 1.2(7) . . . . ?
C45 C46 C47 C69 151.2(5) . . . . ?
C45 C46 C66 C65 -3.4(8) . . . . ?
C45 C46 C66 C67 -145.2(5) . . . . ?
C46 C47 C48 Sc2 93.9(5) . . . . ?
C46 C47 C48 Sc5 83.9(6) . . . . ?
C46 C47 C48 C26 13.8(8) . . . . ?
C46 C47 C48 C49 157.1(5) . . . . ?
C46 C47 C69 Sc2 -102.3(5) . . . . ?
C46 C47 C69 Sc5 -95.3(6) . . . . ?
C46 C47 C69 C68 -4.2(9) . . . . ?
C46 C47 C69 C70 -154.9(5) . . . . ?
C46 C66 C67 C68 -2.2(8) . . . . ?
C46 C66 C67 C80 146.7(5) . . . . ?
C47 C46 C66 C65 143.2(6) . . . . ?
C47 C46 C66 C67 1.4(8) . . . . ?
C47 C48 C49 Sc2 -80.9(3) . . . . ?
C47 C48 C49 Sc5 -76.6(6) . . . . ?
C47 C48 C49 C50 -145.6(5) . . . . ?
C47 C48 C49 C70 -6.1(5) . . . . ?
C47 C69 C70 Sc2 63.0(4) . . . . ?
C47 C69 C70 Sc5 57.9(5) . . . . ?
C47 C69 C70 C49 -1.5(6) . . . . ?
C47 C69 C70 C71 146.2(5) . . . . ?
C48 Sc2 Sc5 Sc6 166(2) . . . . ?
C48 Sc2 Sc5 N1 -163.4(17) . . . . ?
C48 Sc2 Sc5 C26 -35.9(8) . . . . ?
C48 Sc2 Sc5 C27 -58.7(11) . . . . ?
C48 Sc2 Sc5 C28 -50.3(18) . . . . ?
C48 Sc2 Sc5 C47 36.4(12) . . . . ?
C48 Sc2 Sc5 C49 12.2(15) . . . . ?
C48 Sc2 Sc5 C50 -12(3) . . . . ?
C48 Sc2 Sc5 C69 59.5(10) . . . . ?
C48 Sc2 Sc5 C70 45.9(15) . . . . ?
C48 C26 C27 Sc2 -49.2(4) . . . . ?
C48 C26 C27 Sc5 -56.7(5) . . . . ?
C48 C26 C27 C10 -154.5(5) . . . . ?
C48 C26 C27 C28 3.5(7) . . . . ?
C48 C47 C69 Sc2 49.9(4) . . . . ?
C48 C47 C69 Sc5 56.9(5) . . . . ?
C48 C47 C69 C68 147.9(5) . . . . ?
C48 C47 C69 C70 -2.7(6) . . . . ?
C48 C49 C50 Sc2 68.1(4) . . . . ?
C48 C49 C50 Sc5 59.8(6) . . . . ?
C48 C49 C50 C28 2.5(8) . . . . ?
C48 C49 C50 C51 137.5(6) . . . . ?
C48 C49 C70 Sc2 -74.4(4) . . . . ?
C48 C49 C70 Sc5 -61.3(5) . . . . ?
C48 C49 C70 C69 5.0(6) . . . . ?
C48 C49 C70 C71 -138.4(6) . . . . ?
C49 Sc2 Sc5 Sc6 154.0(6) . . . . ?
C49 Sc2 Sc5 N1 -175.6(3) . . . . ?
C49 Sc2 Sc5 C26 -48.0(17) . . . . ?
C49 Sc2 Sc5 C27 -70.9(6) . . . . ?
C49 Sc2 Sc5 C28 -62.5(7) . . . . ?
C49 Sc2 Sc5 C47 24(2) . . . . ?
C49 Sc2 Sc5 C48 -12.2(15) . . . . ?
C49 Sc2 Sc5 C50 -24.6(12) . . . . ?
C49 Sc2 Sc5 C69 47.3(10) . . . . ?
C49 Sc2 Sc5 C70 33.7(3) . . . . ?
C49 C50 C51 Sc2 -64.0(5) . . . . ?
C49 C50 C51 C30 -148.2(5) . . . . ?
C49 C50 C51 C52 -3.0(8) . . . . ?
C49 C70 C71 Sc2 56.1(5) . . . . ?
C49 C70 C71 C52 -0.7(8) . . . . ?
C49 C70 C71 C72 149.8(6) . . . . ?
C50 Sc2 Sc5 Sc6 178.6(7) . . . . ?
C50 Sc2 Sc5 N1 -150.9(10) . . . . ?
C50 Sc2 Sc5 C26 -23(3) . . . . ?
C50 Sc2 Sc5 C27 -46.2(17) . . . . ?
C50 Sc2 Sc5 C28 -37.9(10) . . . . ?
C50 Sc2 Sc5 C47 49(3) . . . . ?
C50 Sc2 Sc5 C48 12(3) . . . . ?
C50 Sc2 Sc5 C49 24.6(12) . . . . ?
C50 Sc2 Sc5 C69 72.0(19) . . . . ?
C50 Sc2 Sc5 C70 58.3(13) . . . . ?
C50 C28 C29 C12 -157.3(4) . . . . ?
C50 C28 C29 C30 -5.3(5) . . . . ?
C50 C49 C70 Sc2 64.1(5) . . . . ?
C50 C49 C70 Sc5 77.2(6) . . . . ?
C50 C49 C70 C69 143.5(6) . . . . ?
C50 C49 C70 C71 0.0(8) . . . . ?
C50 C51 C52 Sc2 -51.4(4) . . . . ?
C50 C51 C52 C53 -151.6(5) . . . . ?
C50 C51 C52 C71 2.1(7) . . . . ?
C51 Sc2 Sc5 Sc6 172(4) . . . . ?
C51 Sc2 Sc5 N1 -158(4) . . . . ?
C51 Sc2 Sc5 C26 -30(6) . . . . ?
C51 Sc2 Sc5 C27 -53(5) . . . . ?
C51 Sc2 Sc5 C28 -45(4) . . . . ?
C51 Sc2 Sc5 C47 42(7) . . . . ?
C51 Sc2 Sc5 C48 6(6) . . . . ?
C51 Sc2 Sc5 C49 18(5) . . . . ?
C51 Sc2 Sc5 C50 -7(4) . . . . ?
C51 Sc2 Sc5 C69 65(5) . . . . ?
C51 Sc2 Sc5 C70 52(5) . . . . ?
C51 C30 C31 C32 -149.9(5) . . . . ?
C51 C30 C31 C54 0.8(7) . . . . ?
C51 C52 C53 C54 9.4(9) . . . . ?
C51 C52 C53 C74 147.6(5) . . . . ?
C51 C52 C71 Sc2 -50.5(4) . . . . ?
C51 C52 C71 C70 -0.4(7) . . . . ?
C51 C52 C71 C72 -152.0(5) . . . . ?
C52 Sc2 Sc5 Sc6 97(4) . . . . ?
C52 Sc2 Sc5 N1 128(4) . . . . ?
C52 Sc2 Sc5 C26 -105(4) . . . . ?
C52 Sc2 Sc5 C27 -128(4) . . . . ?
C52 Sc2 Sc5 C28 -119(5) . . . . ?
C52 Sc2 Sc5 C47 -33(6) . . . . ?
C52 Sc2 Sc5 C48 -69(5) . . . . ?
C52 Sc2 Sc5 C49 -57(4) . . . . ?
C52 Sc2 Sc5 C50 -81(4) . . . . ?
C52 Sc2 Sc5 C69 -9(5) . . . . ?
C52 Sc2 Sc5 C70 -23(4) . . . . ?
C52 C53 C54 C31 -5.0(8) . . . . ?
C52 C53 C54 C55 140.7(6) . . . . ?
C52 C53 C74 C56 -142.4(6) . . . . ?
C52 C53 C74 C73 4.6(8) . . . . ?
C52 C71 C72 C73 2.0(8) . . . . ?
C52 C71 C72 C82 144.2(6) . . . . ?
C53 C52 C71 Sc2 102.1(5) . . . . ?
C53 C52 C71 C70 152.3(5) . . . . ?
C53 C52 C71 C72 0.7(8) . . . . ?
C53 C54 C55 C34 -144.0(6) . . . . ?
C53 C54 C55 C56 0.5(6) . . . . ?
C54 C31 C32 C13 -148.9(5) . . . . ?
C54 C31 C32 C33 -6.6(7) . . . . ?
C54 C53 C74 C56 3.4(6) . . . . ?
C54 C53 C74 C73 150.4(5) . . . . ?
C54 C55 C56 C57 -143.8(6) . . . . ?
C54 C55 C56 C74 1.8(6) . . . . ?
C55 C34 C35 C36 -142.1(6) . . . . ?
C55 C34 C35 C58 -3.8(8) . . . . ?
C55 C56 C57 C58 -4.2(8) . . . . ?
C55 C56 C57 C76 145.4(6) . . . . ?
C55 C56 C74 C53 -3.2(6) . . . . ?
C55 C56 C74 C73 -147.3(6) . . . . ?
C56 C57 C58 Sc3 100.6(5) . . . . ?
C56 C57 C58 C35 3.5(9) . . . . ?
C56 C57 C58 C59 149.7(6) . . . . ?
C56 C57 C76 Sc3 -103.2(5) . . . . ?
C56 C57 C76 C75 -1.2(8) . . . . ?
C56 C57 C76 C77 -154.0(5) . . . . ?
C57 C56 C74 C53 141.8(5) . . . . ?
C57 C56 C74 C73 -2.3(9) . . . . ?
C57 C58 C59 Sc3 -60.3(6) . . . . ?
C57 C58 C59 C37 -140.7(6) . . . . ?
C57 C58 C59 C60 2.7(9) . . . . ?
C57 C76 C77 Sc3 60.7(5) . . . . ?
C57 C76 C77 Sc6 74.7(5) . . . . ?
C57 C76 C77 C60 3.6(8) . . . . ?
C57 C76 C77 C78 143.5(6) . . . . ?
C58 Sc3 Sc6 N1 -170.6(10) . . . . ?
C58 Sc3 Sc6 C38 88.8(11) . . . . ?
C58 Sc3 Sc6 C39 70.9(11) . . . . ?
C58 Sc3 Sc6 C40 84.7(12) . . . . ?
C58 Sc3 Sc6 C41 73.6(15) . . . . ?
C58 Sc3 Sc6 C60 14.3(10) . . . . ?
C58 Sc3 Sc6 C61 33.0(12) . . . . ?
C58 Sc3 Sc6 C62 7.6(14) . . . . ?
C58 Sc3 Sc6 C63 13.4(19) . . . . ?
C58 Sc3 Sc6 C77 -20.3(11) . . . . ?
C58 Sc3 Sc6 C78 -27.3(12) . . . . ?
C58 C35 C36 C16 -152.0(5) . . . . ?
C58 C35 C36 C37 -0.8(6) . . . . ?
C58 C57 C76 Sc3 46.9(5) . . . . ?
C58 C57 C76 C75 148.8(6) . . . . ?
C58 C57 C76 C77 -4.0(8) . . . . ?
C58 C59 C60 Sc3 -73.7(5) . . . . ?
C58 C59 C60 Sc6 -81.4(5) . . . . ?
C58 C59 C60 C61 -139.4(6) . . . . ?
C58 C59 C60 C77 -3.1(8) . . . . ?
C59 Sc3 Sc6 N1 155.0(4) . . . . ?
C59 Sc3 Sc6 C38 54.4(5) . . . . ?
C59 Sc3 Sc6 C39 36.4(6) . . . . ?
C59 Sc3 Sc6 C40 50.3(7) . . . . ?
C59 Sc3 Sc6 C41 39.2(11) . . . . ?
C59 Sc3 Sc6 C60 -20.1(5) . . . . ?
C59 Sc3 Sc6 C61 -1.4(6) . . . . ?
C59 Sc3 Sc6 C62 -26.8(8) . . . . ?
C59 Sc3 Sc6 C63 -21.0(13) . . . . ?
C59 Sc3 Sc6 C77 -54.8(5) . . . . ?
C59 Sc3 Sc6 C78 -61.8(6) . . . . ?
C59 C37 C38 Sc3 -49.9(5) . . . . ?
C59 C37 C38 Sc6 -44.6(5) . . . . ?
C59 C37 C38 C18 -153.3(5) . . . . ?
C59 C37 C38 C39 6.1(7) . . . . ?
C59 C60 C61 Sc3 64.4(4) . . . . ?
C59 C60 C61 Sc6 75.5(5) . . . . ?
C59 C60 C61 C39 2.1(8) . . . . ?
C59 C60 C61 C62 144.2(5) . . . . ?
C59 C60 C77 Sc3 -67.3(4) . . . . ?
C59 C60 C77 Sc6 -86.2(4) . . . . ?
C59 C60 C77 C76 -0.1(8) . . . . ?
C59 C60 C77 C78 -143.4(5) . . . . ?
C60 Sc3 Sc6 N1 175.1(2) . . . . ?
C60 Sc3 Sc6 C38 74.5(3) . . . . ?
C60 Sc3 Sc6 C39 56.5(3) . . . . ?
C60 Sc3 Sc6 C40 70.4(4) . . . . ?
C60 Sc3 Sc6 C41 59.3(8) . . . . ?
C60 Sc3 Sc6 C61 18.7(4) . . . . ?
C60 Sc3 Sc6 C62 -6.7(5) . . . . ?
C60 Sc3 Sc6 C63 -0.9(11) . . . . ?
C60 Sc3 Sc6 C77 -34.7(3) . . . . ?
C60 Sc3 Sc6 C78 -41.7(4) . . . . ?
C60 C61 C62 Sc3 -66.4(3) . . . . ?
C60 C61 C62 Sc6 -78.8(4) . . . . ?
C60 C61 C62 C63 -151.4(6) . . . . ?
C60 C61 C62 C78 -5.7(6) . . . . ?
C60 C77 C78 Sc3 62.5(4) . . . . ?
C60 C77 C78 Sc6 58.8(4) . . . . ?
C60 C77 C78 C62 1.6(6) . . . . ?
C60 C77 C78 C79 153.4(6) . . . . ?
C61 Sc3 Sc6 N1 156.4(3) . . . . ?
C61 Sc3 Sc6 C38 55.8(3) . . . . ?
C61 Sc3 Sc6 C39 37.8(3) . . . . ?
C61 Sc3 Sc6 C40 51.7(3) . . . . ?
C61 Sc3 Sc6 C41 40.6(7) . . . . ?
C61 Sc3 Sc6 C60 -18.7(4) . . . . ?
C61 Sc3 Sc6 C62 -25.4(4) . . . . ?
C61 Sc3 Sc6 C63 -19.6(9) . . . . ?
C61 Sc3 Sc6 C77 -53.4(3) . . . . ?
C61 Sc3 Sc6 C78 -60.4(3) . . . . ?
C61 C39 C40 Sc6 -60.6(4) . . . . ?
C61 C39 C40 C20 -156.1(5) . . . . ?
C61 C39 C40 C41 -11.1(7) . . . . ?
C61 C60 C77 Sc3 70.8(4) . . . . ?
C61 C60 C77 Sc6 51.8(4) . . . . ?
C61 C60 C77 C76 137.9(6) . . . . ?
C61 C60 C77 C78 -5.4(6) . . . . ?
C61 C62 C63 Sc6 64.8(5) . . . . ?
C61 C62 C63 C41 -5.7(8) . . . . ?
C61 C62 C63 C64 147.6(6) . . . . ?
C61 C62 C78 Sc3 -51.9(4) . . . . ?
C61 C62 C78 Sc6 -66.6(4) . . . . ?
C61 C62 C78 C77 2.4(6) . . . . ?
C61 C62 C78 C79 -147.5(6) . . . . ?
C62 Sc3 Sc6 N1 -178.2(5) . . . . ?
C62 Sc3 Sc6 C38 81.2(4) . . . . ?
C62 Sc3 Sc6 C39 63.2(4) . . . . ?
C62 Sc3 Sc6 C40 77.1(5) . . . . ?
C62 Sc3 Sc6 C41 66.0(7) . . . . ?
C62 Sc3 Sc6 C60 6.7(5) . . . . ?
C62 Sc3 Sc6 C61 25.4(4) . . . . ?
C62 Sc3 Sc6 C63 5.8(7) . . . . ?
C62 Sc3 Sc6 C77 -28.0(5) . . . . ?
C62 Sc3 Sc6 C78 -35.0(4) . . . . ?
C62 C63 C64 C65 -145.6(5) . . . . ?
C62 C63 C64 C80 -7.1(8) . . . . ?
C62 C78 C79 C80 -5.5(9) . . . . ?
C62 C78 C79 C81 144.8(6) . . . . ?
C63 C41 C42 C21 -149.5(5) . . . . ?
C63 C41 C42 C43 -4.1(7) . . . . ?
C63 C62 C78 Sc3 98.2(4) . . . . ?
C63 C62 C78 Sc6 83.4(4) . . . . ?
C63 C62 C78 C77 152.5(5) . . . . ?
C63 C62 C78 C79 2.5(8) . . . . ?
C63 C64 C65 C43 -1.5(7) . . . . ?
C63 C64 C65 C66 144.9(5) . . . . ?
C63 C64 C80 C67 -139.9(6) . . . . ?
C63 C64 C80 C79 3.9(9) . . . . ?
C64 C65 C66 C46 -144.8(5) . . . . ?
C64 C65 C66 C67 0.0(6) . . . . ?
C65 C43 C44 C23 -149.0(5) . . . . ?
C65 C43 C44 C45 -9.1(7) . . . . ?
C65 C64 C80 C67 3.1(6) . . . . ?
C65 C64 C80 C79 146.8(5) . . . . ?
C65 C66 C67 C68 -147.1(5) . . . . ?
C65 C66 C67 C80 1.8(6) . . . . ?
C66 C46 C47 Sc2 -81.8(6) . . . . ?
C66 C46 C47 Sc5 -84.0(7) . . . . ?
C66 C46 C47 C48 -148.3(5) . . . . ?
C66 C46 C47 C69 1.7(8) . . . . ?
C66 C67 C68 C69 -0.1(8) . . . . ?
C66 C67 C68 C82 148.8(5) . . . . ?
C66 C67 C80 C64 -3.0(7) . . . . ?
C66 C67 C80 C79 -147.3(5) . . . . ?
C67 C68 C69 Sc2 84.8(6) . . . . ?
C67 C68 C69 Sc5 73.8(7) . . . . ?
C67 C68 C69 C47 3.4(9) . . . . ?
C67 C68 C69 C70 147.5(6) . . . . ?
C67 C68 C82 C72 -147.1(6) . . . . ?
C67 C68 C82 C81 -4.7(8) . . . . ?
C68 C67 C80 C64 143.2(6) . . . . ?
C68 C67 C80 C79 -1.0(9) . . . . ?
C68 C69 C70 Sc2 -86.4(6) . . . . ?
C68 C69 C70 Sc5 -91.5(7) . . . . ?
C68 C69 C70 C49 -150.9(6) . . . . ?
C68 C69 C70 C71 -3.3(8) . . . . ?
C69 C47 C48 Sc2 -57.8(5) . . . . ?
C69 C47 C48 Sc5 -67.7(6) . . . . ?
C69 C47 C48 C26 -137.9(6) . . . . ?
C69 C47 C48 C49 5.4(6) . . . . ?
C69 C68 C82 C72 2.4(8) . . . . ?
C69 C68 C82 C81 144.8(6) . . . . ?
C69 C70 C71 Sc2 -86.6(4) . . . . ?
C69 C70 C71 C52 -143.5(5) . . . . ?
C69 C70 C71 C72 7.0(7) . . . . ?
C70 Sc2 Sc5 Sc6 120.3(7) . . . . ?
C70 Sc2 Sc5 N1 150.7(3) . . . . ?
C70 Sc2 Sc5 C26 -81.7(16) . . . . ?
C70 Sc2 Sc5 C27 -104.6(5) . . . . ?
C70 Sc2 Sc5 C28 -96.2(9) . . . . ?
C70 Sc2 Sc5 C47 -10(2) . . . . ?
C70 Sc2 Sc5 C48 -45.9(15) . . . . ?
C70 Sc2 Sc5 C49 -33.7(3) . . . . ?
C70 Sc2 Sc5 C50 -58.3(13) . . . . ?
C70 Sc2 Sc5 C69 13.6(11) . . . . ?
C70 C49 C50 Sc2 -67.6(5) . . . . ?
C70 C49 C50 Sc5 -75.9(6) . . . . ?
C70 C49 C50 C28 -133.2(6) . . . . ?
C70 C49 C50 C51 1.8(8) . . . . ?
C70 C71 C72 C73 -148.7(6) . . . . ?
C70 C71 C72 C82 -6.5(9) . . . . ?
C71 Sc2 Sc5 Sc6 96.0(14) . . . . ?
C71 Sc2 Sc5 N1 126.4(11) . . . . ?
C71 Sc2 Sc5 C26 -106.1(18) . . . . ?
C71 Sc2 Sc5 C27 -128.9(12) . . . . ?
C71 Sc2 Sc5 C28 -120.5(18) . . . . ?
C71 Sc2 Sc5 C47 -34(3) . . . . ?
C71 Sc2 Sc5 C48 -70(2) . . . . ?
C71 Sc2 Sc5 C49 -58.0(12) . . . . ?
C71 Sc2 Sc5 C50 -82.7(17) . . . . ?
C71 Sc2 Sc5 C69 -11(2) . . . . ?
C71 Sc2 Sc5 C70 -24.3(10) . . . . ?
C71 C52 C53 C54 -142.1(6) . . . . ?
C71 C52 C53 C74 -4.0(8) . . . . ?
C71 C72 C73 C74 -1.3(9) . . . . ?
C71 C72 C73 C75 141.9(6) . . . . ?
C71 C72 C82 C68 1.5(9) . . . . ?
C71 C72 C82 C81 -142.9(6) . . . . ?
C72 C73 C74 C53 -2.0(9) . . . . ?
C72 C73 C74 C56 138.8(7) . . . . ?
C72 C73 C75 C76 -141.5(6) . . . . ?
C72 C73 C75 C81 4.8(6) . . . . ?
C73 C72 C82 C68 147.9(6) . . . . ?
C73 C72 C82 C81 3.4(7) . . . . ?
C73 C75 C76 Sc3 83.6(6) . . . . ?
C73 C75 C76 C57 -3.3(9) . . . . ?
C73 C75 C76 C77 148.8(6) . . . . ?
C73 C75 C81 C79 -148.6(6) . . . . ?
C73 C75 C81 C82 -2.7(6) . . . . ?
C74 C53 C54 C31 -148.1(5) . . . . ?
C74 C53 C54 C55 -2.4(6) . . . . ?
C74 C56 C57 C58 -145.7(6) . . . . ?
C74 C56 C57 C76 3.9(8) . . . . ?
C74 C73 C75 C76 5.0(9) . . . . ?
C74 C73 C75 C81 151.3(5) . . . . ?
C75 C73 C74 C53 -142.9(6) . . . . ?
C75 C73 C74 C56 -2.1(9) . . . . ?
C75 C76 C77 Sc3 -92.3(5) . . . . ?
C75 C76 C77 Sc6 -78.2(6) . . . . ?
C75 C76 C77 C60 -149.3(6) . . . . ?
C75 C76 C77 C78 -9.5(8) . . . . ?
C75 C81 C82 C68 -146.1(5) . . . . ?
C75 C81 C82 C72 -0.4(7) . . . . ?
C76 C57 C58 Sc3 -48.1(5) . . . . ?
C76 C57 C58 C35 -145.2(5) . . . . ?
C76 C57 C58 C59 1.0(9) . . . . ?
C76 C75 C81 C79 -1.4(9) . . . . ?
C76 C75 C81 C82 144.5(6) . . . . ?
C76 C77 C78 Sc3 -84.8(5) . . . . ?
C76 C77 C78 Sc6 -88.5(5) . . . . ?
C76 C77 C78 C62 -145.6(5) . . . . ?
C76 C77 C78 C79 6.1(9) . . . . ?
C77 Sc3 Sc6 N1 -150.2(2) . . . . ?
C77 Sc3 Sc6 C38 109.1(3) . . . . ?
C77 Sc3 Sc6 C39 91.2(3) . . . . ?
C77 Sc3 Sc6 C40 105.1(4) . . . . ?
C77 Sc3 Sc6 C41 94.0(8) . . . . ?
C77 Sc3 Sc6 C60 34.7(3) . . . . ?
C77 Sc3 Sc6 C61 53.4(3) . . . . ?
C77 Sc3 Sc6 C62 28.0(5) . . . . ?
C77 Sc3 Sc6 C63 33.8(10) . . . . ?
C77 Sc3 Sc6 C78 -7.0(3) . . . . ?
C77 C60 C61 Sc3 -72.7(4) . . . . ?
C77 C60 C61 Sc6 -61.6(5) . . . . ?
C77 C60 C61 C39 -135.0(6) . . . . ?
C77 C60 C61 C62 7.1(6) . . . . ?
C77 C78 C79 C80 -150.5(5) . . . . ?
C77 C78 C79 C81 -0.2(9) . . . . ?
C78 Sc3 Sc6 N1 -143.2(3) . . . . ?
C78 Sc3 Sc6 C38 116.1(3) . . . . ?
C78 Sc3 Sc6 C39 98.2(3) . . . . ?
C78 Sc3 Sc6 C40 112.0(4) . . . . ?
C78 Sc3 Sc6 C41 100.9(8) . . . . ?
C78 Sc3 Sc6 C60 41.7(4) . . . . ?
C78 Sc3 Sc6 C61 60.4(3) . . . . ?
C78 Sc3 Sc6 C62 35.0(4) . . . . ?
C78 Sc3 Sc6 C63 40.8(9) . . . . ?
C78 Sc3 Sc6 C77 7.0(3) . . . . ?
C78 C62 C63 Sc6 -79.0(4) . . . . ?
C78 C62 C63 C41 -149.5(5) . . . . ?
C78 C62 C63 C64 3.8(7) . . . . ?
C78 C79 C80 C64 2.5(8) . . . . ?
C78 C79 C80 C67 145.1(6) . . . . ?
C78 C79 C81 C75 -2.3(9) . . . . ?
C78 C79 C81 C82 -141.0(7) . . . . ?
C79 C81 C82 C68 -2.9(9) . . . . ?
C79 C81 C82 C72 142.7(6) . . . . ?
C80 C64 C65 C43 -148.0(5) . . . . ?
C80 C64 C65 C66 -1.7(5) . . . . ?
C80 C67 C68 C69 -142.2(7) . . . . ?
C80 C67 C68 C82 6.7(9) . . . . ?
C80 C79 C81 C75 147.4(6) . . . . ?
C80 C79 C81 C82 8.6(9) . . . . ?
C81 C75 C76 Sc3 -57.8(6) . . . . ?
C81 C75 C76 C57 -144.6(6) . . . . ?
C81 C75 C76 C77 7.4(9) . . . . ?
C81 C79 C80 C64 -149.2(6) . . . . ?
C81 C79 C80 C67 -6.5(8) . . . . ?
C82 C68 C69 Sc2 -64.0(6) . . . . ?
C82 C68 C69 Sc5 -75.0(6) . . . . ?
C82 C68 C69 C47 -145.4(6) . . . . ?
C82 C68 C69 C70 -1.3(8) . . . . ?
C82 C72 C73 C74 -148.4(6) . . . . ?
C82 C72 C73 C75 -5.2(7) . . . . ?
Ni1P N1P C1P C2P 0.3(5) . . . . ?
Ni1P N1P C1P C20P 179.8(2) . . . . ?
Ni1P N1P C18P C17P -1.0(5) . . . . ?
Ni1P N1P C18P C19P -179.9(2) . . . . ?
Ni1P N2P C3P C2P 1.4(5) . . . . ?
Ni1P N2P C3P C4P -176.7(2) . . . . ?
Ni1P N2P C6P C5P 176.7(2) . . . . ?
Ni1P N2P C6P C7P -1.7(5) . . . . ?
Ni1P N3P C8P C7P 0.0(5) . . . . ?
Ni1P N3P C8P C9P -178.8(2) . . . . ?
Ni1P N3P C11P C10P 178.3(2) . . . . ?
Ni1P N3P C11P C12P -0.6(5) . . . . ?
Ni1P N4P C13P C12P 1.8(5) . . . . ?
Ni1P N4P C13P C14P -176.9(2) . . . . ?
Ni1P N4P C16P C15P 176.9(2) . . . . ?
Ni1P N4P C16P C17P -1.5(5) . . . . ?
N1P C1P C2P C3P 1.3(5) . . . . ?
N1P C1P C20P C19P 0.2(4) . . . . ?
N1P C1P C20P C21P -178.0(3) . . . . ?
N1P C18P C19P C20P 0.0(4) . . . . ?
N1P C18P C19P C35P 179.3(3) . . . . ?
N2P C3P C4P C5P -0.7(4) . . . . ?
N2P C3P C4P C23P 175.0(3) . . . . ?
N2P C6P C7P C8P 2.6(6) . . . . ?
N3P C8P C9P C10P 0.5(4) . . . . ?
N3P C8P C9P C27P 178.8(3) . . . . ?
N3P C11P C12P C13P 2.4(6) . . . . ?
N4P C13P C14P C15P -1.0(4) . . . . ?
N4P C13P C14P C31P 175.2(3) . . . . ?
N4P C16P C17P C18P 3.0(5) . . . . ?
C1P N1P C18P C17P 179.0(3) . . . . ?
C1P N1P C18P C19P 0.1(4) . . . . ?
C1P C2P C3P N2P -2.2(6) . . . . ?
C1P C2P C3P C4P 175.8(3) . . . . ?
C1P C20P C21P C22P 77.2(5) . . . . ?
C2P C1P C20P C19P 179.7(3) . . . . ?
C2P C1P C20P C21P 1.5(5) . . . . ?
C2P C3P C4P C5P -178.9(3) . . . . ?
C2P C3P C4P C23P -3.2(5) . . . . ?
C3P N2P C6P C5P -1.2(4) . . . . ?
C3P N2P C6P C7P -179.6(3) . . . . ?
C3P C4P C5P C6P -0.1(4) . . . . ?
C3P C4P C5P C25P 175.2(3) . . . . ?
C3P C4P C23P C24P -78.7(4) . . . . ?
C4P C5P C6P N2P 0.8(4) . . . . ?
C4P C5P C6P C7P 179.2(3) . . . . ?
C4P C5P C25P C26P -94.9(4) . . . . ?
C5P C4P C23P C24P 96.0(4) . . . . ?
C5P C6P C7P C8P -175.6(3) . . . . ?
C6P N2P C3P C2P 179.3(3) . . . . ?
C6P N2P C3P C4P 1.1(4) . . . . ?
C6P C5P C25P C26P 79.6(4) . . . . ?
C6P C7P C8P N3P -1.7(5) . . . . ?
C6P C7P C8P C9P 176.9(3) . . . . ?
C7P C8P C9P C10P -178.4(3) . . . . ?
C7P C8P C9P C27P 0.0(5) . . . . ?
C8P N3P C11P C10P -0.5(4) . . . . ?
C8P N3P C11P C12P -179.4(3) . . . . ?
C8P C9P C10P C11P -0.7(4) . . . . ?
C8P C9P C10P C29P 177.0(4) . . . . ?
C8P C9P C27P C28P -75.7(5) . . . . ?
C9P C10P C11P N3P 0.8(4) . . . . ?
C9P C10P C11P C12P 179.7(3) . . . . ?
C9P C10P C29P C30P -102.5(5) . . . . ?
C10P C9P C27P C28P 102.2(5) . . . . ?
C10P C11P C12P C13P -176.3(3) . . . . ?
C11P N3P C8P C7P 178.9(3) . . . . ?
C11P N3P C8P C9P 0.0(4) . . . . ?
C11P C10P C29P C30P 75.0(5) . . . . ?
C11P C12P C13P N4P -3.1(6) . . . . ?
C11P C12P C13P C14P 175.5(3) . . . . ?
C12P C13P C14P C15P -179.8(3) . . . . ?
C12P C13P C14P C31P -3.6(5) . . . . ?
C13P N4P C16P C15P -1.5(4) . . . . ?
C13P N4P C16P C17P -180.0(3) . . . . ?
C13P C14P C15P C16P 0.0(4) . . . . ?
C13P C14P C15P C33P 177.1(3) . . . . ?
C13P C14P C31P C32P -72.3(4) . . . . ?
C14P C15P C16P N4P 1.0(4) . . . . ?
C14P C15P C16P C17P 179.4(3) . . . . ?
C14P C15P C33P C34P -100.6(4) . . . . ?
C15P C14P C31P C32P 103.1(4) . . . . ?
C15P C16P C17P C18P -175.2(3) . . . . ?
C16P N4P C13P C12P -179.7(3) . . . . ?
C16P N4P C13P C14P 1.5(4) . . . . ?
C16P C15P C33P C34P 76.0(4) . . . . ?
C16P C17P C18P N1P -1.7(5) . . . . ?
C16P C17P C18P C19P 177.0(3) . . . . ?
C17P C18P C19P C20P -178.9(3) . . . . ?
C17P C18P C19P C35P 0.4(5) . . . . ?
C18P N1P C1P C2P -179.7(3) . . . . ?
C18P N1P C1P C20P -0.2(4) . . . . ?
C18P C19P C20P C1P -0.1(4) . . . . ?
C18P C19P C20P C21P 178.0(4) . . . . ?
C18P C19P C35P C36P -78.8(5) . . . . ?
C19P C20P C21P C22P -100.6(5) . . . . ?
C20P C1P C2P C3P -178.2(3) . . . . ?
C20P C19P C35P C36P 100.4(5) . . . . ?
C23P C4P C5P C6P -175.5(3) . . . . ?
C23P C4P C5P C25P -0.2(6) . . . . ?
C25P C5P C6P N2P -174.8(3) . . . . ?
C25P C5P C6P C7P 3.7(5) . . . . ?
C27P C9P C10P C11P -179.0(3) . . . . ?
C27P C9P C10P C29P -1.2(6) . . . . ?
C29P C10P C11P N3P -177.1(3) . . . . ?
C29P C10P C11P C12P 1.8(6) . . . . ?
C31P C14P C15P C16P -176.0(3) . . . . ?
C31P C14P C15P C33P 1.1(6) . . . . ?
C33P C15P C16P N4P -176.3(3) . . . . ?
C33P C15P C16P C17P 2.2(5) . . . . ?
C35P C19P C20P C1P -179.4(3) . . . . ?
C35P C19P C20P C21P -1.3(7) . . . . ?
C1S C2S C3S C4S 1.1(9) . . . . ?
C2S C1S C6S C5S -0.4(7) . . . . ?
C2S C3S C4S C5S -0.3(9) . . . . ?
C3S C4S C5S C6S -0.7(8) . . . . ?
C4S C5S C6S C1S 1.1(7) . . . . ?
C6S C1S C2S C3S -0.8(7) . . . . ?
